data_4505247
loop_
_publ_author_name
'Hao, Xiang'
'Siegler, Maxime A.'
'Parkin, Sean'
'Brock, Carolyn Pratt'

_publ_section_title
;
 [M(H2O)2(15-crown-5)](NO3)2:&#x2009; A System Rich in Polymorphic and
 Modulated Phases&#x2020;
;
_journal_issue 6
_journal_name_full 'Crystal Growth &amp; Design'
_journal_page_first 2225
_journal_paper_doi 10.1021/cg050312j
_journal_volume 5
_journal_year 2005
_chemical_formula_moiety '(C10 H24 O7 Fe 2+), 2(N O3 1-)'
_chemical_formula_sum 'C10 H24 Fe N2 O13'
_chemical_formula_weight 436.16
_chemical_name_common 'diaqua(15-crown-5)iron(II) nitrate'
_space_group_IT_number 4
_symmetry_cell_setting monoclinic
_symmetry_space_group_name_Hall 'P 2yb (1/2*x,y,-1/2*x+z)'
_symmetry_space_group_name_H-M 'B 1 21 1'
_atom_sites_solution_hydrogens geom
_atom_sites_solution_primary direct
_atom_sites_solution_secondary difmap
_audit_creation_method SHELXL-97
_cell_angle_alpha 90.00
_cell_angle_beta 96.26(1)
_cell_angle_gamma 90.00
_cell_formula_units_Z 32
_cell_length_a 14.521(1)
_cell_length_b 14.229(1)
_cell_length_c 68.443(3)
_cell_measurement_reflns_used 16547
_cell_measurement_temperature 90.0(2)
_cell_measurement_theta_max 27.48
_cell_measurement_theta_min 1.00
_cell_volume 14057.3(15)
_computing_cell_refinement 'DENZO-SMN (Nonius, 1997)'
_computing_data_collection 'COLLECT (Nonius, 1997)'
_computing_data_reduction 'DENZO-SMN (Nonius, 1997)'
_computing_molecular_graphics 'XP in SHELXTL (Bruker, 1995)'
_computing_publication_material 'SHELX-97 and local procedures'
_computing_structure_refinement 'SHELXL-97 (Sheldrick, 1997)'
_computing_structure_solution 'SHELXS-97 (Sheldrick, 1990)'
_diffrn_ambient_temperature 90.0(2)
_diffrn_detector_area_resol_mean 18
_diffrn_measured_fraction_theta_full 0.997
_diffrn_measured_fraction_theta_max 0.997
_diffrn_measurement_device_type 'Nonius KappaCCD diffractometer'
_diffrn_measurement_method '\w scans at fixed \c = 55\%'
_diffrn_radiation_monochromator graphite
_diffrn_radiation_source 'fine-focus sealed tube'
_diffrn_radiation_type MoK\a
_diffrn_radiation_wavelength 0.71073
_diffrn_reflns_av_R_equivalents 0.0000
_diffrn_reflns_av_sigmaI/netI 0.0661
_diffrn_reflns_limit_h_max 18
_diffrn_reflns_limit_h_min -18
_diffrn_reflns_limit_k_max 18
_diffrn_reflns_limit_k_min -18
_diffrn_reflns_limit_l_max 88
_diffrn_reflns_limit_l_min -88
_diffrn_reflns_number 31488
_diffrn_reflns_theta_full 27.43
_diffrn_reflns_theta_max 27.43
_diffrn_reflns_theta_min 1.94
_diffrn_standards_decay_% <1?
_exptl_absorpt_coefficient_mu 0.929
_exptl_absorpt_correction_T_max 0.9047
_exptl_absorpt_correction_T_min 0.7076
_exptl_absorpt_correction_type multi-scan
_exptl_absorpt_process_details 'Scalepack (Otwinowski & Minor, 1997)'
_exptl_crystal_colour colourless
_exptl_crystal_density_diffrn 1.649
_exptl_crystal_density_method 'not measured'
_exptl_crystal_description rod
_exptl_crystal_F_000 7296
_exptl_crystal_size_max 0.40
_exptl_crystal_size_mid 0.15
_exptl_crystal_size_min 0.11
_refine_diff_density_max 0.696
_refine_diff_density_min -0.650
_refine_diff_density_rms 0.070
_refine_ls_extinction_method none
_refine_ls_goodness_of_fit_ref 1.016
_refine_ls_hydrogen_treatment constr
_refine_ls_matrix_type full
_refine_ls_number_parameters 795
_refine_ls_number_reflns 31488
_refine_ls_number_restraints 1
_refine_ls_restrained_S_all 1.016
_refine_ls_R_factor_all 0.1222
_refine_ls_R_factor_gt 0.0462
_refine_ls_shift/su_max 0.003
_refine_ls_shift/su_mean 0.000
_refine_ls_structure_factor_coef Fsqd
_refine_ls_weighting_details 'calc w=1/[\s^2^(Fo^2^)+(0.0506P)^2^] where P=(Fo^2^+2Fc^2^)/3'
_refine_ls_weighting_scheme calc
_refine_ls_wR_factor_gt 0.1075
_refine_ls_wR_factor_ref 0.1340
_reflns_number_gt 14989
_reflns_number_total 31488
_reflns_threshold_expression >2\s(I)
_cod_data_source_file cg050312jsi20050701_021824.cif
_cod_data_source_block k05062
_cod_original_sg_symbol_H-M 'B 21'
_cod_database_code 4505247

loop_
_symmetry_equiv_pos_as_xyz
'x, y, z'
'-x, y+1/2, -z'
'x+1/2, y, z+1/2'
'-x+1/2, y+1/2, -z+1/2'

loop_
_atom_site_label
_atom_site_type_symbol
_atom_site_fract_x
_atom_site_fract_y
_atom_site_fract_z
_atom_site_U_iso_or_equiv
_atom_site_adp_type
_atom_site_occupancy
_atom_site_symmetry_multiplicity
_atom_site_calc_flag
_atom_site_refinement_flags
_atom_site_disorder_assembly
_atom_site_disorder_group
O6_1 O 0.1779(3) 0.6757(4) 0.07917(6) 0.02019(16) Uani 1 1 d . . .
H1W_1 H 0.1610 0.6874 0.0684 0.024 Uiso 1 1 d . . .
H2W_1 H 0.1540 0.7198 0.0858 0.024 Uiso 1 1 d . . .
O7_1 O 0.3074(3) 0.4341(4) 0.10159(6) 0.02058(16) Uani 1 1 d . . .
H3W_1 H 0.3233 0.3972 0.0947 0.025 Uiso 1 1 d . . .
H4W_1 H 0.3377 0.4413 0.1127 0.025 Uiso 1 1 d . . .
Fe1_1 Fe 0.24282(7) 0.55428(8) 0.089819(12) 0.01237(5) Uani 1 1 d . . .
O1_1 O 0.1209(3) 0.5229(4) 0.10628(6) 0.01507(15) Uani 1 1 d . . .
O2_1 O 0.1560(3) 0.4494(4) 0.07209(6) 0.01562(15) Uani 1 1 d . . .
O3_1 O 0.2975(3) 0.5466(4) 0.06040(6) 0.01588(16) Uani 1 1 d . . .
O4_1 O 0.3809(3) 0.6247(3) 0.09328(6) 0.01733(16) Uani 1 1 d . . .
O5_1 O 0.2626(3) 0.6243(4) 0.11842(6) 0.02081(17) Uani 1 1 d . . .
C1_1 C 0.0729(5) 0.4382(6) 0.09966(10) 0.0203(2) Uani 1 1 d . . .
H11_1 H 0.0112 0.4355 0.1045 0.024 Uiso 1 1 calc R . .
H12_1 H 0.1088 0.3821 0.1044 0.024 Uiso 1 1 calc R . .
C2_1 C 0.0630(5) 0.4423(6) 0.07742(9) 0.0198(2) Uani 1 1 d . . .
H21_1 H 0.0324 0.3848 0.0717 0.024 Uiso 1 1 calc R . .
H22_1 H 0.0258 0.4976 0.0726 0.024 Uiso 1 1 calc R . .
C3_1 C 0.1613(5) 0.4597(6) 0.05117(8) 0.0180(2) Uani 1 1 d . . .
H31_1 H 0.1289 0.5173 0.0461 0.022 Uiso 1 1 calc R . .
H32_1 H 0.1333 0.4048 0.0439 0.022 Uiso 1 1 calc R . .
C4_1 C 0.2630(5) 0.4658(6) 0.04919(9) 0.0173(2) Uani 1 1 d . . .
H41_1 H 0.2950 0.4081 0.0544 0.021 Uiso 1 1 calc R . .
H42_1 H 0.2733 0.4732 0.0352 0.021 Uiso 1 1 calc R . .
C5_1 C 0.3966(4) 0.5552(6) 0.06240(9) 0.0204(2) Uani 1 1 d . . .
H51_1 H 0.4195 0.5625 0.0494 0.024 Uiso 1 1 calc R . .
H52_1 H 0.4261 0.4991 0.0690 0.024 Uiso 1 1 calc R . .
C6_1 C 0.4174(5) 0.6430(6) 0.07497(9) 0.0230(2) Uani 1 1 d . . .
H61_1 H 0.4849 0.6545 0.0772 0.028 Uiso 1 1 calc R . .
H62_1 H 0.3871 0.6988 0.0684 0.028 Uiso 1 1 calc R . .
C7_1 C 0.3830(5) 0.7065(5) 0.10599(9) 0.0197(2) Uani 1 1 d . . .
H71_1 H 0.3451 0.7577 0.0995 0.024 Uiso 1 1 calc R . .
H72_1 H 0.4473 0.7294 0.1090 0.024 Uiso 1 1 calc R . .
C8_1 C 0.3441(5) 0.6765(6) 0.12464(10) 0.0196(2) Uani 1 1 d . . .
H81_1 H 0.3894 0.6371 0.1328 0.024 Uiso 1 1 calc R . .
H82_1 H 0.3290 0.7321 0.1324 0.024 Uiso 1 1 calc R . .
C9_1 C 0.1965(5) 0.6145(6) 0.13197(10) 0.0160(2) Uani 1 1 d . . .
H91_1 H 0.1518 0.6672 0.1306 0.019 Uiso 1 1 calc R . .
H92_1 H 0.2276 0.6145 0.1456 0.019 Uiso 1 1 calc R . .
C10_1 C 0.1468(5) 0.5214(6) 0.12750(9) 0.0182(2) Uani 1 1 d . . .
H101_1 H 0.1884 0.4678 0.1313 0.022 Uiso 1 1 calc R . .
H102_1 H 0.0913 0.5166 0.1346 0.022 Uiso 1 1 calc R . .
O6_2 O 0.3226(3) 0.4306(4) 0.23280(6) 0.02019(16) Uani 1 1 d . . .
H1W_2 H 0.3257 0.3860 0.2259 0.024 Uiso 1 1 d . . .
H2W_2 H 0.3521 0.4294 0.2420 0.024 Uiso 1 1 d . . .
O7_2 O 0.1880(3) 0.6685(4) 0.20988(6) 0.02058(16) Uani 1 1 d . . .
H3W_2 H 0.1829 0.7160 0.2154 0.025 Uiso 1 1 d . . .
H4W_2 H 0.1565 0.6746 0.1983 0.025 Uiso 1 1 d . . .
Fe2_2 Fe 0.25605(7) 0.55137(7) 0.221928(12) 0.01237(5) Uani 1 1 d . . .
O1_2 O 0.3767(3) 0.5851(4) 0.20507(6) 0.01507(15) Uani 1 1 d . . .
O2_2 O 0.3409(3) 0.6571(4) 0.23922(6) 0.01562(15) Uani 1 1 d . . .
O3_2 O 0.2021(3) 0.5582(4) 0.25146(6) 0.01588(16) Uani 1 1 d . . .
O4_2 O 0.1204(3) 0.4754(3) 0.21892(6) 0.01733(16) Uani 1 1 d . . .
O5_2 O 0.2350(3) 0.4826(4) 0.19324(6) 0.02081(17) Uani 1 1 d . . .
C1_2 C 0.4240(5) 0.6701(6) 0.21177(9) 0.0203(2) Uani 1 1 d . . .
H11_2 H 0.3876 0.7259 0.2070 0.024 Uiso 1 1 calc R . .
H12_2 H 0.4856 0.6733 0.2069 0.024 Uiso 1 1 calc R . .
C2_2 C 0.4344(4) 0.6670(6) 0.23386(9) 0.0198(2) Uani 1 1 d . . .
H21_2 H 0.4732 0.6130 0.2388 0.024 Uiso 1 1 calc R . .
H22_2 H 0.4632 0.7256 0.2394 0.024 Uiso 1 1 calc R . .
C3_2 C 0.3357(5) 0.6490(6) 0.26001(8) 0.0180(2) Uani 1 1 d . . .
H31_2 H 0.3628 0.7052 0.2670 0.022 Uiso 1 1 calc R . .
H32_2 H 0.3697 0.5926 0.2653 0.022 Uiso 1 1 calc R . .
C4_2 C 0.2337(5) 0.6409(5) 0.26243(9) 0.0173(2) Uani 1 1 d . . .
H41_2 H 0.2244 0.6338 0.2765 0.021 Uiso 1 1 calc R . .
H42_2 H 0.1997 0.6973 0.2571 0.021 Uiso 1 1 calc R . .
C5_2 C 0.1016(4) 0.5435(6) 0.24949(9) 0.0204(2) Uani 1 1 d . . .
H51_2 H 0.0692 0.5980 0.2429 0.024 Uiso 1 1 calc R . .
H52_2 H 0.0796 0.5353 0.2626 0.024 Uiso 1 1 calc R . .
C6_2 C 0.0838(5) 0.4576(6) 0.23755(9) 0.0230(2) Uani 1 1 d . . .
H61_2 H 0.1154 0.4029 0.2443 0.028 Uiso 1 1 calc R . .
H62_2 H 0.0166 0.4445 0.2354 0.028 Uiso 1 1 calc R . .
C7_2 C 0.1223(5) 0.3940(5) 0.20652(9) 0.0197(2) Uani 1 1 d . . .
H71_2 H 0.0597 0.3661 0.2040 0.024 Uiso 1 1 calc R . .
H72_2 H 0.1651 0.3461 0.2129 0.024 Uiso 1 1 calc R . .
C8_2 C 0.1553(5) 0.4267(6) 0.18753(10) 0.0196(2) Uani 1 1 d . . .
H81_2 H 0.1715 0.3724 0.1795 0.024 Uiso 1 1 calc R . .
H82_2 H 0.1069 0.4643 0.1798 0.024 Uiso 1 1 calc R . .
C9_2 C 0.3045(5) 0.4895(5) 0.17992(10) 0.0160(2) Uani 1 1 d . . .
H91_2 H 0.2759 0.4869 0.1661 0.019 Uiso 1 1 calc R . .
H92_2 H 0.3498 0.4376 0.1821 0.019 Uiso 1 1 calc R . .
C10_2 C 0.3510(5) 0.5830(6) 0.18423(9) 0.0182(2) Uani 1 1 d . . .
H101_2 H 0.4064 0.5890 0.1771 0.022 Uiso 1 1 calc R . .
H102_2 H 0.3079 0.6351 0.1802 0.022 Uiso 1 1 calc R . .
O6_3 O 0.1926(3) 0.6764(4) 0.33189(6) 0.02019(16) Uani 1 1 d . . .
H1W_3 H 0.1692 0.7173 0.3388 0.024 Uiso 1 1 d . . .
H2W_3 H 0.1624 0.6800 0.3216 0.024 Uiso 1 1 d . . .
O7_3 O 0.3071(3) 0.4288(4) 0.35462(6) 0.02058(16) Uani 1 1 d . . .
H3W_3 H 0.3196 0.3894 0.3480 0.025 Uiso 1 1 d . . .
H4W_3 H 0.3400 0.4320 0.3646 0.025 Uiso 1 1 d . . .
Fe3_3 Fe 0.24856(11) 0.55117(11) 0.342503(18) 0.01237(5) Uani 0.866(2) 1 d P A 1
O1_3 O 0.1214(3) 0.5287(3) 0.35788(5) 0.01507(15) Uani 0.866(2) 1 d P A 1
O2_3 O 0.1594(3) 0.4463(3) 0.32447(6) 0.01562(15) Uani 0.866(2) 1 d P A 1
O3_3 O 0.3045(3) 0.5395(3) 0.31336(5) 0.01588(16) Uani 0.866(2) 1 d P A 1
O4_3 O 0.3888(3) 0.6186(3) 0.34628(6) 0.01733(16) Uani 0.866(2) 1 d P A 1
O5_3 O 0.2721(3) 0.6148(3) 0.37172(5) 0.02081(17) Uani 0.866(2) 1 d P A 1
C1_3 C 0.0707(5) 0.4450(5) 0.35118(9) 0.0203(2) Uani 0.866(2) 1 d P A 1
H11_3 H 0.0078 0.4459 0.3555 0.024 Uiso 0.866(2) 1 calc PR A 1
H12_3 H 0.1034 0.3881 0.3566 0.024 Uiso 0.866(2) 1 calc PR A 1
C2_3 C 0.0655(4) 0.4454(5) 0.32916(8) 0.0198(2) Uani 0.866(2) 1 d P A 1
H21_3 H 0.0327 0.3888 0.3236 0.024 Uiso 0.866(2) 1 calc PR A 1
H22_3 H 0.0319 0.5018 0.3237 0.024 Uiso 0.866(2) 1 calc PR A 1
C3_3 C 0.1680(4) 0.4527(5) 0.30371(8) 0.0180(2) Uani 0.866(2) 1 d P A 1
H31_3 H 0.1362 0.5095 0.2980 0.022 Uiso 0.866(2) 1 calc PR A 1
H32_3 H 0.1407 0.3967 0.2967 0.022 Uiso 0.866(2) 1 calc PR A 1
C4_3 C 0.2707(4) 0.4581(5) 0.30200(9) 0.0173(2) Uani 0.866(2) 1 d P A 1
H41_3 H 0.3022 0.4003 0.3073 0.021 Uiso 0.866(2) 1 calc PR A 1
H42_3 H 0.2821 0.4653 0.2881 0.021 Uiso 0.866(2) 1 calc PR A 1
C5_3 C 0.4041(4) 0.5473(5) 0.31562(8) 0.0204(2) Uani 0.866(2) 1 d P A 1
H51_3 H 0.4276 0.5534 0.3026 0.024 Uiso 0.866(2) 1 calc PR A 1
H52_3 H 0.4326 0.4912 0.3223 0.024 Uiso 0.866(2) 1 calc PR A 1
C6_3 C 0.4265(5) 0.6345(5) 0.32785(9) 0.0230(2) Uani 0.866(2) 1 d P A 1
H61_3 H 0.4943 0.6442 0.3301 0.028 Uiso 0.866(2) 1 calc PR A 1
H62_3 H 0.3978 0.6906 0.3211 0.028 Uiso 0.866(2) 1 calc PR A 1
C7_3 C 0.3911(5) 0.6997(4) 0.35879(8) 0.0197(2) Uani 0.866(2) 1 d P A 1
H71_3 H 0.3531 0.7508 0.3522 0.024 Uiso 0.866(2) 1 calc PR A 1
H72_3 H 0.4555 0.7227 0.3617 0.024 Uiso 0.866(2) 1 calc PR A 1
C8_3 C 0.3528(4) 0.6709(5) 0.37767(8) 0.0196(2) Uani 0.866(2) 1 d P A 1
H81_3 H 0.3992 0.6339 0.3861 0.024 Uiso 0.866(2) 1 calc PR A 1
H82_3 H 0.3359 0.7270 0.3851 0.024 Uiso 0.866(2) 1 calc PR A 1
C9_3 C 0.1987(4) 0.6192(5) 0.38367(9) 0.0160(2) Uani 0.866(2) 1 d P A 1
H91_3 H 0.1609 0.6764 0.3807 0.019 Uiso 0.866(2) 1 calc PR A 1
H92_3 H 0.2231 0.6203 0.3977 0.019 Uiso 0.866(2) 1 calc PR A 1
C10_3 C 0.1415(5) 0.5324(5) 0.37898(8) 0.0182(2) Uani 0.866(2) 1 d P A 1
H101_3 H 0.1763 0.4757 0.3838 0.022 Uiso 0.866(2) 1 calc PR A 1
H102_3 H 0.0833 0.5355 0.3853 0.022 Uiso 0.866(2) 1 calc PR A 1
Fe9_9 Fe 0.2525(4) 0.5568(4) 0.34503(7) 0.01237(5) Uani 0.134(2) 1 d PG A 2
O1_9 O 0.3772(5) 0.5815(8) 0.33048(13) 0.01507(15) Uani 0.134(2) 1 d PG A 2
O2_9 O 0.3435(6) 0.6510(7) 0.36306(12) 0.01562(15) Uani 0.134(2) 1 d PG A 2
O3_9 O 0.1960(7) 0.5722(8) 0.37260(10) 0.01588(16) Uani 0.134(2) 1 d PG A 2
O4_9 O 0.1136(5) 0.4901(8) 0.34178(13) 0.01733(16) Uani 0.134(2) 1 d PG A 2
O5_9 O 0.2307(7) 0.4915(7) 0.31793(10) 0.02081(17) Uani 0.134(2) 1 d PG A 2
C1_9 C 0.4292(7) 0.6622(9) 0.33723(17) 0.0203(2) Uani 0.134(2) 1 d PG A 2
H1A_9 H 0.3983 0.7196 0.3323 0.024 Uiso 0.134(2) 1 d PG A 2
H1B_9 H 0.4899 0.6603 0.3330 0.024 Uiso 0.134(2) 1 d PG A 2
C2_9 C 0.4369(6) 0.6602(10) 0.35825(17) 0.0198(2) Uani 0.134(2) 1 d PG A 2
H2A_9 H 0.4743 0.6070 0.3633 0.024 Uiso 0.134(2) 1 d PG A 2
H2B_9 H 0.4651 0.7180 0.3636 0.024 Uiso 0.134(2) 1 d PG A 2
C3_9 C 0.3334(8) 0.6507(10) 0.38313(11) 0.0180(2) Uani 0.134(2) 1 d PG A 2
H3A_9 H 0.3615 0.7066 0.3894 0.022 Uiso 0.134(2) 1 d PG A 2
H3B_9 H 0.3622 0.5950 0.3893 0.022 Uiso 0.134(2) 1 d PG A 2
C4_9 C 0.2322(9) 0.6499(9) 0.38414(13) 0.0173(2) Uani 0.134(2) 1 d PG A 2
H4A_9 H 0.2197 0.6417 0.3973 0.021 Uiso 0.134(2) 1 d PG A 2
H4B_9 H 0.2046 0.7088 0.3792 0.021 Uiso 0.134(2) 1 d PG A 2
C5_9 C 0.1008(7) 0.5618(10) 0.37158(15) 0.0204(2) Uani 0.134(2) 1 d PG A 2
H5A_9 H 0.0697 0.6174 0.3659 0.024 Uiso 0.134(2) 1 d PG A 2
H5B_9 H 0.0827 0.5527 0.3843 0.024 Uiso 0.134(2) 1 d PG A 2
C6_9 C 0.0760(7) 0.4749(10) 0.35914(17) 0.0230(2) Uani 0.134(2) 1 d PG A 2
H6A_9 H 0.1020 0.4183 0.3655 0.028 Uiso 0.134(2) 1 d PG A 2
H6B_9 H 0.0096 0.4675 0.3567 0.028 Uiso 0.134(2) 1 d PG A 2
C7_9 C 0.1083(8) 0.4121(9) 0.32861(17) 0.0197(2) Uani 0.134(2) 1 d PG A 2
H7A_9 H 0.0444 0.3935 0.3252 0.024 Uiso 0.134(2) 1 d PG A 2
H7B_9 H 0.1419 0.3584 0.3345 0.024 Uiso 0.134(2) 1 d PG A 2
C8_9 C 0.1477(8) 0.4411(10) 0.31166(14) 0.0196(2) Uani 0.134(2) 1 d PG A 2
H8A_9 H 0.1611 0.3862 0.3042 0.024 Uiso 0.134(2) 1 d PG A 2
H8B_9 H 0.1050 0.4815 0.3037 0.024 Uiso 0.134(2) 1 d PG A 2
C9_9 C 0.3012(9) 0.4913(10) 0.30557(12) 0.0160(2) Uani 0.134(2) 1 d PG A 2
H9A_9 H 0.2741 0.4907 0.2922 0.019 Uiso 0.134(2) 1 d PG A 2
H9B_9 H 0.3399 0.4358 0.3079 0.019 Uiso 0.134(2) 1 d PG A 2
C10_9 C 0.3573(8) 0.5794(10) 0.30978(12) 0.0182(2) Uani 0.134(2) 1 d PG A 2
H10A_9 H 0.4138 0.5767 0.3038 0.022 Uiso 0.134(2) 1 d PG A 2
H10B_9 H 0.3226 0.6349 0.3051 0.022 Uiso 0.134(2) 1 d PG A 2
O6_4 O 0.1751(3) 0.6742(4) 0.45526(6) 0.02019(16) Uani 1 1 d . . .
H1W_4 H 0.1534 0.7164 0.4615 0.024 Uiso 1 1 d . . .
H2W_4 H 0.1647 0.6788 0.4442 0.024 Uiso 1 1 d . . .
O7_4 O 0.3169(3) 0.4415(4) 0.47855(6) 0.02058(16) Uani 1 1 d . . .
H3W_4 H 0.3385 0.4024 0.4718 0.025 Uiso 1 1 d . . .
H4W_4 H 0.3447 0.4489 0.4887 0.025 Uiso 1 1 d . . .
Fe4_4 Fe 0.24571(7) 0.55659(8) 0.466582(13) 0.01237(5) Uani 1 1 d . . .
O1_4 O 0.1243(3) 0.5228(3) 0.48310(6) 0.01507(15) Uani 1 1 d . . .
O2_4 O 0.1628(3) 0.4490(3) 0.44942(6) 0.01562(15) Uani 1 1 d . . .
O3_4 O 0.2981(3) 0.5514(4) 0.43707(5) 0.01588(16) Uani 1 1 d . . .
O4_4 O 0.3796(3) 0.6362(3) 0.46916(6) 0.01733(16) Uani 1 1 d . . .
O5_4 O 0.2669(3) 0.6240(3) 0.49543(6) 0.02081(17) Uani 1 1 d . . .
C1_4 C 0.0795(5) 0.4358(5) 0.47682(9) 0.0203(2) Uani 1 1 d . . .
H11_4 H 0.0177 0.4312 0.4816 0.024 Uiso 1 1 calc R . .
H12_4 H 0.1174 0.3813 0.4818 0.024 Uiso 1 1 calc R . .
C2_4 C 0.0706(4) 0.4395(6) 0.45452(9) 0.0198(2) Uani 1 1 d . . .
H21_4 H 0.0417 0.3811 0.4488 0.024 Uiso 1 1 calc R . .
H22_4 H 0.0321 0.4937 0.4496 0.024 Uiso 1 1 calc R . .
C3_4 C 0.1681(4) 0.4549(6) 0.42852(8) 0.0180(2) Uani 1 1 d . . .
H31_4 H 0.1319 0.5091 0.4228 0.022 Uiso 1 1 calc R . .
H32_4 H 0.1441 0.3968 0.4218 0.022 Uiso 1 1 calc R . .
C4_4 C 0.2695(5) 0.4673(5) 0.42654(9) 0.0173(2) Uani 1 1 d . . .
H41_4 H 0.3052 0.4126 0.4322 0.021 Uiso 1 1 calc R . .
H42_4 H 0.2797 0.4733 0.4125 0.021 Uiso 1 1 calc R . .
C5_4 C 0.3951(4) 0.5696(6) 0.43800(9) 0.0204(2) Uani 1 1 d . . .
H51_4 H 0.4137 0.5807 0.4247 0.024 Uiso 1 1 calc R . .
H52_4 H 0.4312 0.5161 0.4441 0.024 Uiso 1 1 calc R . .
C6_4 C 0.4103(5) 0.6570(6) 0.45061(9) 0.0230(2) Uani 1 1 d . . .
H61_4 H 0.4768 0.6741 0.4523 0.028 Uiso 1 1 calc R . .
H62_4 H 0.3746 0.7104 0.4444 0.028 Uiso 1 1 calc R . .
C7_4 C 0.3773(5) 0.7179(5) 0.48175(9) 0.0197(2) Uani 1 1 d . . .
H71_4 H 0.3345 0.7659 0.4755 0.024 Uiso 1 1 calc R . .
H72_4 H 0.4398 0.7460 0.4843 0.024 Uiso 1 1 calc R . .
C8_4 C 0.3442(5) 0.6840(5) 0.50059(9) 0.0196(2) Uani 1 1 d . . .
H81_4 H 0.3942 0.6492 0.5085 0.024 Uiso 1 1 calc R . .
H82_4 H 0.3258 0.7380 0.5084 0.024 Uiso 1 1 calc R . .
C9_4 C 0.1966(5) 0.6189(5) 0.50815(9) 0.0160(2) Uani 1 1 d . . .
H91_4 H 0.1523 0.6715 0.5055 0.019 Uiso 1 1 calc R . .
H92_4 H 0.2238 0.6225 0.5220 0.019 Uiso 1 1 calc R . .
C10_4 C 0.1482(5) 0.5266(5) 0.50422(8) 0.0182(2) Uani 1 1 d . . .
H101_4 H 0.1896 0.4738 0.5087 0.022 Uiso 1 1 calc R . .
H102_4 H 0.0918 0.5232 0.5111 0.022 Uiso 1 1 calc R . .
O6_5 O 0.3208(3) 0.4329(4) 0.60819(6) 0.02019(16) Uani 1 1 d . . .
H1W_5 H 0.3400 0.4205 0.6178 0.024 Uiso 1 1 d . . .
H2W_5 H 0.3153 0.3923 0.5994 0.024 Uiso 1 1 d . . .
O7_5 O 0.1958(3) 0.6765(4) 0.58545(6) 0.02058(16) Uani 1 1 d . . .
H3W_5 H 0.1868 0.7208 0.5909 0.025 Uiso 1 1 d . . .
H4W_5 H 0.1623 0.6785 0.5739 0.025 Uiso 1 1 d . . .
Fe5_5 Fe 0.25726(7) 0.55650(8) 0.597542(12) 0.01237(5) Uani 1 1 d . . .
O1_5 O 0.3796(3) 0.5881(4) 0.58109(6) 0.01507(15) Uani 1 1 d . . .
O2_5 O 0.3451(3) 0.6598(4) 0.61531(6) 0.01562(15) Uani 1 1 d . . .
O3_5 O 0.2011(3) 0.5655(4) 0.62669(6) 0.01588(16) Uani 1 1 d . . .
O4_5 O 0.1187(3) 0.4867(4) 0.59365(6) 0.01733(16) Uani 1 1 d . . .
O5_5 O 0.2380(3) 0.4867(4) 0.56909(6) 0.02081(17) Uani 1 1 d . . .
C1_5 C 0.4287(5) 0.6707(6) 0.58819(10) 0.0203(2) Uani 1 1 d . . .
H11_5 H 0.3944 0.7278 0.5834 0.024 Uiso 1 1 calc R . .
H12_5 H 0.4909 0.6723 0.5835 0.024 Uiso 1 1 calc R . .
C2_5 C 0.4370(5) 0.6661(7) 0.60995(9) 0.0198(2) Uani 1 1 d . . .
H21_5 H 0.4736 0.6104 0.6147 0.024 Uiso 1 1 calc R . .
H22_5 H 0.4681 0.7231 0.6157 0.024 Uiso 1 1 calc R . .
C3_5 C 0.3376(4) 0.6501(6) 0.63606(9) 0.0180(2) Uani 1 1 d . . .
H31_5 H 0.3659 0.7048 0.6434 0.022 Uiso 1 1 calc R . .
H32_5 H 0.3693 0.5923 0.6413 0.022 Uiso 1 1 calc R . .
C4_5 C 0.2361(5) 0.6450(5) 0.63808(9) 0.0173(2) Uani 1 1 d . . .
H41_5 H 0.2257 0.6368 0.6520 0.021 Uiso 1 1 calc R . .
H42_5 H 0.2046 0.7033 0.6331 0.021 Uiso 1 1 calc R . .
C5_5 C 0.1008(4) 0.5575(6) 0.62410(9) 0.0204(2) Uani 1 1 d . . .
H51_5 H 0.0728 0.6139 0.6174 0.024 Uiso 1 1 calc R . .
H52_5 H 0.0765 0.5511 0.6370 0.024 Uiso 1 1 calc R . .
C6_5 C 0.0789(5) 0.4721(6) 0.61188(9) 0.0230(2) Uani 1 1 d . . .
H61_5 H 0.1059 0.4155 0.6187 0.028 Uiso 1 1 calc R . .
H62_5 H 0.0110 0.4634 0.6093 0.028 Uiso 1 1 calc R . .
C7_5 C 0.1160(5) 0.4058(5) 0.58109(9) 0.0197(2) Uani 1 1 d . . .
H71_5 H 0.0514 0.3840 0.5779 0.024 Uiso 1 1 calc R . .
H72_5 H 0.1528 0.3539 0.5876 0.024 Uiso 1 1 calc R . .
C8_5 C 0.1560(5) 0.4353(6) 0.56291(10) 0.0196(2) Uani 1 1 d . . .
H81_5 H 0.1708 0.3795 0.5552 0.024 Uiso 1 1 calc R . .
H82_5 H 0.1115 0.4751 0.5546 0.024 Uiso 1 1 calc R . .
C9_5 C 0.3073(5) 0.4947(6) 0.55567(10) 0.0160(2) Uani 1 1 d . . .
H91_5 H 0.2785 0.4937 0.5419 0.019 Uiso 1 1 calc R . .
H92_5 H 0.3525 0.4425 0.5576 0.019 Uiso 1 1 calc R . .
C10_5 C 0.3538(5) 0.5871(6) 0.56040(9) 0.0182(2) Uani 1 1 d . . .
H101_5 H 0.4092 0.5936 0.5533 0.022 Uiso 1 1 calc R . .
H102_5 H 0.3108 0.6395 0.5565 0.022 Uiso 1 1 calc R . .
O6_6 O 0.1862(3) 0.6751(4) 0.70522(6) 0.02019(16) Uani 1 1 d . . .
H1W_6 H 0.1543 0.6750 0.6944 0.024 Uiso 1 1 d . . .
H2W_6 H 0.1477 0.7053 0.7122 0.024 Uiso 1 1 d . . .
O7_6 O 0.3061(3) 0.4309(4) 0.72807(6) 0.02058(16) Uani 1 1 d . . .
H3W_6 H 0.3413 0.4334 0.7385 0.025 Uiso 1 1 d . . .
H4W_6 H 0.3216 0.3894 0.7216 0.025 Uiso 1 1 d . . .
Fe6_6 Fe 0.24516(7) 0.55100(7) 0.716020(13) 0.01237(5) Uani 1 1 d . . .
O1_6 O 0.1199(3) 0.5232(4) 0.73179(6) 0.01507(15) Uani 1 1 d . . .
O2_6 O 0.1580(3) 0.4454(4) 0.69798(6) 0.01562(15) Uani 1 1 d . . .
O3_6 O 0.3027(3) 0.5398(4) 0.68718(6) 0.01588(16) Uani 1 1 d . . .
O4_6 O 0.3851(3) 0.6192(4) 0.72008(6) 0.01733(16) Uani 1 1 d . . .
O5_6 O 0.2651(3) 0.6203(4) 0.74478(6) 0.02081(17) Uani 1 1 d . . .
C1_6 C 0.0704(5) 0.4393(6) 0.72508(10) 0.0203(2) Uani 1 1 d . . .
H11_6 H 0.0079 0.4387 0.7296 0.024 Uiso 1 1 calc R . .
H12_6 H 0.1043 0.3826 0.7302 0.024 Uiso 1 1 calc R . .
C2_6 C 0.0631(5) 0.4412(7) 0.70269(9) 0.0198(2) Uani 1 1 d . . .
H21_6 H 0.0318 0.3839 0.6971 0.024 Uiso 1 1 calc R . .
H22_6 H 0.0278 0.4970 0.6975 0.024 Uiso 1 1 calc R . .
C3_6 C 0.1664(5) 0.4532(6) 0.67740(9) 0.0180(2) Uani 1 1 d . . .
H31_6 H 0.1344 0.5104 0.6719 0.022 Uiso 1 1 calc R . .
H32_6 H 0.1387 0.3978 0.6703 0.022 Uiso 1 1 calc R . .
C4_6 C 0.2684(5) 0.4588(6) 0.67558(9) 0.0173(2) Uani 1 1 d . . .
H41_6 H 0.3000 0.4007 0.6807 0.021 Uiso 1 1 calc R . .
H42_6 H 0.2794 0.4670 0.6617 0.021 Uiso 1 1 calc R . .
C5_6 C 0.4026(4) 0.5480(6) 0.68942(9) 0.0204(2) Uani 1 1 d . . .
H51_6 H 0.4261 0.5551 0.6765 0.024 Uiso 1 1 calc R . .
H52_6 H 0.4315 0.4917 0.6960 0.024 Uiso 1 1 calc R . .
C6_6 C 0.4237(5) 0.6350(6) 0.70190(9) 0.0230(2) Uani 1 1 d . . .
H61_6 H 0.4915 0.6449 0.7044 0.028 Uiso 1 1 calc R . .
H62_6 H 0.3954 0.6912 0.6952 0.028 Uiso 1 1 calc R . .
C7_6 C 0.3862(5) 0.7021(5) 0.73228(9) 0.0197(2) Uani 1 1 d . . .
H71_6 H 0.3478 0.7524 0.7255 0.024 Uiso 1 1 calc R . .
H72_6 H 0.4503 0.7258 0.7353 0.024 Uiso 1 1 calc R . .
C8_6 C 0.3467(5) 0.6719(6) 0.75100(9) 0.0196(2) Uani 1 1 d . . .
H81_6 H 0.3916 0.6322 0.7592 0.024 Uiso 1 1 calc R . .
H82_6 H 0.3319 0.7275 0.7588 0.024 Uiso 1 1 calc R . .
C9_6 C 0.1942(5) 0.6154(6) 0.75743(10) 0.0160(2) Uani 1 1 d . . .
H91_6 H 0.1513 0.6693 0.7550 0.019 Uiso 1 1 calc R . .
H92_6 H 0.2214 0.6171 0.7713 0.019 Uiso 1 1 calc R . .
C10_6 C 0.1436(5) 0.5251(6) 0.75309(9) 0.0182(2) Uani 1 1 d . . .
H101_6 H 0.1834 0.4709 0.7574 0.022 Uiso 1 1 calc R . .
H102_6 H 0.0869 0.5227 0.7599 0.022 Uiso 1 1 calc R . .
O6_7 O 0.3226(3) 0.4359(4) 0.85631(6) 0.02019(16) Uani 1 1 d . . .
H1W_7 H 0.3309 0.3981 0.8484 0.024 Uiso 1 1 d . . .
H2W_7 H 0.3475 0.4377 0.8658 0.024 Uiso 1 1 d . . .
O7_7 O 0.1793(3) 0.6683(4) 0.83329(6) 0.02058(16) Uani 1 1 d . . .
H3W_7 H 0.1613 0.7180 0.8375 0.025 Uiso 1 1 d . . .
H4W_7 H 0.1710 0.6752 0.8215 0.025 Uiso 1 1 d . . .
Fe7_7 Fe 0.25269(10) 0.55329(11) 0.845340(16) 0.01237(5) Uani 0.860(2) 1 d P B 1
O1_7 O 0.3752(3) 0.5873(3) 0.82897(6) 0.01507(15) Uani 0.860(2) 1 d P B 1
O2_7 O 0.3358(3) 0.6634(3) 0.86237(5) 0.01562(15) Uani 0.860(2) 1 d P B 1
O3_7 O 0.2013(3) 0.5586(3) 0.87527(5) 0.01588(16) Uani 0.860(2) 1 d P B 1
O4_7 O 0.1210(3) 0.4727(3) 0.84278(6) 0.01733(16) Uani 0.860(2) 1 d P B 1
O5_7 O 0.2293(3) 0.4913(3) 0.81605(5) 0.02081(17) Uani 0.860(2) 1 d P B 1
C1_7 C 0.4203(5) 0.6732(5) 0.83541(9) 0.0203(2) Uani 0.860(2) 1 d P B 1
H11_7 H 0.3832 0.7279 0.8302 0.024 Uiso 0.860(2) 1 calc PR B 1
H12_7 H 0.4822 0.6771 0.8307 0.024 Uiso 0.860(2) 1 calc PR B 1
C2_7 C 0.4291(4) 0.6729(5) 0.85746(8) 0.0198(2) Uani 0.860(2) 1 d P B 1
H21_7 H 0.4679 0.6196 0.8628 0.024 Uiso 0.860(2) 1 calc PR B 1
H22_7 H 0.4572 0.7322 0.8628 0.024 Uiso 0.860(2) 1 calc PR B 1
C3_7 C 0.3279(4) 0.6580(5) 0.88334(8) 0.0180(2) Uani 0.860(2) 1 d P B 1
H31_7 H 0.3504 0.7168 0.8900 0.022 Uiso 0.860(2) 1 calc PR B 1
H32_7 H 0.3650 0.6048 0.8893 0.022 Uiso 0.860(2) 1 calc PR B 1
C4_7 C 0.2270(4) 0.6435(5) 0.88540(9) 0.0173(2) Uani 0.860(2) 1 d P B 1
H41_7 H 0.2169 0.6382 0.8994 0.021 Uiso 0.860(2) 1 calc PR B 1
H42_7 H 0.1899 0.6968 0.8795 0.021 Uiso 0.860(2) 1 calc PR B 1
C5_7 C 0.1048(4) 0.5354(5) 0.87403(9) 0.0204(2) Uani 0.860(2) 1 d P B 1
H51_7 H 0.0670 0.5878 0.8679 0.024 Uiso 0.860(2) 1 calc PR B 1
H52_7 H 0.0863 0.5240 0.8873 0.024 Uiso 0.860(2) 1 calc PR B 1
C6_7 C 0.0899(5) 0.4494(5) 0.86184(8) 0.0230(2) Uani 0.860(2) 1 d P B 1
H61_7 H 0.1263 0.3963 0.8680 0.028 Uiso 0.860(2) 1 calc PR B 1
H62_7 H 0.0235 0.4317 0.8603 0.028 Uiso 0.860(2) 1 calc PR B 1
C7_7 C 0.1248(5) 0.3918(4) 0.83010(8) 0.0197(2) Uani 0.860(2) 1 d P B 1
H71_7 H 0.0631 0.3616 0.8279 0.024 Uiso 0.860(2) 1 calc PR B 1
H72_7 H 0.1698 0.3453 0.8362 0.024 Uiso 0.860(2) 1 calc PR B 1
C8_7 C 0.1542(4) 0.4264(5) 0.81107(9) 0.0196(2) Uani 0.860(2) 1 d P B 1
H81_7 H 0.1750 0.3732 0.8033 0.024 Uiso 0.860(2) 1 calc PR B 1
H82_7 H 0.1020 0.4583 0.8032 0.024 Uiso 0.860(2) 1 calc PR B 1
C9_7 C 0.3051(4) 0.4908(5) 0.80375(9) 0.0160(2) Uani 0.860(2) 1 d P B 1
H91_7 H 0.2812 0.4857 0.7897 0.019 Uiso 0.860(2) 1 calc PR B 1
H92_7 H 0.3477 0.4377 0.8073 0.019 Uiso 0.860(2) 1 calc PR B 1
C10_7 C 0.3533(5) 0.5831(5) 0.80790(8) 0.0182(2) Uani 0.860(2) 1 d P B 1
H101_7 H 0.4105 0.5863 0.8013 0.022 Uiso 0.860(2) 1 calc PR B 1
H102_7 H 0.3123 0.6359 0.8032 0.022 Uiso 0.860(2) 1 calc PR B 1
Fe10_10 Fe 0.2472(4) 0.5585(4) 0.84202(7) 0.01237(5) Uani 0.140(2) 1 d PG B 2
O1_10 O 0.1305(5) 0.5194(7) 0.85834(12) 0.01507(15) Uani 0.140(2) 1 d PG B 2
O2_10 O 0.1633(6) 0.4559(6) 0.82479(11) 0.01562(15) Uani 0.140(2) 1 d PG B 2
O3_10 O 0.2978(6) 0.5521(7) 0.81397(9) 0.01588(16) Uani 0.140(2) 1 d PG B 2
O4_10 O 0.3790(5) 0.6387(7) 0.84445(13) 0.01733(16) Uani 0.140(2) 1 d PG B 2
O5_10 O 0.2682(6) 0.6236(7) 0.86944(9) 0.02081(17) Uani 0.140(2) 1 d PG B 2
C1_10 C 0.0848(7) 0.4319(8) 0.85148(15) 0.0203(2) Uani 0.140(2) 1 d PG B 2
H1A_10 H 0.0249 0.4266 0.8561 0.024 Uiso 0.140(2) 1 d PG B 2
H1B_10 H 0.1218 0.3775 0.8560 0.024 Uiso 0.140(2) 1 d PG B 2
C2_10 C 0.0742(6) 0.4372(9) 0.82965(15) 0.0198(2) Uani 0.140(2) 1 d PG B 2
H2A_10 H 0.0509 0.3779 0.8240 0.024 Uiso 0.140(2) 1 d PG B 2
H2B_10 H 0.0318 0.4875 0.8251 0.024 Uiso 0.140(2) 1 d PG B 2
C3_10 C 0.1669(8) 0.4584(9) 0.80475(10) 0.0180(2) Uani 0.140(2) 1 d PG B 2
H3A_10 H 0.1304 0.5106 0.7990 0.022 Uiso 0.140(2) 1 d PG B 2
H3B_10 H 0.1435 0.3999 0.7988 0.022 Uiso 0.140(2) 1 d PG B 2
C4_10 C 0.2672(9) 0.4714(9) 0.80231(11) 0.0173(2) Uani 0.140(2) 1 d PG B 2
H4A_10 H 0.3024 0.4156 0.8066 0.021 Uiso 0.140(2) 1 d PG B 2
H4B_10 H 0.2744 0.4830 0.7889 0.021 Uiso 0.140(2) 1 d PG B 2
C5_10 C 0.3954(7) 0.5732(10) 0.81450(15) 0.0204(2) Uani 0.140(2) 1 d PG B 2
H5A_10 H 0.4113 0.5843 0.8017 0.024 Uiso 0.140(2) 1 d PG B 2
H5B_10 H 0.4326 0.5214 0.8202 0.024 Uiso 0.140(2) 1 d PG B 2
C6_10 C 0.4101(7) 0.6598(9) 0.82638(15) 0.0230(2) Uani 0.140(2) 1 d PG B 2
H6A_10 H 0.4750 0.6767 0.8281 0.028 Uiso 0.140(2) 1 d PG B 2
H6B_10 H 0.3753 0.7122 0.8202 0.028 Uiso 0.140(2) 1 d PG B 2
C7_10 C 0.3800(8) 0.7179(7) 0.85676(16) 0.0197(2) Uani 0.140(2) 1 d PG B 2
H7A_10 H 0.3406 0.7676 0.8508 0.024 Uiso 0.140(2) 1 d PG B 2
H7B_10 H 0.4422 0.7425 0.8596 0.024 Uiso 0.140(2) 1 d PG B 2
C8_10 C 0.3442(8) 0.6833(9) 0.87508(13) 0.0196(2) Uani 0.140(2) 1 d PG B 2
H8A_10 H 0.3921 0.6488 0.8830 0.024 Uiso 0.140(2) 1 d PG B 2
H8B_10 H 0.3252 0.7365 0.8824 0.024 Uiso 0.140(2) 1 d PG B 2
C9_10 C 0.2035(8) 0.6157(9) 0.88273(11) 0.0160(2) Uani 0.140(2) 1 d PG B 2
H9A_10 H 0.1599 0.6677 0.8812 0.019 Uiso 0.140(2) 1 d PG B 2
H9B_10 H 0.2344 0.6164 0.8958 0.019 Uiso 0.140(2) 1 d PG B 2
C10_10 C 0.1553(8) 0.5238(9) 0.87849(11) 0.0182(2) Uani 0.140(2) 1 d PG B 2
H10A_10 H 0.1958 0.4715 0.8827 0.022 Uiso 0.140(2) 1 d PG B 2
H10B_10 H 0.1007 0.5202 0.8851 0.022 Uiso 0.140(2) 1 d PG B 2
O6_8 O 0.3108(3) 0.4333(4) 0.98144(6) 0.02019(16) Uani 1 1 d . . .
H1W_8 H 0.3117 0.3910 0.9734 0.024 Uiso 1 1 d . . .
H2W_8 H 0.3364 0.4175 0.9914 0.024 Uiso 1 1 d . . .
O7_8 O 0.1950(3) 0.6791(4) 0.95812(6) 0.02058(16) Uani 1 1 d . . .
H3W_8 H 0.1916 0.7244 0.9642 0.025 Uiso 1 1 d . . .
H4W_8 H 0.1568 0.6735 0.9487 0.025 Uiso 1 1 d . . .
Fe8_8 Fe 0.25248(7) 0.55833(8) 0.970495(14) 0.01237(5) Uani 1 1 d . . .
O1_8 O 0.3782(3) 0.5825(3) 0.95512(6) 0.01507(15) Uani 1 1 d . . .
O2_8 O 0.3417(3) 0.6609(4) 0.98847(6) 0.01562(15) Uani 1 1 d . . .
O3_8 O 0.1957(3) 0.5699(4) 0.99927(5) 0.01588(16) Uani 1 1 d . . .
O4_8 O 0.1121(3) 0.4904(3) 0.96658(6) 0.01733(16) Uani 1 1 d . . .
O5_8 O 0.2309(3) 0.4914(3) 0.94185(6) 0.02081(17) Uani 1 1 d . . .
C1_8 C 0.4284(5) 0.6664(6) 0.96190(9) 0.0203(2) Uani 1 1 d . . .
H11_8 H 0.3951 0.7233 0.9567 0.024 Uiso 1 1 calc R . .
H12_8 H 0.4911 0.6663 0.9575 0.024 Uiso 1 1 calc R . .
C2_8 C 0.4346(4) 0.6647(6) 0.98375(9) 0.0198(2) Uani 1 1 d . . .
H21_8 H 0.4698 0.6089 0.9890 0.024 Uiso 1 1 calc R . .
H22_8 H 0.4660 0.7219 0.9894 0.024 Uiso 1 1 calc R . .
C3_8 C 0.3317(5) 0.6546(6) 1.00929(9) 0.0180(2) Uani 1 1 d . . .
H31_8 H 0.3588 0.7105 1.0163 0.022 Uiso 1 1 calc R . .
H32_8 H 0.3630 0.5977 1.0151 0.022 Uiso 1 1 calc R . .
C4_8 C 0.2298(5) 0.6496(5) 1.01055(9) 0.0173(2) Uani 1 1 d . . .
H41_8 H 0.2172 0.6425 1.0244 0.021 Uiso 1 1 calc R . .
H42_8 H 0.1991 0.7077 1.0052 0.021 Uiso 1 1 calc R . .
C5_8 C 0.0962(4) 0.5621(6) 0.99701(9) 0.0204(2) Uani 1 1 d . . .
H51_8 H 0.0677 0.6180 0.9902 0.024 Uiso 1 1 calc R . .
H52_8 H 0.0726 0.5564 1.0100 0.024 Uiso 1 1 calc R . .
C6_8 C 0.0746(5) 0.4758(6) 0.98508(9) 0.0230(2) Uani 1 1 d . . .
H61_8 H 0.1033 0.4200 0.9919 0.028 Uiso 1 1 calc R . .
H62_8 H 0.0068 0.4659 0.9829 0.028 Uiso 1 1 calc R . .
C7_8 C 0.1107(5) 0.4082(5) 0.95429(9) 0.0197(2) Uani 1 1 d . . .
H71_8 H 0.0464 0.3853 0.9511 0.024 Uiso 1 1 calc R . .
H72_8 H 0.1482 0.3574 0.9611 0.024 Uiso 1 1 calc R . .
C8_8 C 0.1507(5) 0.4367(6) 0.93585(9) 0.0196(2) Uani 1 1 d . . .
H81_8 H 0.1675 0.3805 0.9285 0.024 Uiso 1 1 calc R . .
H82_8 H 0.1052 0.4742 0.9273 0.024 Uiso 1 1 calc R . .
C9_8 C 0.3048(5) 0.4903(5) 0.92953(9) 0.0160(2) Uani 1 1 d . . .
H91_8 H 0.2800 0.4884 0.9155 0.019 Uiso 1 1 calc R . .
H92_8 H 0.3454 0.4350 0.9325 0.019 Uiso 1 1 calc R . .
C10_8 C 0.3575(5) 0.5804(5) 0.93430(8) 0.0182(2) Uani 1 1 d . . .
H101_8 H 0.4153 0.5814 0.9278 0.022 Uiso 1 1 calc R . .
H102_8 H 0.3193 0.6354 0.9297 0.022 Uiso 1 1 calc R . .
N1_11 N 0.0711(4) 0.7433(5) 0.03399(9) 0.01717(19) Uani 1 1 d . . .
O8_11 O 0.0447(4) 0.6707(4) 0.04139(7) 0.0316(2) Uani 1 1 d . . .
O9_11 O 0.1414(3) 0.7855(4) 0.04278(7) 0.02472(18) Uani 1 1 d . . .
O10_11 O 0.0339(3) 0.7770(4) 0.01853(7) 0.02503(18) Uani 1 1 d . . .
N2_12 N 0.1012(4) 0.7306(4) 0.16440(8) 0.01635(19) Uani 1 1 d . . .
O8_12 O 0.0882(3) 0.6579(4) 0.17360(6) 0.02368(17) Uani 1 1 d . . .
O9_12 O 0.1793(3) 0.7721(4) 0.16772(6) 0.02468(18) Uani 1 1 d . . .
O10_12 O 0.0422(4) 0.7647(4) 0.15203(7) 0.02553(18) Uani 1 1 d . . .
N3_13 N 0.0815(5) 0.7375(5) 0.28726(9) 0.01717(19) Uani 1 1 d . . .
O8_13 O 0.0708(4) 0.6667(4) 0.29752(7) 0.0316(2) Uani 1 1 d . . .
O9_13 O 0.1441(3) 0.7962(4) 0.29323(7) 0.02472(18) Uani 1 1 d . . .
O10_13 O 0.0325(4) 0.7514(4) 0.27162(7) 0.02503(18) Uani 1 1 d . . .
N4_14 N 0.0768(5) 0.7408(5) 0.41003(8) 0.01717(19) Uani 1 1 d . . .
O8_14 O 0.0492(3) 0.6660(4) 0.41630(6) 0.0316(2) Uani 1 1 d . . .
O9_14 O 0.1515(3) 0.7750(4) 0.41897(7) 0.02472(18) Uani 1 1 d . . .
O10_14 O 0.0375(3) 0.7835(4) 0.39621(6) 0.02503(18) Uani 1 1 d . . .
N5_15 N 0.0998(4) 0.7351(4) 0.54033(8) 0.01635(19) Uani 1 1 d . . .
O8_15 O 0.0939(4) 0.6611(4) 0.54950(7) 0.02368(17) Uani 1 1 d . . .
O9_15 O 0.1705(3) 0.7877(4) 0.54375(7) 0.02468(18) Uani 1 1 d . . .
O10_15 O 0.0391(4) 0.7596(4) 0.52703(6) 0.02553(18) Uani 1 1 d . . .
N6_16 N 0.0738(5) 0.7408(5) 0.66079(8) 0.01717(19) Uani 1 1 d . . .
O8_16 O 0.0618(3) 0.6680(4) 0.67043(6) 0.0316(2) Uani 1 1 d . . .
O9_16 O 0.1385(3) 0.7960(4) 0.66816(7) 0.02472(18) Uani 1 1 d . . .
O10_16 O 0.0299(3) 0.7591(3) 0.64518(6) 0.02503(18) Uani 1 1 d . . .
N7_17 N 0.0940(4) 0.7341(4) 0.78784(8) 0.01635(19) Uani 1 1 d . . .
O8_17 O 0.0757(3) 0.6616(3) 0.79687(5) 0.02368(17) Uani 1 1 d . . .
O9_17 O 0.1727(3) 0.7724(4) 0.79287(6) 0.02468(18) Uani 1 1 d . . .
O10_17 O 0.0411(3) 0.7703(3) 0.77479(6) 0.02553(18) Uani 1 1 d . . .
N8_18 N 0.0896(5) 0.7369(5) 0.91344(9) 0.01635(19) Uani 1 1 d . . .
O8_18 O 0.0843(3) 0.6651(4) 0.92325(7) 0.02368(17) Uani 1 1 d . . .
O9_18 O 0.1561(3) 0.7954(4) 0.91799(7) 0.02468(18) Uani 1 1 d . . .
O10_18 O 0.0353(4) 0.7535(4) 0.89848(6) 0.02553(18) Uani 1 1 d . . .
N9_19 N 0.3977(4) 0.3717(4) 0.14752(8) 0.01635(19) Uani 1 1 d . . .
O8_19 O 0.4063(3) 0.4493(4) 0.13816(6) 0.02368(17) Uani 1 1 d . . .
O9_19 O 0.3244(3) 0.3261(4) 0.14354(6) 0.02468(18) Uani 1 1 d . . .
O10_19 O 0.4597(4) 0.3464(4) 0.16013(7) 0.02553(18) Uani 1 1 d . . .
N10_20 N 0.4258(4) 0.3636(5) 0.27811(9) 0.01717(19) Uani 1 1 d . . .
O8_20 O 0.4575(3) 0.4389(4) 0.27190(7) 0.0316(2) Uani 1 1 d . . .
O9_20 O 0.3550(4) 0.3266(4) 0.26896(7) 0.02472(18) Uani 1 1 d . . .
O10_20 O 0.4641(3) 0.3281(4) 0.29357(6) 0.02503(18) Uani 1 1 d . . .
N11_21 N 0.4142(5) 0.3686(5) 0.39985(9) 0.01635(19) Uani 1 1 d . . .
O8_21 O 0.4235(3) 0.4423(4) 0.38945(6) 0.02368(17) Uani 1 1 d . . .
O9_21 O 0.3497(3) 0.3139(4) 0.39435(7) 0.02468(18) Uani 1 1 d . . .
O10_21 O 0.4664(4) 0.3552(4) 0.41487(7) 0.02553(18) Uani 1 1 d . . .
N12_22 N 0.4000(4) 0.3740(5) 0.52394(8) 0.01635(19) Uani 1 1 d . . .
O8_22 O 0.4192(3) 0.4506(4) 0.51549(6) 0.02368(17) Uani 1 1 d . . .
O9_22 O 0.3222(3) 0.3386(4) 0.51998(7) 0.02468(18) Uani 1 1 d . . .
O10_22 O 0.4589(4) 0.3394(4) 0.53658(7) 0.02553(18) Uani 1 1 d . . .
N13_23 N 0.4283(4) 0.3654(5) 0.65304(8) 0.01717(19) Uani 1 1 d . . .
O8_23 O 0.4553(3) 0.4398(4) 0.64550(6) 0.0316(2) Uani 1 1 d . . .
O9_23 O 0.3605(3) 0.3222(4) 0.64465(7) 0.02472(18) Uani 1 1 d . . .
O10_23 O 0.4686(3) 0.3344(3) 0.66882(6) 0.02503(18) Uani 1 1 d . . .
N14_24 N 0.4039(4) 0.3687(4) 0.77355(8) 0.01635(19) Uani 1 1 d . . .
O8_24 O 0.4113(3) 0.4451(4) 0.76367(6) 0.02368(17) Uani 1 1 d . . .
O9_24 O 0.3336(3) 0.3193(4) 0.76909(7) 0.02468(18) Uani 1 1 d . . .
O10_24 O 0.4649(4) 0.3474(4) 0.78653(6) 0.02553(18) Uani 1 1 d . . .
N15_25 N 0.4180(4) 0.3696(5) 0.90141(8) 0.01717(19) Uani 1 1 d . . .
O8_25 O 0.4489(3) 0.4472(3) 0.89603(5) 0.0316(2) Uani 1 1 d . . .
O9_25 O 0.3430(3) 0.3385(4) 0.89336(6) 0.02472(18) Uani 1 1 d . . .
O10_25 O 0.4622(3) 0.3262(3) 0.91528(6) 0.02503(18) Uani 1 1 d . . .
N16_26 N 0.4231(5) 0.3686(5) 1.02564(9) 0.01717(19) Uani 1 1 d . . .
O8_26 O 0.4352(4) 0.4420(4) 1.01586(7) 0.0316(2) Uani 1 1 d . . .
O9_26 O 0.3604(3) 0.3121(4) 1.01919(7) 0.02472(18) Uani 1 1 d . . .
O10_26 O 0.4707(4) 0.3532(4) 1.04154(7) 0.02503(18) Uani 1 1 d . . .

loop_
_atom_site_aniso_label
_atom_site_aniso_U_11
_atom_site_aniso_U_22
_atom_site_aniso_U_33
_atom_site_aniso_U_23
_atom_site_aniso_U_13
_atom_site_aniso_U_12
O6_1 0.0272(4) 0.0185(4) 0.0146(3) -0.0012(3) 0.0010(3) 0.0070(3)
O7_1 0.0252(4) 0.0170(4) 0.0189(4) -0.0016(3) -0.0003(3) 0.0077(3)
Fe1_1 0.01160(9) 0.01195(9) 0.01399(9) -0.00048(5) 0.00331(6) -0.00025(5)
O1_1 0.0165(4) 0.0156(3) 0.0132(3) -0.0007(3) 0.0025(3) -0.0026(3)
O2_1 0.0140(4) 0.0184(4) 0.0149(3) -0.0018(3) 0.0038(3) -0.0014(3)
O3_1 0.0146(4) 0.0165(4) 0.0173(4) -0.0044(3) 0.0050(3) -0.0018(3)
O4_1 0.0188(4) 0.0192(4) 0.0149(3) -0.0023(3) 0.0058(3) -0.0042(3)
O5_1 0.0183(4) 0.0271(4) 0.0181(4) -0.0090(3) 0.0070(3) -0.0093(3)
C1_1 0.0185(5) 0.0199(5) 0.0235(5) -0.0030(4) 0.0064(4) -0.0077(4)
C2_1 0.0127(5) 0.0231(6) 0.0240(5) -0.0057(4) 0.0037(4) -0.0044(4)
C3_1 0.0234(6) 0.0175(5) 0.0130(5) -0.0031(4) 0.0018(4) -0.0007(4)
C4_1 0.0223(6) 0.0155(5) 0.0145(5) -0.0040(4) 0.0039(4) 0.0022(4)
C5_1 0.0160(6) 0.0275(6) 0.0188(5) -0.0020(4) 0.0070(4) -0.0031(4)
C6_1 0.0213(6) 0.0304(6) 0.0187(5) -0.0005(4) 0.0088(4) -0.0097(5)
C7_1 0.0234(6) 0.0162(5) 0.0197(5) -0.0046(4) 0.0035(4) -0.0063(4)
C8_1 0.0186(5) 0.0201(5) 0.0201(5) -0.0035(4) 0.0018(4) -0.0061(4)
C9_1 0.0160(5) 0.0200(5) 0.0126(5) -0.0006(4) 0.0047(4) 0.0009(4)
C10_1 0.0204(6) 0.0226(5) 0.0121(5) 0.0032(4) 0.0040(4) -0.0008(5)
O6_2 0.0272(4) 0.0185(4) 0.0146(3) -0.0012(3) 0.0010(3) 0.0070(3)
O7_2 0.0252(4) 0.0170(4) 0.0189(4) -0.0016(3) -0.0003(3) 0.0077(3)
Fe2_2 0.01160(9) 0.01195(9) 0.01399(9) -0.00048(5) 0.00331(6) -0.00025(5)
O1_2 0.0165(4) 0.0156(3) 0.0132(3) -0.0007(3) 0.0025(3) -0.0026(3)
O2_2 0.0140(4) 0.0184(4) 0.0149(3) -0.0018(3) 0.0038(3) -0.0014(3)
O3_2 0.0146(4) 0.0165(4) 0.0173(4) -0.0044(3) 0.0050(3) -0.0018(3)
O4_2 0.0188(4) 0.0192(4) 0.0149(3) -0.0023(3) 0.0058(3) -0.0042(3)
O5_2 0.0183(4) 0.0271(4) 0.0181(4) -0.0090(3) 0.0070(3) -0.0093(3)
C1_2 0.0185(5) 0.0199(5) 0.0235(5) -0.0030(4) 0.0064(4) -0.0077(4)
C2_2 0.0127(5) 0.0231(6) 0.0240(5) -0.0057(4) 0.0037(4) -0.0044(4)
C3_2 0.0234(6) 0.0175(5) 0.0130(5) -0.0031(4) 0.0018(4) -0.0007(4)
C4_2 0.0223(6) 0.0155(5) 0.0145(5) -0.0040(4) 0.0039(4) 0.0022(4)
C5_2 0.0160(6) 0.0275(6) 0.0188(5) -0.0020(4) 0.0070(4) -0.0031(4)
C6_2 0.0213(6) 0.0304(6) 0.0187(5) -0.0005(4) 0.0088(4) -0.0097(5)
C7_2 0.0234(6) 0.0162(5) 0.0197(5) -0.0046(4) 0.0035(4) -0.0063(4)
C8_2 0.0186(5) 0.0201(5) 0.0201(5) -0.0035(4) 0.0018(4) -0.0061(4)
C9_2 0.0160(5) 0.0200(5) 0.0126(5) -0.0006(4) 0.0047(4) 0.0009(4)
C10_2 0.0204(6) 0.0226(5) 0.0121(5) 0.0032(4) 0.0040(4) -0.0008(5)
O6_3 0.0272(4) 0.0185(4) 0.0146(3) -0.0012(3) 0.0010(3) 0.0070(3)
O7_3 0.0252(4) 0.0170(4) 0.0189(4) -0.0016(3) -0.0003(3) 0.0077(3)
Fe3_3 0.01160(9) 0.01195(9) 0.01399(9) -0.00048(5) 0.00331(6) -0.00025(5)
O1_3 0.0165(4) 0.0156(3) 0.0132(3) -0.0007(3) 0.0025(3) -0.0026(3)
O2_3 0.0140(4) 0.0184(4) 0.0149(3) -0.0018(3) 0.0038(3) -0.0014(3)
O3_3 0.0146(4) 0.0165(4) 0.0173(4) -0.0044(3) 0.0050(3) -0.0018(3)
O4_3 0.0188(4) 0.0192(4) 0.0149(3) -0.0023(3) 0.0058(3) -0.0042(3)
O5_3 0.0183(4) 0.0271(4) 0.0181(4) -0.0090(3) 0.0070(3) -0.0093(3)
C1_3 0.0185(5) 0.0199(5) 0.0235(5) -0.0030(4) 0.0064(4) -0.0077(4)
C2_3 0.0127(5) 0.0231(6) 0.0240(5) -0.0057(4) 0.0037(4) -0.0044(4)
C3_3 0.0234(6) 0.0175(5) 0.0130(5) -0.0031(4) 0.0018(4) -0.0007(4)
C4_3 0.0223(6) 0.0155(5) 0.0145(5) -0.0040(4) 0.0039(4) 0.0022(4)
C5_3 0.0160(6) 0.0275(6) 0.0188(5) -0.0020(4) 0.0070(4) -0.0031(4)
C6_3 0.0213(6) 0.0304(6) 0.0187(5) -0.0005(4) 0.0088(4) -0.0097(5)
C7_3 0.0234(6) 0.0162(5) 0.0197(5) -0.0046(4) 0.0035(4) -0.0063(4)
C8_3 0.0186(5) 0.0201(5) 0.0201(5) -0.0035(4) 0.0018(4) -0.0061(4)
C9_3 0.0160(5) 0.0200(5) 0.0126(5) -0.0006(4) 0.0047(4) 0.0009(4)
C10_3 0.0204(6) 0.0226(5) 0.0121(5) 0.0032(4) 0.0040(4) -0.0008(5)
Fe9_9 0.01160(9) 0.01195(9) 0.01399(9) -0.00048(5) 0.00331(6) -0.00025(5)
O1_9 0.0165(4) 0.0156(3) 0.0132(3) -0.0007(3) 0.0025(3) -0.0026(3)
O2_9 0.0140(4) 0.0184(4) 0.0149(3) -0.0018(3) 0.0038(3) -0.0014(3)
O3_9 0.0146(4) 0.0165(4) 0.0173(4) -0.0044(3) 0.0050(3) -0.0018(3)
O4_9 0.0188(4) 0.0192(4) 0.0149(3) -0.0023(3) 0.0058(3) -0.0042(3)
O5_9 0.0183(4) 0.0271(4) 0.0181(4) -0.0090(3) 0.0070(3) -0.0093(3)
C1_9 0.0185(5) 0.0199(5) 0.0235(5) -0.0030(4) 0.0064(4) -0.0077(4)
C2_9 0.0127(5) 0.0231(6) 0.0240(5) -0.0057(4) 0.0037(4) -0.0044(4)
C3_9 0.0234(6) 0.0175(5) 0.0130(5) -0.0031(4) 0.0018(4) -0.0007(4)
C4_9 0.0223(6) 0.0155(5) 0.0145(5) -0.0040(4) 0.0039(4) 0.0022(4)
C5_9 0.0160(6) 0.0275(6) 0.0188(5) -0.0020(4) 0.0070(4) -0.0031(4)
C6_9 0.0213(6) 0.0304(6) 0.0187(5) -0.0005(4) 0.0088(4) -0.0097(5)
C7_9 0.0234(6) 0.0162(5) 0.0197(5) -0.0046(4) 0.0035(4) -0.0063(4)
C8_9 0.0186(5) 0.0201(5) 0.0201(5) -0.0035(4) 0.0018(4) -0.0061(4)
C9_9 0.0160(5) 0.0200(5) 0.0126(5) -0.0006(4) 0.0047(4) 0.0009(4)
C10_9 0.0204(6) 0.0226(5) 0.0121(5) 0.0032(4) 0.0040(4) -0.0008(5)
O6_4 0.0272(4) 0.0185(4) 0.0146(3) -0.0012(3) 0.0010(3) 0.0070(3)
O7_4 0.0252(4) 0.0170(4) 0.0189(4) -0.0016(3) -0.0003(3) 0.0077(3)
Fe4_4 0.01160(9) 0.01195(9) 0.01399(9) -0.00048(5) 0.00331(6) -0.00025(5)
O1_4 0.0165(4) 0.0156(3) 0.0132(3) -0.0007(3) 0.0025(3) -0.0026(3)
O2_4 0.0140(4) 0.0184(4) 0.0149(3) -0.0018(3) 0.0038(3) -0.0014(3)
O3_4 0.0146(4) 0.0165(4) 0.0173(4) -0.0044(3) 0.0050(3) -0.0018(3)
O4_4 0.0188(4) 0.0192(4) 0.0149(3) -0.0023(3) 0.0058(3) -0.0042(3)
O5_4 0.0183(4) 0.0271(4) 0.0181(4) -0.0090(3) 0.0070(3) -0.0093(3)
C1_4 0.0185(5) 0.0199(5) 0.0235(5) -0.0030(4) 0.0064(4) -0.0077(4)
C2_4 0.0127(5) 0.0231(6) 0.0240(5) -0.0057(4) 0.0037(4) -0.0044(4)
C3_4 0.0234(6) 0.0175(5) 0.0130(5) -0.0031(4) 0.0018(4) -0.0007(4)
C4_4 0.0223(6) 0.0155(5) 0.0145(5) -0.0040(4) 0.0039(4) 0.0022(4)
C5_4 0.0160(6) 0.0275(6) 0.0188(5) -0.0020(4) 0.0070(4) -0.0031(4)
C6_4 0.0213(6) 0.0304(6) 0.0187(5) -0.0005(4) 0.0088(4) -0.0097(5)
C7_4 0.0234(6) 0.0162(5) 0.0197(5) -0.0046(4) 0.0035(4) -0.0063(4)
C8_4 0.0186(5) 0.0201(5) 0.0201(5) -0.0035(4) 0.0018(4) -0.0061(4)
C9_4 0.0160(5) 0.0200(5) 0.0126(5) -0.0006(4) 0.0047(4) 0.0009(4)
C10_4 0.0204(6) 0.0226(5) 0.0121(5) 0.0032(4) 0.0040(4) -0.0008(5)
O6_5 0.0272(4) 0.0185(4) 0.0146(3) -0.0012(3) 0.0010(3) 0.0070(3)
O7_5 0.0252(4) 0.0170(4) 0.0189(4) -0.0016(3) -0.0003(3) 0.0077(3)
Fe5_5 0.01160(9) 0.01195(9) 0.01399(9) -0.00048(5) 0.00331(6) -0.00025(5)
O1_5 0.0165(4) 0.0156(3) 0.0132(3) -0.0007(3) 0.0025(3) -0.0026(3)
O2_5 0.0140(4) 0.0184(4) 0.0149(3) -0.0018(3) 0.0038(3) -0.0014(3)
O3_5 0.0146(4) 0.0165(4) 0.0173(4) -0.0044(3) 0.0050(3) -0.0018(3)
O4_5 0.0188(4) 0.0192(4) 0.0149(3) -0.0023(3) 0.0058(3) -0.0042(3)
O5_5 0.0183(4) 0.0271(4) 0.0181(4) -0.0090(3) 0.0070(3) -0.0093(3)
C1_5 0.0185(5) 0.0199(5) 0.0235(5) -0.0030(4) 0.0064(4) -0.0077(4)
C2_5 0.0127(5) 0.0231(6) 0.0240(5) -0.0057(4) 0.0037(4) -0.0044(4)
C3_5 0.0234(6) 0.0175(5) 0.0130(5) -0.0031(4) 0.0018(4) -0.0007(4)
C4_5 0.0223(6) 0.0155(5) 0.0145(5) -0.0040(4) 0.0039(4) 0.0022(4)
C5_5 0.0160(6) 0.0275(6) 0.0188(5) -0.0020(4) 0.0070(4) -0.0031(4)
C6_5 0.0213(6) 0.0304(6) 0.0187(5) -0.0005(4) 0.0088(4) -0.0097(5)
C7_5 0.0234(6) 0.0162(5) 0.0197(5) -0.0046(4) 0.0035(4) -0.0063(4)
C8_5 0.0186(5) 0.0201(5) 0.0201(5) -0.0035(4) 0.0018(4) -0.0061(4)
C9_5 0.0160(5) 0.0200(5) 0.0126(5) -0.0006(4) 0.0047(4) 0.0009(4)
C10_5 0.0204(6) 0.0226(5) 0.0121(5) 0.0032(4) 0.0040(4) -0.0008(5)
O6_6 0.0272(4) 0.0185(4) 0.0146(3) -0.0012(3) 0.0010(3) 0.0070(3)
O7_6 0.0252(4) 0.0170(4) 0.0189(4) -0.0016(3) -0.0003(3) 0.0077(3)
Fe6_6 0.01160(9) 0.01195(9) 0.01399(9) -0.00048(5) 0.00331(6) -0.00025(5)
O1_6 0.0165(4) 0.0156(3) 0.0132(3) -0.0007(3) 0.0025(3) -0.0026(3)
O2_6 0.0140(4) 0.0184(4) 0.0149(3) -0.0018(3) 0.0038(3) -0.0014(3)
O3_6 0.0146(4) 0.0165(4) 0.0173(4) -0.0044(3) 0.0050(3) -0.0018(3)
O4_6 0.0188(4) 0.0192(4) 0.0149(3) -0.0023(3) 0.0058(3) -0.0042(3)
O5_6 0.0183(4) 0.0271(4) 0.0181(4) -0.0090(3) 0.0070(3) -0.0093(3)
C1_6 0.0185(5) 0.0199(5) 0.0235(5) -0.0030(4) 0.0064(4) -0.0077(4)
C2_6 0.0127(5) 0.0231(6) 0.0240(5) -0.0057(4) 0.0037(4) -0.0044(4)
C3_6 0.0234(6) 0.0175(5) 0.0130(5) -0.0031(4) 0.0018(4) -0.0007(4)
C4_6 0.0223(6) 0.0155(5) 0.0145(5) -0.0040(4) 0.0039(4) 0.0022(4)
C5_6 0.0160(6) 0.0275(6) 0.0188(5) -0.0020(4) 0.0070(4) -0.0031(4)
C6_6 0.0213(6) 0.0304(6) 0.0187(5) -0.0005(4) 0.0088(4) -0.0097(5)
C7_6 0.0234(6) 0.0162(5) 0.0197(5) -0.0046(4) 0.0035(4) -0.0063(4)
C8_6 0.0186(5) 0.0201(5) 0.0201(5) -0.0035(4) 0.0018(4) -0.0061(4)
C9_6 0.0160(5) 0.0200(5) 0.0126(5) -0.0006(4) 0.0047(4) 0.0009(4)
C10_6 0.0204(6) 0.0226(5) 0.0121(5) 0.0032(4) 0.0040(4) -0.0008(5)
O6_7 0.0272(4) 0.0185(4) 0.0146(3) -0.0012(3) 0.0010(3) 0.0070(3)
O7_7 0.0252(4) 0.0170(4) 0.0189(4) -0.0016(3) -0.0003(3) 0.0077(3)
Fe7_7 0.01160(9) 0.01195(9) 0.01399(9) -0.00048(5) 0.00331(6) -0.00025(5)
O1_7 0.0165(4) 0.0156(3) 0.0132(3) -0.0007(3) 0.0025(3) -0.0026(3)
O2_7 0.0140(4) 0.0184(4) 0.0149(3) -0.0018(3) 0.0038(3) -0.0014(3)
O3_7 0.0146(4) 0.0165(4) 0.0173(4) -0.0044(3) 0.0050(3) -0.0018(3)
O4_7 0.0188(4) 0.0192(4) 0.0149(3) -0.0023(3) 0.0058(3) -0.0042(3)
O5_7 0.0183(4) 0.0271(4) 0.0181(4) -0.0090(3) 0.0070(3) -0.0093(3)
C1_7 0.0185(5) 0.0199(5) 0.0235(5) -0.0030(4) 0.0064(4) -0.0077(4)
C2_7 0.0127(5) 0.0231(6) 0.0240(5) -0.0057(4) 0.0037(4) -0.0044(4)
C3_7 0.0234(6) 0.0175(5) 0.0130(5) -0.0031(4) 0.0018(4) -0.0007(4)
C4_7 0.0223(6) 0.0155(5) 0.0145(5) -0.0040(4) 0.0039(4) 0.0022(4)
C5_7 0.0160(6) 0.0275(6) 0.0188(5) -0.0020(4) 0.0070(4) -0.0031(4)
C6_7 0.0213(6) 0.0304(6) 0.0187(5) -0.0005(4) 0.0088(4) -0.0097(5)
C7_7 0.0234(6) 0.0162(5) 0.0197(5) -0.0046(4) 0.0035(4) -0.0063(4)
C8_7 0.0186(5) 0.0201(5) 0.0201(5) -0.0035(4) 0.0018(4) -0.0061(4)
C9_7 0.0160(5) 0.0200(5) 0.0126(5) -0.0006(4) 0.0047(4) 0.0009(4)
C10_7 0.0204(6) 0.0226(5) 0.0121(5) 0.0032(4) 0.0040(4) -0.0008(5)
Fe10_10 0.01160(9) 0.01195(9) 0.01399(9) -0.00048(5) 0.00331(6) -0.00025(5)
O1_10 0.0165(4) 0.0156(3) 0.0132(3) -0.0007(3) 0.0025(3) -0.0026(3)
O2_10 0.0140(4) 0.0184(4) 0.0149(3) -0.0018(3) 0.0038(3) -0.0014(3)
O3_10 0.0146(4) 0.0165(4) 0.0173(4) -0.0044(3) 0.0050(3) -0.0018(3)
O4_10 0.0188(4) 0.0192(4) 0.0149(3) -0.0023(3) 0.0058(3) -0.0042(3)
O5_10 0.0183(4) 0.0271(4) 0.0181(4) -0.0090(3) 0.0070(3) -0.0093(3)
C1_10 0.0185(5) 0.0199(5) 0.0235(5) -0.0030(4) 0.0064(4) -0.0077(4)
C2_10 0.0127(5) 0.0231(6) 0.0240(5) -0.0057(4) 0.0037(4) -0.0044(4)
C3_10 0.0234(6) 0.0175(5) 0.0130(5) -0.0031(4) 0.0018(4) -0.0007(4)
C4_10 0.0223(6) 0.0155(5) 0.0145(5) -0.0040(4) 0.0039(4) 0.0022(4)
C5_10 0.0160(6) 0.0275(6) 0.0188(5) -0.0020(4) 0.0070(4) -0.0031(4)
C6_10 0.0213(6) 0.0304(6) 0.0187(5) -0.0005(4) 0.0088(4) -0.0097(5)
C7_10 0.0234(6) 0.0162(5) 0.0197(5) -0.0046(4) 0.0035(4) -0.0063(4)
C8_10 0.0186(5) 0.0201(5) 0.0201(5) -0.0035(4) 0.0018(4) -0.0061(4)
C9_10 0.0160(5) 0.0200(5) 0.0126(5) -0.0006(4) 0.0047(4) 0.0009(4)
C10_10 0.0204(6) 0.0226(5) 0.0121(5) 0.0032(4) 0.0040(4) -0.0008(5)
O6_8 0.0272(4) 0.0185(4) 0.0146(3) -0.0012(3) 0.0010(3) 0.0070(3)
O7_8 0.0252(4) 0.0170(4) 0.0189(4) -0.0016(3) -0.0003(3) 0.0077(3)
Fe8_8 0.01160(9) 0.01195(9) 0.01399(9) -0.00048(5) 0.00331(6) -0.00025(5)
O1_8 0.0165(4) 0.0156(3) 0.0132(3) -0.0007(3) 0.0025(3) -0.0026(3)
O2_8 0.0140(4) 0.0184(4) 0.0149(3) -0.0018(3) 0.0038(3) -0.0014(3)
O3_8 0.0146(4) 0.0165(4) 0.0173(4) -0.0044(3) 0.0050(3) -0.0018(3)
O4_8 0.0188(4) 0.0192(4) 0.0149(3) -0.0023(3) 0.0058(3) -0.0042(3)
O5_8 0.0183(4) 0.0271(4) 0.0181(4) -0.0090(3) 0.0070(3) -0.0093(3)
C1_8 0.0185(5) 0.0199(5) 0.0235(5) -0.0030(4) 0.0064(4) -0.0077(4)
C2_8 0.0127(5) 0.0231(6) 0.0240(5) -0.0057(4) 0.0037(4) -0.0044(4)
C3_8 0.0234(6) 0.0175(5) 0.0130(5) -0.0031(4) 0.0018(4) -0.0007(4)
C4_8 0.0223(6) 0.0155(5) 0.0145(5) -0.0040(4) 0.0039(4) 0.0022(4)
C5_8 0.0160(6) 0.0275(6) 0.0188(5) -0.0020(4) 0.0070(4) -0.0031(4)
C6_8 0.0213(6) 0.0304(6) 0.0187(5) -0.0005(4) 0.0088(4) -0.0097(5)
C7_8 0.0234(6) 0.0162(5) 0.0197(5) -0.0046(4) 0.0035(4) -0.0063(4)
C8_8 0.0186(5) 0.0201(5) 0.0201(5) -0.0035(4) 0.0018(4) -0.0061(4)
C9_8 0.0160(5) 0.0200(5) 0.0126(5) -0.0006(4) 0.0047(4) 0.0009(4)
C10_8 0.0204(6) 0.0226(5) 0.0121(5) 0.0032(4) 0.0040(4) -0.0008(5)
N1_11 0.0188(5) 0.0148(4) 0.0191(4) -0.0018(3) 0.0073(4) 0.0012(4)
O8_11 0.0400(5) 0.0189(4) 0.0391(5) 0.0073(3) 0.0186(4) -0.0032(4)
O9_11 0.0257(4) 0.0271(4) 0.0202(4) -0.0021(3) -0.0026(3) -0.0059(3)
O10_11 0.0232(4) 0.0269(4) 0.0231(4) 0.0010(3) -0.0057(3) 0.0033(3)
N2_12 0.0202(5) 0.0145(5) 0.0151(4) -0.0023(3) 0.0053(3) 0.0012(4)
O8_12 0.0320(5) 0.0176(4) 0.0222(4) 0.0040(3) 0.0065(3) -0.0066(3)
O9_12 0.0279(4) 0.0215(4) 0.0236(4) 0.0030(3) -0.0018(3) -0.0103(3)
O10_12 0.0215(4) 0.0277(4) 0.0257(4) 0.0008(3) -0.0046(3) 0.0056(3)
N3_13 0.0188(5) 0.0148(4) 0.0191(4) -0.0018(3) 0.0073(4) 0.0012(4)
O8_13 0.0400(5) 0.0189(4) 0.0391(5) 0.0073(3) 0.0186(4) -0.0032(4)
O9_13 0.0257(4) 0.0271(4) 0.0202(4) -0.0021(3) -0.0026(3) -0.0059(3)
O10_13 0.0232(4) 0.0269(4) 0.0231(4) 0.0010(3) -0.0057(3) 0.0033(3)
N4_14 0.0188(5) 0.0148(4) 0.0191(4) -0.0018(3) 0.0073(4) 0.0012(4)
O8_14 0.0400(5) 0.0189(4) 0.0391(5) 0.0073(3) 0.0186(4) -0.0032(4)
O9_14 0.0257(4) 0.0271(4) 0.0202(4) -0.0021(3) -0.0026(3) -0.0059(3)
O10_14 0.0232(4) 0.0269(4) 0.0231(4) 0.0010(3) -0.0057(3) 0.0033(3)
N5_15 0.0202(5) 0.0145(5) 0.0151(4) -0.0023(3) 0.0053(3) 0.0012(4)
O8_15 0.0320(5) 0.0176(4) 0.0222(4) 0.0040(3) 0.0065(3) -0.0066(3)
O9_15 0.0279(4) 0.0215(4) 0.0236(4) 0.0030(3) -0.0018(3) -0.0103(3)
O10_15 0.0215(4) 0.0277(4) 0.0257(4) 0.0008(3) -0.0046(3) 0.0056(3)
N6_16 0.0188(5) 0.0148(4) 0.0191(4) -0.0018(3) 0.0073(4) 0.0012(4)
O8_16 0.0400(5) 0.0189(4) 0.0391(5) 0.0073(3) 0.0186(4) -0.0032(4)
O9_16 0.0257(4) 0.0271(4) 0.0202(4) -0.0021(3) -0.0026(3) -0.0059(3)
O10_16 0.0232(4) 0.0269(4) 0.0231(4) 0.0010(3) -0.0057(3) 0.0033(3)
N7_17 0.0202(5) 0.0145(5) 0.0151(4) -0.0023(3) 0.0053(3) 0.0012(4)
O8_17 0.0320(5) 0.0176(4) 0.0222(4) 0.0040(3) 0.0065(3) -0.0066(3)
O9_17 0.0279(4) 0.0215(4) 0.0236(4) 0.0030(3) -0.0018(3) -0.0103(3)
O10_17 0.0215(4) 0.0277(4) 0.0257(4) 0.0008(3) -0.0046(3) 0.0056(3)
N8_18 0.0202(5) 0.0145(5) 0.0151(4) -0.0023(3) 0.0053(3) 0.0012(4)
O8_18 0.0320(5) 0.0176(4) 0.0222(4) 0.0040(3) 0.0065(3) -0.0066(3)
O9_18 0.0279(4) 0.0215(4) 0.0236(4) 0.0030(3) -0.0018(3) -0.0103(3)
O10_18 0.0215(4) 0.0277(4) 0.0257(4) 0.0008(3) -0.0046(3) 0.0056(3)
N9_19 0.0202(5) 0.0145(5) 0.0151(4) -0.0023(3) 0.0053(3) 0.0012(4)
O8_19 0.0320(5) 0.0176(4) 0.0222(4) 0.0040(3) 0.0065(3) -0.0066(3)
O9_19 0.0279(4) 0.0215(4) 0.0236(4) 0.0030(3) -0.0018(3) -0.0103(3)
O10_19 0.0215(4) 0.0277(4) 0.0257(4) 0.0008(3) -0.0046(3) 0.0056(3)
N10_20 0.0188(5) 0.0148(4) 0.0191(4) -0.0018(3) 0.0073(4) 0.0012(4)
O8_20 0.0400(5) 0.0189(4) 0.0391(5) 0.0073(3) 0.0186(4) -0.0032(4)
O9_20 0.0257(4) 0.0271(4) 0.0202(4) -0.0021(3) -0.0026(3) -0.0059(3)
O10_20 0.0232(4) 0.0269(4) 0.0231(4) 0.0010(3) -0.0057(3) 0.0033(3)
N11_21 0.0202(5) 0.0145(5) 0.0151(4) -0.0023(3) 0.0053(3) 0.0012(4)
O8_21 0.0320(5) 0.0176(4) 0.0222(4) 0.0040(3) 0.0065(3) -0.0066(3)
O9_21 0.0279(4) 0.0215(4) 0.0236(4) 0.0030(3) -0.0018(3) -0.0103(3)
O10_21 0.0215(4) 0.0277(4) 0.0257(4) 0.0008(3) -0.0046(3) 0.0056(3)
N12_22 0.0202(5) 0.0145(5) 0.0151(4) -0.0023(3) 0.0053(3) 0.0012(4)
O8_22 0.0320(5) 0.0176(4) 0.0222(4) 0.0040(3) 0.0065(3) -0.0066(3)
O9_22 0.0279(4) 0.0215(4) 0.0236(4) 0.0030(3) -0.0018(3) -0.0103(3)
O10_22 0.0215(4) 0.0277(4) 0.0257(4) 0.0008(3) -0.0046(3) 0.0056(3)
N13_23 0.0188(5) 0.0148(4) 0.0191(4) -0.0018(3) 0.0073(4) 0.0012(4)
O8_23 0.0400(5) 0.0189(4) 0.0391(5) 0.0073(3) 0.0186(4) -0.0032(4)
O9_23 0.0257(4) 0.0271(4) 0.0202(4) -0.0021(3) -0.0026(3) -0.0059(3)
O10_23 0.0232(4) 0.0269(4) 0.0231(4) 0.0010(3) -0.0057(3) 0.0033(3)
N14_24 0.0202(5) 0.0145(5) 0.0151(4) -0.0023(3) 0.0053(3) 0.0012(4)
O8_24 0.0320(5) 0.0176(4) 0.0222(4) 0.0040(3) 0.0065(3) -0.0066(3)
O9_24 0.0279(4) 0.0215(4) 0.0236(4) 0.0030(3) -0.0018(3) -0.0103(3)
O10_24 0.0215(4) 0.0277(4) 0.0257(4) 0.0008(3) -0.0046(3) 0.0056(3)
N15_25 0.0188(5) 0.0148(4) 0.0191(4) -0.0018(3) 0.0073(4) 0.0012(4)
O8_25 0.0400(5) 0.0189(4) 0.0391(5) 0.0073(3) 0.0186(4) -0.0032(4)
O9_25 0.0257(4) 0.0271(4) 0.0202(4) -0.0021(3) -0.0026(3) -0.0059(3)
O10_25 0.0232(4) 0.0269(4) 0.0231(4) 0.0010(3) -0.0057(3) 0.0033(3)
N16_26 0.0188(5) 0.0148(4) 0.0191(4) -0.0018(3) 0.0073(4) 0.0012(4)
O8_26 0.0400(5) 0.0189(4) 0.0391(5) 0.0073(3) 0.0186(4) -0.0032(4)
O9_26 0.0257(4) 0.0271(4) 0.0202(4) -0.0021(3) -0.0026(3) -0.0059(3)
O10_26 0.0232(4) 0.0269(4) 0.0231(4) 0.0010(3) -0.0057(3) 0.0033(3)

loop_
_atom_type_symbol
_atom_type_description
_atom_type_scat_dispersion_real
_atom_type_scat_dispersion_imag
_atom_type_scat_source
C C 0.0033 0.0016 'International Tables Vol C Tables 4.2.6.8 and 6.1.1.4'
H H 0.0000 0.0000 'International Tables Vol C Tables 4.2.6.8 and 6.1.1.4'
N N 0.0061 0.0033 'International Tables Vol C Tables 4.2.6.8 and 6.1.1.4'
O O 0.0106 0.0060 'International Tables Vol C Tables 4.2.6.8 and 6.1.1.4'
Fe Fe 0.3463 0.8444 'International Tables Vol C Tables 4.2.6.8 and 6.1.1.4'

loop_
_geom_angle_atom_site_label_1
_geom_angle_atom_site_label_2
_geom_angle_atom_site_label_3
_geom_angle
Fe1_1 O6_1 H1W_1 127.3(5)
Fe1_1 O6_1 H2W_1 128.0(4)
H1W_1 O6_1 H2W_1 103.7(6)
Fe1_1 O7_1 H3W_1 119.1(4)
Fe1_1 O7_1 H4W_1 114.9(4)
H3W_1 O7_1 H4W_1 118.7(6)
O6_1 Fe1_1 O7_1 177.80(19)
O6_1 Fe1_1 O5_1 86.84(19)
O7_1 Fe1_1 O5_1 91.04(18)
O6_1 Fe1_1 O2_1 99.17(19)
O7_1 Fe1_1 O2_1 82.19(19)
O5_1 Fe1_1 O2_1 143.58(17)
O6_1 Fe1_1 O4_1 91.8(2)
O7_1 Fe1_1 O4_1 88.04(19)
O5_1 Fe1_1 O4_1 70.83(17)
O2_1 Fe1_1 O4_1 143.89(16)
O6_1 Fe1_1 O1_1 89.37(19)
O7_1 Fe1_1 O1_1 89.38(19)
O5_1 Fe1_1 O1_1 71.04(17)
O2_1 Fe1_1 O1_1 73.13(17)
O4_1 Fe1_1 O1_1 141.72(14)
O6_1 Fe1_1 O3_1 85.21(19)
O7_1 Fe1_1 O3_1 96.85(19)
O5_1 Fe1_1 O3_1 143.09(18)
O2_1 Fe1_1 O3_1 73.33(17)
O4_1 Fe1_1 O3_1 73.47(17)
O1_1 Fe1_1 O3_1 144.65(17)
C1_1 O1_1 C10_1 111.3(6)
C1_1 O1_1 Fe1_1 113.0(4)
C10_1 O1_1 Fe1_1 111.8(4)
C2_1 O2_1 C3_1 114.2(5)
C2_1 O2_1 Fe1_1 113.6(4)
C3_1 O2_1 Fe1_1 112.5(4)
C5_1 O3_1 C4_1 113.9(6)
C5_1 O3_1 Fe1_1 111.0(3)
C4_1 O3_1 Fe1_1 112.3(4)
C6_1 O4_1 C7_1 113.0(5)
C6_1 O4_1 Fe1_1 113.7(4)
C7_1 O4_1 Fe1_1 112.6(4)
C9_1 O5_1 C8_1 117.2(5)
C9_1 O5_1 Fe1_1 120.7(4)
C8_1 O5_1 Fe1_1 122.0(4)
O1_1 C1_1 C2_1 105.9(6)
O1_1 C1_1 H11_1 110.6
C2_1 C1_1 H11_1 110.6
O1_1 C1_1 H12_1 110.6
C2_1 C1_1 H12_1 110.6
H11_1 C1_1 H12_1 108.7
O2_1 C2_1 C1_1 105.6(5)
O2_1 C2_1 H21_1 110.6
C1_1 C2_1 H21_1 110.6
O2_1 C2_1 H22_1 110.6
C1_1 C2_1 H22_1 110.6
H21_1 C2_1 H22_1 108.8
O2_1 C3_1 C4_1 104.7(5)
O2_1 C3_1 H31_1 110.8
C4_1 C3_1 H31_1 110.8
O2_1 C3_1 H32_1 110.8
C4_1 C3_1 H32_1 110.8
H31_1 C3_1 H32_1 108.9
O3_1 C4_1 C3_1 106.7(6)
O3_1 C4_1 H41_1 110.4
C3_1 C4_1 H41_1 110.4
O3_1 C4_1 H42_1 110.4
C3_1 C4_1 H42_1 110.4
H41_1 C4_1 H42_1 108.6
O3_1 C5_1 C6_1 104.9(6)
O3_1 C5_1 H51_1 110.8
C6_1 C5_1 H51_1 110.8
O3_1 C5_1 H52_1 110.8
C6_1 C5_1 H52_1 110.8
H51_1 C5_1 H52_1 108.8
O4_1 C6_1 C5_1 105.9(6)
O4_1 C6_1 H61_1 110.6
C5_1 C6_1 H61_1 110.6
O4_1 C6_1 H62_1 110.6
C5_1 C6_1 H62_1 110.6
H61_1 C6_1 H62_1 108.7
O4_1 C7_1 C8_1 107.1(6)
O4_1 C7_1 H71_1 110.3
C8_1 C7_1 H71_1 110.3
O4_1 C7_1 H72_1 110.3
C8_1 C7_1 H72_1 110.3
H71_1 C7_1 H72_1 108.5
O5_1 C8_1 C7_1 105.6(5)
O5_1 C8_1 H81_1 110.6
C7_1 C8_1 H81_1 110.6
O5_1 C8_1 H82_1 110.6
C7_1 C8_1 H82_1 110.6
H81_1 C8_1 H82_1 108.7
O5_1 C9_1 C10_1 107.1(6)
O5_1 C9_1 H91_1 110.3
C10_1 C9_1 H91_1 110.3
O5_1 C9_1 H92_1 110.3
C10_1 C9_1 H92_1 110.3
H91_1 C9_1 H92_1 108.5
O1_1 C10_1 C9_1 104.6(6)
O1_1 C10_1 H101_1 110.8
C9_1 C10_1 H101_1 110.8
O1_1 C10_1 H102_1 110.8
C9_1 C10_1 H102_1 110.8
H101_1 C10_1 H102_1 108.9
Fe2_2 O6_2 H1W_2 120.3(4)
Fe2_2 O6_2 H2W_2 122.9(5)
H1W_2 O6_2 H2W_2 115.6(7)
Fe2_2 O7_2 H3W_2 124.8(4)
Fe2_2 O7_2 H4W_2 128.5(5)
H3W_2 O7_2 H4W_2 106.6(6)
O7_2 Fe2_2 O6_2 177.35(18)
O7_2 Fe2_2 O5_2 89.34(18)
O6_2 Fe2_2 O5_2 88.03(19)
O7_2 Fe2_2 O2_2 83.02(19)
O6_2 Fe2_2 O2_2 99.30(18)
O5_2 Fe2_2 O2_2 143.42(18)
O7_2 Fe2_2 O4_2 88.56(19)
O6_2 Fe2_2 O4_2 90.3(2)
O5_2 Fe2_2 O4_2 70.46(17)
O2_2 Fe2_2 O4_2 144.45(16)
O7_2 Fe2_2 O3_2 97.23(19)
O6_2 Fe2_2 O3_2 84.69(18)
O5_2 Fe2_2 O3_2 143.01(19)
O2_2 Fe2_2 O3_2 73.57(17)
O4_2 Fe2_2 O3_2 73.35(16)
O7_2 Fe2_2 O1_2 89.32(19)
O6_2 Fe2_2 O1_2 90.12(19)
O5_2 Fe2_2 O1_2 71.07(17)
O2_2 Fe2_2 O1_2 73.11(17)
O4_2 Fe2_2 O1_2 141.48(15)
O3_2 Fe2_2 O1_2 144.93(17)
C10_2 O1_2 C1_2 113.4(5)
C10_2 O1_2 Fe2_2 111.8(4)
C1_2 O1_2 Fe2_2 112.7(4)
C3_2 O2_2 C2_2 114.1(5)
C3_2 O2_2 Fe2_2 113.0(4)
C2_2 O2_2 Fe2_2 114.4(4)
C4_2 O3_2 C5_2 114.9(5)
C4_2 O3_2 Fe2_2 112.4(4)
C5_2 O3_2 Fe2_2 110.6(3)
C7_2 O4_2 C6_2 114.2(5)
C7_2 O4_2 Fe2_2 111.7(4)
C6_2 O4_2 Fe2_2 113.9(4)
C8_2 O5_2 C9_2 118.1(5)
C8_2 O5_2 Fe2_2 121.8(4)
C9_2 O5_2 Fe2_2 120.1(4)
O1_2 C1_2 C2_2 106.7(6)
O1_2 C1_2 H11_2 110.4
C2_2 C1_2 H11_2 110.4
O1_2 C1_2 H12_2 110.4
C2_2 C1_2 H12_2 110.4
H11_2 C1_2 H12_2 108.6
O2_2 C2_2 C1_2 105.3(5)
O2_2 C2_2 H21_2 110.7
C1_2 C2_2 H21_2 110.7
O2_2 C2_2 H22_2 110.7
C1_2 C2_2 H22_2 110.7
H21_2 C2_2 H22_2 108.8
O2_2 C3_2 C4_2 105.8(5)
O2_2 C3_2 H31_2 110.6
C4_2 C3_2 H31_2 110.6
O2_2 C3_2 H32_2 110.6
C4_2 C3_2 H32_2 110.6
H31_2 C3_2 H32_2 108.7
O3_2 C4_2 C3_2 105.4(6)
O3_2 C4_2 H41_2 110.7
C3_2 C4_2 H41_2 110.7
O3_2 C4_2 H42_2 110.7
C3_2 C4_2 H42_2 110.7
H41_2 C4_2 H42_2 108.8
O3_2 C5_2 C6_2 106.3(6)
O3_2 C5_2 H51_2 110.5
C6_2 C5_2 H51_2 110.5
O3_2 C5_2 H52_2 110.5
C6_2 C5_2 H52_2 110.5
H51_2 C5_2 H52_2 108.7
O4_2 C6_2 C5_2 106.4(6)
O4_2 C6_2 H61_2 110.5
C5_2 C6_2 H61_2 110.5
O4_2 C6_2 H62_2 110.5
C5_2 C6_2 H62_2 110.5
H61_2 C6_2 H62_2 108.6
O4_2 C7_2 C8_2 106.8(6)
O4_2 C7_2 H71_2 110.4
C8_2 C7_2 H71_2 110.4
O4_2 C7_2 H72_2 110.4
C8_2 C7_2 H72_2 110.4
H71_2 C7_2 H72_2 108.6
O5_2 C8_2 C7_2 105.1(5)
O5_2 C8_2 H81_2 110.7
C7_2 C8_2 H81_2 110.7
O5_2 C8_2 H82_2 110.7
C7_2 C8_2 H82_2 110.7
H81_2 C8_2 H82_2 108.8
O5_2 C9_2 C10_2 105.5(6)
O5_2 C9_2 H91_2 110.6
C10_2 C9_2 H91_2 110.6
O5_2 C9_2 H92_2 110.6
C10_2 C9_2 H92_2 110.6
H91_2 C9_2 H92_2 108.8
O1_2 C10_2 C9_2 106.0(6)
O1_2 C10_2 H101_2 110.5
C9_2 C10_2 H101_2 110.5
O1_2 C10_2 H102_2 110.5
C9_2 C10_2 H102_2 110.5
H101_2 C10_2 H102_2 108.7
Fe3_3 O6_3 H1W_3 124.7(4)
Fe9_9 O6_3 H1W_3 120.1(4)
Fe3_3 O6_3 H2W_3 122.1(5)
Fe9_9 O6_3 H2W_3 127.4(5)
H1W_3 O6_3 H2W_3 103.4(6)
Fe9_9 O7_3 H3W_3 124.9(4)
Fe3_3 O7_3 H3W_3 119.9(4)
Fe9_9 O7_3 H4W_3 113.5(5)
Fe3_3 O7_3 H4W_3 118.7(5)
H3W_3 O7_3 H4W_3 113.6(6)
O6_3 Fe3_3 O7_3 176.9(2)
O6_3 Fe3_3 O5_3 88.88(18)
O7_3 Fe3_3 O5_3 88.04(18)
O6_3 Fe3_3 O3_3 85.25(18)
O7_3 Fe3_3 O3_3 96.97(19)
O5_3 Fe3_3 O3_3 143.96(17)
O6_3 Fe3_3 O4_3 89.4(2)
O7_3 Fe3_3 O4_3 89.18(18)
O5_3 Fe3_3 O4_3 70.60(15)
O3_3 Fe3_3 O4_3 73.81(15)
O6_3 Fe3_3 O1_3 88.59(19)
O7_3 Fe3_3 O1_3 90.90(19)
O5_3 Fe3_3 O1_3 71.64(15)
O3_3 Fe3_3 O1_3 143.44(15)
O4_3 Fe3_3 O1_3 142.21(14)
O6_3 Fe3_3 O2_3 101.47(19)
O7_3 Fe3_3 O2_3 81.30(18)
O5_3 Fe3_3 O2_3 142.92(17)
O3_3 Fe3_3 O2_3 72.90(15)
O4_3 Fe3_3 O2_3 143.86(16)
O1_3 Fe3_3 O2_3 73.13(15)
C10_3 O1_3 C1_3 112.8(4)
C10_3 O1_3 Fe3_3 112.1(3)
C1_3 O1_3 Fe3_3 112.6(3)
C2_3 O2_3 C3_3 114.1(4)
C2_3 O2_3 Fe3_3 112.7(3)
C3_3 O2_3 Fe3_3 113.0(4)
C5_3 O3_3 C4_3 113.3(5)
C5_3 O3_3 Fe3_3 110.8(3)
C4_3 O3_3 Fe3_3 113.7(3)
C7_3 O4_3 C6_3 114.1(5)
C7_3 O4_3 Fe3_3 112.0(4)
C6_3 O4_3 Fe3_3 113.0(3)
C9_3 O5_3 C8_3 117.0(4)
C9_3 O5_3 Fe3_3 119.6(3)
C8_3 O5_3 Fe3_3 122.0(3)
O1_3 C1_3 C2_3 106.5(5)
O1_3 C1_3 H11_3 110.4
C2_3 C1_3 H11_3 110.4
O1_3 C1_3 H12_3 110.4
C2_3 C1_3 H12_3 110.4
H11_3 C1_3 H12_3 108.6
H6A_9 C1_3 H6B_9 93.9
O2_3 C2_3 C1_3 106.2(5)
O2_3 C2_3 H21_3 110.5
C1_3 C2_3 H21_3 110.5
O2_3 C2_3 H22_3 110.5
C1_3 C2_3 H22_3 110.5
H21_3 C2_3 H22_3 108.7
O2_3 C3_3 C4_3 105.8(5)
O2_3 C3_3 H31_3 110.6
C4_3 C3_3 H31_3 110.6
O2_3 C3_3 H32_3 110.6
C4_3 C3_3 H32_3 110.6
H31_3 C3_3 H32_3 108.7
H8A_9 C3_3 H8B_9 107.7
O3_3 C4_3 C3_3 106.2(5)
O3_3 C4_3 H41_3 110.5
C3_3 C4_3 H41_3 110.5
O3_3 C4_3 H42_3 110.5
C3_3 C4_3 H42_3 110.5
H41_3 C4_3 H42_3 108.7
H9A_9 C4_3 H9B_9 109.5
O3_3 C5_3 C6_3 106.0(5)
O3_3 C5_3 H51_3 110.5
C6_3 C5_3 H51_3 110.5
O3_3 C5_3 H52_3 110.5
C6_3 C5_3 H52_3 110.5
H51_3 C5_3 H52_3 108.7
O4_3 C6_3 C5_3 106.0(5)
O4_3 C6_3 H61_3 110.5
C5_3 C6_3 H61_3 110.5
O4_3 C6_3 H62_3 110.5
C5_3 C6_3 H62_3 110.5
H61_3 C6_3 H62_3 108.7
H1A_9 C6_3 H1B_9 83.1
O4_3 C7_3 C8_3 107.7(5)
O4_3 C7_3 H71_3 110.2
C8_3 C7_3 H71_3 110.2
O4_3 C7_3 H72_3 110.2
C8_3 C7_3 H72_3 110.2
H71_3 C7_3 H72_3 108.5
O5_3 C8_3 C7_3 105.7(5)
O5_3 C8_3 H81_3 110.6
C7_3 C8_3 H81_3 110.6
O5_3 C8_3 H82_3 110.6
C7_3 C8_3 H82_3 110.6
H81_3 C8_3 H82_3 108.7
H3A_9 C8_3 H3B_9 86.1
O5_3 C9_3 C10_3 105.9(5)
O5_3 C9_3 H91_3 110.6
C10_3 C9_3 H91_3 110.6
O5_3 C9_3 H92_3 110.6
C10_3 C9_3 H92_3 110.6
H91_3 C9_3 H92_3 108.7
H4A_9 C9_3 H4B_9 83.4
O1_3 C10_3 C9_3 106.9(5)
O1_3 C10_3 H101_3 110.4
C9_3 C10_3 H101_3 110.4
O1_3 C10_3 H102_3 110.4
C9_3 C10_3 H102_3 110.4
H101_3 C10_3 H102_3 108.6
O7_3 Fe9_9 O5_9 84.5(3)
O7_3 Fe9_9 O6_3 172.4(3)
O5_9 Fe9_9 O6_3 87.9(3)
O7_3 Fe9_9 O3_9 88.9(3)
O5_9 Fe9_9 O3_9 142.9
O6_3 Fe9_9 O3_9 96.6(3)
O7_3 Fe9_9 O2_9 100.1(3)
O5_9 Fe9_9 O2_9 144.3
O6_3 Fe9_9 O2_9 86.6(3)
O3_9 Fe9_9 O2_9 72.8
O7_3 Fe9_9 O1_9 88.8(3)
O5_9 Fe9_9 O1_9 73.6
O6_3 Fe9_9 O1_9 90.0(4)
O3_9 Fe9_9 O1_9 142.9
O2_9 Fe9_9 O1_9 71.1
O7_3 Fe9_9 O4_9 88.1(3)
O5_9 Fe9_9 O4_9 70.7
O6_3 Fe9_9 O4_9 88.5(3)
O3_9 Fe9_9 O4_9 72.6
O2_9 Fe9_9 O4_9 144.3
O1_9 Fe9_9 O4_9 144.2
C10_9 O1_9 C1_9 112.7
C10_9 O1_9 Fe9_9 111.3
C1_9 O1_9 Fe9_9 114.7
C3_9 O2_9 C2_9 115.4
C3_9 O2_9 Fe9_9 115.7
C2_9 O2_9 Fe9_9 117.3
C5_9 O3_9 C4_9 114.6
C5_9 O3_9 Fe9_9 114.8
C4_9 O3_9 Fe9_9 114.4
C6_9 O4_9 C7_9 115.1
C6_9 O4_9 Fe9_9 115.0
C7_9 O4_9 Fe9_9 112.5
C9_9 O5_9 C8_9 117.9
C9_9 O5_9 Fe9_9 119.6
C8_9 O5_9 Fe9_9 122.5
O1_9 C1_9 C2_9 106.9
O1_9 C1_9 H1A_9 110.9
C2_9 C1_9 H1A_9 110.2
O1_9 C1_9 H1B_9 110.7
C2_9 C1_9 H1B_9 109.2
H1A_9 C1_9 H1B_9 108.9
C1_9 C2_9 O2_9 105.0
C1_9 C2_9 H2A_9 110.5
O2_9 C2_9 H2A_9 110.7
C1_9 C2_9 H2B_9 110.2
O2_9 C2_9 H2B_9 111.1
H2A_9 C2_9 H2B_9 109.3
O2_9 C3_9 C4_9 104.9
O2_9 C3_9 H3A_9 110.2
C4_9 C3_9 H3A_9 111.0
O2_9 C3_9 H3B_9 110.3
C4_9 C3_9 H3B_9 110.9
H3A_9 C3_9 H3B_9 109.6
O3_9 C4_9 C3_9 106.8
O3_9 C4_9 H4A_9 109.6
C3_9 C4_9 H4A_9 109.9
O3_9 C4_9 H4B_9 111.3
C3_9 C4_9 H4B_9 110.6
H4A_9 C4_9 H4B_9 108.6
O3_9 C5_9 C6_9 106.8
O3_9 C5_9 H5A_9 110.5
C6_9 C5_9 H5A_9 111.4
O3_9 C5_9 H5B_9 110.2
C6_9 C5_9 H5B_9 109.4
H5A_9 C5_9 H5B_9 108.5
O4_9 C6_9 C5_9 105.3
O4_9 C6_9 H6A_9 110.2
C5_9 C6_9 H6A_9 111.5
O4_9 C6_9 H6B_9 110.5
C5_9 C6_9 H6B_9 110.8
H6A_9 C6_9 H6B_9 108.6
C8_9 C7_9 O4_9 107.1
C8_9 C7_9 H7A_9 110.3
O4_9 C7_9 H7A_9 110.5
C8_9 C7_9 H7B_9 110.0
O4_9 C7_9 H7B_9 111.0
H7A_9 C7_9 H7B_9 108.0
C7_9 C8_9 O5_9 107.8
C7_9 C8_9 H8A_9 108.8
O5_9 C8_9 H8A_9 110.8
C7_9 C8_9 H8B_9 110.0
O5_9 C8_9 H8B_9 109.8
H8A_9 C8_9 H8B_9 109.6
O5_9 C9_9 C10_9 107.4
O5_9 C9_9 H9A_9 109.0
C10_9 C9_9 H9A_9 110.4
O5_9 C9_9 H9B_9 110.4
C10_9 C9_9 H9B_9 110.8
H9A_9 C9_9 H9B_9 108.8
O1_9 C10_9 C9_9 104.9
O1_9 C10_9 H10A_9 109.6
C9_9 C10_9 H10A_9 110.9
O1_9 C10_9 H10B_9 110.8
C9_9 C10_9 H10B_9 111.3
H10A_9 C10_9 H10B_9 109.3
Fe4_4 O6_4 H1W_4 126.9(4)
Fe4_4 O6_4 H2W_4 118.8(5)
H1W_4 O6_4 H2W_4 114.1(6)
Fe4_4 O7_4 H3W_4 122.0(4)
Fe4_4 O7_4 H4W_4 116.2(5)
H3W_4 O7_4 H4W_4 114.2(6)
O7_4 Fe4_4 O6_4 178.5(2)
O7_4 Fe4_4 O5_4 88.54(18)
O6_4 Fe4_4 O5_4 89.93(18)
O7_4 Fe4_4 O2_4 83.16(19)
O6_4 Fe4_4 O2_4 98.18(18)
O5_4 Fe4_4 O2_4 143.16(17)
O7_4 Fe4_4 O3_4 97.35(19)
O6_4 Fe4_4 O3_4 83.78(18)
O5_4 Fe4_4 O3_4 143.31(19)
O2_4 Fe4_4 O3_4 73.50(16)
O7_4 Fe4_4 O4_4 88.7(2)
O6_4 Fe4_4 O4_4 90.64(19)
O5_4 Fe4_4 O4_4 70.82(17)
O2_4 Fe4_4 O4_4 144.26(16)
O3_4 Fe4_4 O4_4 73.14(16)
O7_4 Fe4_4 O1_4 90.97(19)
O6_4 Fe4_4 O1_4 88.71(19)
O5_4 Fe4_4 O1_4 71.36(16)
O2_4 Fe4_4 O1_4 72.95(16)
O3_4 Fe4_4 O1_4 144.12(16)
O4_4 Fe4_4 O1_4 142.18(15)
C1_4 O1_4 C10_4 112.3(5)
C1_4 O1_4 Fe4_4 112.8(4)
C10_4 O1_4 Fe4_4 112.2(4)
C2_4 O2_4 C3_4 113.6(5)
C2_4 O2_4 Fe4_4 114.1(4)
C3_4 O2_4 Fe4_4 113.7(4)
C5_4 O3_4 C4_4 113.8(5)
C5_4 O3_4 Fe4_4 112.6(3)
C4_4 O3_4 Fe4_4 111.9(4)
C6_4 O4_4 C7_4 113.1(5)
C6_4 O4_4 Fe4_4 112.9(4)
C7_4 O4_4 Fe4_4 112.1(4)
C9_4 O5_4 C8_4 118.8(5)
C9_4 O5_4 Fe4_4 119.6(4)
C8_4 O5_4 Fe4_4 121.1(4)
O1_4 C1_4 C2_4 104.9(6)
O1_4 C1_4 H11_4 110.8
C2_4 C1_4 H11_4 110.8
O1_4 C1_4 H12_4 110.8
C2_4 C1_4 H12_4 110.8
H11_4 C1_4 H12_4 108.8
O2_4 C2_4 C1_4 105.6(5)
O2_4 C2_4 H21_4 110.6
C1_4 C2_4 H21_4 110.6
O2_4 C2_4 H22_4 110.6
C1_4 C2_4 H22_4 110.6
H21_4 C2_4 H22_4 108.7
O2_4 C3_4 C4_4 104.7(5)
O2_4 C3_4 H31_4 110.8
C4_4 C3_4 H31_4 110.8
O2_4 C3_4 H32_4 110.8
C4_4 C3_4 H32_4 110.8
H31_4 C3_4 H32_4 108.9
O3_4 C4_4 C3_4 106.6(6)
O3_4 C4_4 H41_4 110.4
C3_4 C4_4 H41_4 110.4
O3_4 C4_4 H42_4 110.4
C3_4 C4_4 H42_4 110.4
H41_4 C4_4 H42_4 108.6
O3_4 C5_4 C6_4 104.8(5)
O3_4 C5_4 H51_4 110.8
C6_4 C5_4 H51_4 110.8
O3_4 C5_4 H52_4 110.8
C6_4 C5_4 H52_4 110.8
H51_4 C5_4 H52_4 108.9
O4_4 C6_4 C5_4 107.3(6)
O4_4 C6_4 H61_4 110.3
C5_4 C6_4 H61_4 110.3
O4_4 C6_4 H62_4 110.3
C5_4 C6_4 H62_4 110.3
H61_4 C6_4 H62_4 108.5
O4_4 C7_4 C8_4 106.4(6)
O4_4 C7_4 H71_4 110.5
C8_4 C7_4 H71_4 110.5
O4_4 C7_4 H72_4 110.5
C8_4 C7_4 H72_4 110.5
H71_4 C7_4 H72_4 108.6
O5_4 C8_4 C7_4 107.3(5)
O5_4 C8_4 H81_4 110.3
C7_4 C8_4 H81_4 110.3
O5_4 C8_4 H82_4 110.3
C7_4 C8_4 H82_4 110.3
H81_4 C8_4 H82_4 108.5
O5_4 C9_4 C10_4 106.8(6)
O5_4 C9_4 H91_4 110.4
C10_4 C9_4 H91_4 110.4
O5_4 C9_4 H92_4 110.4
C10_4 C9_4 H92_4 110.4
H91_4 C9_4 H92_4 108.6
O1_4 C10_4 C9_4 105.5(5)
O1_4 C10_4 H101_4 110.6
C9_4 C10_4 H101_4 110.6
O1_4 C10_4 H102_4 110.6
C9_4 C10_4 H102_4 110.6
H101_4 C10_4 H102_4 108.8
Fe5_5 O6_5 H1W_5 130.6(5)
Fe5_5 O6_5 H2W_5 109.4(4)
H1W_5 O6_5 H2W_5 119.6(7)
Fe5_5 O7_5 H3W_5 126.1(4)
Fe5_5 O7_5 H4W_5 124.0(5)
H3W_5 O7_5 H4W_5 107.9(6)
O7_5 Fe5_5 O6_5 176.80(19)
O7_5 Fe5_5 O5_5 90.63(18)
O6_5 Fe5_5 O5_5 86.36(18)
O7_5 Fe5_5 O2_5 82.5(2)
O6_5 Fe5_5 O2_5 99.29(19)
O5_5 Fe5_5 O2_5 143.32(17)
O7_5 Fe5_5 O4_5 88.6(2)
O6_5 Fe5_5 O4_5 91.4(2)
O5_5 Fe5_5 O4_5 70.40(18)
O2_5 Fe5_5 O4_5 144.71(17)
O7_5 Fe5_5 O3_5 97.27(19)
O6_5 Fe5_5 O3_5 85.80(18)
O5_5 Fe5_5 O3_5 143.07(19)
O2_5 Fe5_5 O3_5 73.61(18)
O4_5 Fe5_5 O3_5 73.78(17)
O7_5 Fe5_5 O1_5 87.93(19)
O6_5 Fe5_5 O1_5 90.04(19)
O5_5 Fe5_5 O1_5 71.01(17)
O2_5 Fe5_5 O1_5 72.77(17)
O4_5 Fe5_5 O1_5 141.20(15)
O3_5 Fe5_5 O1_5 144.94(18)
C10_5 O1_5 C1_5 114.4(6)
C10_5 O1_5 Fe5_5 111.0(4)
C1_5 O1_5 Fe5_5 112.7(4)
C2_5 O2_5 C3_5 115.7(5)
C2_5 O2_5 Fe5_5 113.5(4)
C3_5 O2_5 Fe5_5 112.0(4)
C4_5 O3_5 C5_5 114.8(6)
C4_5 O3_5 Fe5_5 112.8(4)
C5_5 O3_5 Fe5_5 110.1(3)
C7_5 O4_5 C6_5 114.5(6)
C7_5 O4_5 Fe5_5 113.2(4)
C6_5 O4_5 Fe5_5 113.6(4)
C8_5 O5_5 C9_5 118.2(5)
C8_5 O5_5 Fe5_5 121.5(4)
C9_5 O5_5 Fe5_5 120.3(4)
O1_5 C1_5 C2_5 106.7(7)
O1_5 C1_5 H11_5 110.4
C2_5 C1_5 H11_5 110.4
O1_5 C1_5 H12_5 110.4
C2_5 C1_5 H12_5 110.4
H11_5 C1_5 H12_5 108.6
O2_5 C2_5 C1_5 106.6(6)
O2_5 C2_5 H21_5 110.4
C1_5 C2_5 H21_5 110.4
O2_5 C2_5 H22_5 110.4
C1_5 C2_5 H22_5 110.4
H21_5 C2_5 H22_5 108.6
O2_5 C3_5 C4_5 106.1(5)
O2_5 C3_5 H31_5 110.5
C4_5 C3_5 H31_5 110.5
O2_5 C3_5 H32_5 110.5
C4_5 C3_5 H32_5 110.5
H31_5 C3_5 H32_5 108.7
O3_5 C4_5 C3_5 106.4(6)
O3_5 C4_5 H41_5 110.4
C3_5 C4_5 H41_5 110.4
O3_5 C4_5 H42_5 110.4
C3_5 C4_5 H42_5 110.4
H41_5 C4_5 H42_5 108.6
O3_5 C5_5 C6_5 106.4(6)
O3_5 C5_5 H51_5 110.4
C6_5 C5_5 H51_5 110.4
O3_5 C5_5 H52_5 110.4
C6_5 C5_5 H52_5 110.4
H51_5 C5_5 H52_5 108.6
O4_5 C6_5 C5_5 106.6(6)
O4_5 C6_5 H61_5 110.4
C5_5 C6_5 H61_5 110.4
O4_5 C6_5 H62_5 110.4
C5_5 C6_5 H62_5 110.4
H61_5 C6_5 H62_5 108.6
O4_5 C7_5 C8_5 106.7(6)
O4_5 C7_5 H71_5 110.4
C8_5 C7_5 H71_5 110.4
O4_5 C7_5 H72_5 110.4
C8_5 C7_5 H72_5 110.4
H71_5 C7_5 H72_5 108.6
O5_5 C8_5 C7_5 106.7(5)
O5_5 C8_5 H81_5 110.4
C7_5 C8_5 H81_5 110.4
O5_5 C8_5 H82_5 110.4
C7_5 C8_5 H82_5 110.4
H81_5 C8_5 H82_5 108.6
O5_5 C9_5 C10_5 105.2(6)
O5_5 C9_5 H91_5 110.7
C10_5 C9_5 H91_5 110.7
O5_5 C9_5 H92_5 110.7
C10_5 C9_5 H92_5 110.7
H91_5 C9_5 H92_5 108.8
O1_5 C10_5 C9_5 106.7(6)
O1_5 C10_5 H101_5 110.4
C9_5 C10_5 H101_5 110.4
O1_5 C10_5 H102_5 110.4
C9_5 C10_5 H102_5 110.4
H101_5 C10_5 H102_5 108.6
Fe6_6 O6_6 H1W_6 119.1(5)
Fe6_6 O6_6 H2W_6 118.8(4)
H1W_6 O6_6 H2W_6 99.3(5)
Fe6_6 O7_6 H3W_6 120.4(5)
Fe6_6 O7_6 H4W_6 122.4(4)
H3W_6 O7_6 H4W_6 109.3(6)
O7_6 Fe6_6 O6_6 177.11(19)
O7_6 Fe6_6 O5_6 90.28(18)
O6_6 Fe6_6 O5_6 86.88(18)
O7_6 Fe6_6 O3_6 96.27(19)
O6_6 Fe6_6 O3_6 85.70(18)
O5_6 Fe6_6 O3_6 143.20(19)
O7_6 Fe6_6 O4_6 88.0(2)
O6_6 Fe6_6 O4_6 90.5(2)
O5_6 Fe6_6 O4_6 70.43(17)
O3_6 Fe6_6 O4_6 73.65(17)
O7_6 Fe6_6 O2_6 81.73(19)
O6_6 Fe6_6 O2_6 100.90(19)
O5_6 Fe6_6 O2_6 143.68(18)
O3_6 Fe6_6 O2_6 73.09(17)
O4_6 Fe6_6 O2_6 143.77(17)
O7_6 Fe6_6 O1_6 89.79(19)
O6_6 Fe6_6 O1_6 89.83(19)
O5_6 Fe6_6 O1_6 71.49(17)
O3_6 Fe6_6 O1_6 144.35(17)
O4_6 Fe6_6 O1_6 141.84(16)
O2_6 Fe6_6 O1_6 73.10(17)
C1_6 O1_6 C10_6 112.8(5)
C1_6 O1_6 Fe6_6 113.2(4)
C10_6 O1_6 Fe6_6 111.2(4)
C3_6 O2_6 C2_6 114.0(5)
C3_6 O2_6 Fe6_6 112.7(4)
C2_6 O2_6 Fe6_6 113.4(4)
C5_6 O3_6 C4_6 113.6(6)
C5_6 O3_6 Fe6_6 111.6(3)
C4_6 O3_6 Fe6_6 113.6(4)
C6_6 O4_6 C7_6 113.1(6)
C6_6 O4_6 Fe6_6 113.2(4)
C7_6 O4_6 Fe6_6 112.2(4)
C9_6 O5_6 C8_6 118.7(5)
C9_6 O5_6 Fe6_6 119.6(4)
C8_6 O5_6 Fe6_6 121.7(4)
O1_6 C1_6 C2_6 106.4(6)
O1_6 C1_6 H11_6 110.4
C2_6 C1_6 H11_6 110.4
O1_6 C1_6 H12_6 110.4
C2_6 C1_6 H12_6 110.4
H11_6 C1_6 H12_6 108.6
O2_6 C2_6 C1_6 105.1(5)
O2_6 C2_6 H21_6 110.7
C1_6 C2_6 H21_6 110.7
O2_6 C2_6 H22_6 110.7
C1_6 C2_6 H22_6 110.7
H21_6 C2_6 H22_6 108.8
O2_6 C3_6 C4_6 106.0(5)
O2_6 C3_6 H31_6 110.5
C4_6 C3_6 H31_6 110.5
O2_6 C3_6 H32_6 110.5
C4_6 C3_6 H32_6 110.5
H31_6 C3_6 H32_6 108.7
O3_6 C4_6 C3_6 106.1(6)
O3_6 C4_6 H41_6 110.5
C3_6 C4_6 H41_6 110.5
O3_6 C4_6 H42_6 110.5
C3_6 C4_6 H42_6 110.5
H41_6 C4_6 H42_6 108.7
O3_6 C5_6 C6_6 105.3(6)
O3_6 C5_6 H51_6 110.7
C6_6 C5_6 H51_6 110.7
O3_6 C5_6 H52_6 110.7
C6_6 C5_6 H52_6 110.7
H51_6 C5_6 H52_6 108.8
O4_6 C6_6 C5_6 106.6(6)
O4_6 C6_6 H61_6 110.4
C5_6 C6_6 H61_6 110.4
O4_6 C6_6 H62_6 110.4
C5_6 C6_6 H62_6 110.4
H61_6 C6_6 H62_6 108.6
O4_6 C7_6 C8_6 106.0(6)
O4_6 C7_6 H71_6 110.5
C8_6 C7_6 H71_6 110.5
O4_6 C7_6 H72_6 110.5
C8_6 C7_6 H72_6 110.5
H71_6 C7_6 H72_6 108.7
O5_6 C8_6 C7_6 105.8(5)
O5_6 C8_6 H81_6 110.6
C7_6 C8_6 H81_6 110.6
O5_6 C8_6 H82_6 110.6
C7_6 C8_6 H82_6 110.6
H81_6 C8_6 H82_6 108.7
O5_6 C9_6 C10_6 107.1(6)
O5_6 C9_6 H91_6 110.3
C10_6 C9_6 H91_6 110.3
O5_6 C9_6 H92_6 110.3
C10_6 C9_6 H92_6 110.3
H91_6 C9_6 H92_6 108.5
O1_6 C10_6 C9_6 105.7(6)
O1_6 C10_6 H101_6 110.6
C9_6 C10_6 H101_6 110.6
O1_6 C10_6 H102_6 110.6
C9_6 C10_6 H102_6 110.6
H101_6 C10_6 H102_6 108.7
Fe7_7 O6_7 H1W_7 114.3(4)
Fe10_10 O6_7 H1W_7 109.8(4)
Fe7_7 O6_7 H2W_7 119.2(5)
Fe10_10 O6_7 H2W_7 123.5(6)
H1W_7 O6_7 H2W_7 124.0(7)
Fe10_10 O7_7 H3W_7 140.7(4)
Fe7_7 O7_7 H3W_7 135.6(4)
Fe10_10 O7_7 H4W_7 115.4(5)
Fe7_7 O7_7 H4W_7 120.5(5)
H3W_7 O7_7 H4W_7 103.0(6)
O6_7 Fe7_7 O7_7 177.5(3)
O6_7 Fe7_7 O5_7 91.62(18)
O7_7 Fe7_7 O5_7 86.09(17)
O6_7 Fe7_7 O4_7 89.7(2)
O7_7 Fe7_7 O4_7 88.62(19)
O5_7 Fe7_7 O4_7 70.89(16)
O6_7 Fe7_7 O2_7 99.40(18)
O7_7 Fe7_7 O2_7 83.00(19)
O5_7 Fe7_7 O2_7 141.79(17)
O4_7 Fe7_7 O2_7 144.81(16)
O6_7 Fe7_7 O1_7 88.33(18)
O7_7 Fe7_7 O1_7 91.83(19)
O5_7 Fe7_7 O1_7 71.48(15)
O4_7 Fe7_7 O1_7 142.25(15)
O2_7 Fe7_7 O1_7 72.40(15)
O6_7 Fe7_7 O3_7 83.93(17)
O7_7 Fe7_7 O3_7 97.38(18)
O5_7 Fe7_7 O3_7 144.45(18)
O4_7 Fe7_7 O3_7 73.83(15)
O2_7 Fe7_7 O3_7 73.48(15)
O1_7 Fe7_7 O3_7 143.18(16)
C1_7 O1_7 C10_7 112.7(5)
C1_7 O1_7 Fe7_7 112.9(4)
C10_7 O1_7 Fe7_7 112.8(3)
C2_7 O2_7 C3_7 114.4(4)
C2_7 O2_7 Fe7_7 114.5(3)
C3_7 O2_7 Fe7_7 112.5(4)
C4_7 O3_7 C5_7 115.3(5)
C4_7 O3_7 Fe7_7 112.1(4)
C5_7 O3_7 Fe7_7 110.9(3)
C7_7 O4_7 C6_7 113.0(5)
C7_7 O4_7 Fe7_7 111.7(4)
C6_7 O4_7 Fe7_7 113.2(3)
C8_7 O5_7 C9_7 117.4(4)
C8_7 O5_7 Fe7_7 120.9(3)
C9_7 O5_7 Fe7_7 118.8(3)
O1_7 C1_7 C2_7 107.0(5)
O1_7 C1_7 H11_7 110.3
C2_7 C1_7 H11_7 110.3
O1_7 C1_7 H12_7 110.3
C2_7 C1_7 H12_7 110.3
H11_7 C1_7 H12_7 108.6
H6A_10 C1_7 H6B_10 86.4
O2_7 C2_7 C1_7 104.8(5)
O2_7 C2_7 H21_7 110.8
C1_7 C2_7 H21_7 110.8
O2_7 C2_7 H22_7 110.8
C1_7 C2_7 H22_7 110.8
H21_7 C2_7 H22_7 108.9
O2_7 C3_7 C4_7 106.4(5)
O2_7 C3_7 H31_7 110.5
C4_7 C3_7 H31_7 110.5
O2_7 C3_7 H32_7 110.4
C4_7 C3_7 H32_7 110.5
H31_7 C3_7 H32_7 108.6
H8A_10 C3_7 H8B_10 99.5
O3_7 C4_7 C3_7 106.1(5)
O3_7 C4_7 H41_7 110.5
C3_7 C4_7 H41_7 110.5
O3_7 C4_7 H42_7 110.5
C3_7 C4_7 H42_7 110.5
H41_7 C4_7 H42_7 108.7
H9A_10 C4_7 H9B_10 115.6
O3_7 C5_7 C6_7 107.8(5)
O3_7 C5_7 H51_7 110.2
C6_7 C5_7 H51_7 110.2
O3_7 C5_7 H52_7 110.2
C6_7 C5_7 H52_7 110.2
H51_7 C5_7 H52_7 108.5
O4_7 C6_7 C5_7 105.9(5)
O4_7 C6_7 H61_7 110.6
C5_7 C6_7 H61_7 110.6
O4_7 C6_7 H62_7 110.6
C5_7 C6_7 H62_7 110.6
H61_7 C6_7 H62_7 108.7
H1A_10 C6_7 H1B_10 88.5
O4_7 C7_7 C8_7 107.1(5)
O4_7 C7_7 H71_7 110.3
C8_7 C7_7 H71_7 110.3
O4_7 C7_7 H72_7 110.3
C8_7 C7_7 H72_7 110.3
H71_7 C7_7 H72_7 108.5
O5_7 C8_7 C7_7 106.6(5)
O5_7 C8_7 H81_7 110.4
C7_7 C8_7 H81_7 110.4
O5_7 C8_7 H82_7 110.4
C7_7 C8_7 H82_7 110.4
H81_7 C8_7 H82_7 108.6
H3A_10 C8_7 H3B_10 79.3
O5_7 C9_7 C10_7 104.6(5)
O5_7 C9_7 H91_7 110.8
C10_7 C9_7 H91_7 110.8
O5_7 C9_7 H92_7 110.8
C10_7 C9_7 H92_7 110.8
H91_7 C9_7 H92_7 108.9
H4A_10 C9_7 H4B_10 92.7
O1_7 C10_7 C9_7 105.8(5)
O1_7 C10_7 H101_7 110.6
C9_7 C10_7 H101_7 110.6
O1_7 C10_7 H102_7 110.6
C9_7 C10_7 H102_7 110.6
H101_7 C10_7 H102_7 108.7
O7_7 Fe10_10 O5_10 86.4(3)
O7_7 Fe10_10 O3_10 88.2(3)
O5_10 Fe10_10 O3_10 143.0
O7_7 Fe10_10 O2_10 98.0(3)
O5_10 Fe10_10 O2_10 143.8
O3_10 Fe10_10 O2_10 73.1
O7_7 Fe10_10 O1_10 88.0(3)
O5_10 Fe10_10 O1_10 72.6
O3_10 Fe10_10 O1_10 143.8
O2_10 Fe10_10 O1_10 71.8
O7_7 Fe10_10 O4_10 90.8(3)
O5_10 Fe10_10 O4_10 70.4
O3_10 Fe10_10 O4_10 73.2
O2_10 Fe10_10 O4_10 144.8
O1_10 Fe10_10 O4_10 142.9
O7_7 Fe10_10 O6_7 172.2(3)
O5_10 Fe10_10 O6_7 86.3(3)
O3_10 Fe10_10 O6_7 99.3(3)
O2_10 Fe10_10 O6_7 86.1(3)
O1_10 Fe10_10 O6_7 87.0(3)
O4_10 Fe10_10 O6_7 89.5(3)
C10_10 O1_10 C1_10 114.6
C10_10 O1_10 Fe10_10 111.2
C1_10 O1_10 Fe10_10 113.5
C3_10 O2_10 C2_10 112.3
C3_10 O2_10 Fe10_10 116.4
C2_10 O2_10 Fe10_10 118.7
C4_10 O3_10 C5_10 114.9
C4_10 O3_10 Fe10_10 114.7
C5_10 O3_10 Fe10_10 113.7
C6_10 O4_10 C7_10 112.1
C6_10 O4_10 Fe10_10 113.8
C7_10 O4_10 Fe10_10 114.2
C9_10 O5_10 C8_10 115.9
C9_10 O5_10 Fe10_10 120.9
C8_10 O5_10 Fe10_10 123.1
O1_10 C1_10 C2_10 105.8
O1_10 C1_10 H1A_10 110.9
C2_10 C1_10 H1A_10 109.5
O1_10 C1_10 H1B_10 111.1
C2_10 C1_10 H1B_10 110.5
H1A_10 C1_10 H1B_10 109.0
O2_10 C2_10 C1_10 104.6
O2_10 C2_10 H2A_10 111.2
C1_10 C2_10 H2A_10 110.2
O2_10 C2_10 H2B_10 110.7
C1_10 C2_10 H2B_10 110.6
H2A_10 C2_10 H2B_10 109.4
O2_10 C3_10 C4_10 104.9
O2_10 C3_10 H3A_10 110.3
C4_10 C3_10 H3A_10 110.8
O2_10 C3_10 H3B_10 110.1
C4_10 C3_10 H3B_10 111.1
H3A_10 C3_10 H3B_10 109.5
O3_10 C4_10 C3_10 106.4
O3_10 C4_10 H4A_10 111.4
C3_10 C4_10 H4A_10 110.6
O3_10 C4_10 H4B_10 109.7
C3_10 C4_10 H4B_10 110.0
H4A_10 C4_10 H4B_10 108.8
O3_10 C5_10 C6_10 105.6
O3_10 C5_10 H5A_10 110.5
C6_10 C5_10 H5A_10 109.7
O3_10 C5_10 H5B_10 110.7
C6_10 C5_10 H5B_10 111.7
H5A_10 C5_10 H5B_10 108.7
O4_10 C6_10 C5_10 105.5
O4_10 C6_10 H6A_10 110.4
C5_10 C6_10 H6A_10 110.9
O4_10 C6_10 H6B_10 110.2
C5_10 C6_10 H6B_10 111.4
H6A_10 C6_10 H6B_10 108.5
O4_10 C7_10 C8_10 104.9
O4_10 C7_10 H7A_10 111.5
C8_10 C7_10 H7A_10 110.4
O4_10 C7_10 H7B_10 111.0
C8_10 C7_10 H7B_10 110.7
H7A_10 C7_10 H7B_10 108.3
O5_10 C8_10 C7_10 107.6
O5_10 C8_10 H8A_10 109.9
C7_10 C8_10 H8A_10 110.0
O5_10 C8_10 H8B_10 110.8
C7_10 C8_10 H8B_10 108.9
H8A_10 C8_10 H8B_10 109.6
O5_10 C9_10 C10_10 106.3
O5_10 C9_10 H9A_10 110.5
C10_10 C9_10 H9A_10 111.0
O5_10 C9_10 H9B_10 109.3
C10_10 C9_10 H9B_10 110.7
H9A_10 C9_10 H9B_10 109.1
O1_10 C10_10 C9_10 107.3
O1_10 C10_10 H10A_10 110.2
C9_10 C10_10 H10A_10 110.8
O1_10 C10_10 H10B_10 109.1
C9_10 C10_10 H10B_10 110.5
H10A_10 C10_10 H10B_10 108.9
Fe8_8 O6_8 H1W_8 115.0(4)
Fe8_8 O6_8 H2W_8 134.9(5)
H1W_8 O6_8 H2W_8 109.9(7)
Fe8_8 O7_8 H3W_8 121.6(4)
Fe8_8 O7_8 H4W_8 117.4(5)
H3W_8 O7_8 H4W_8 115.7(6)
O7_8 Fe8_8 O6_8 176.8(2)
O7_8 Fe8_8 O5_8 88.99(18)
O6_8 Fe8_8 O5_8 87.88(19)
O7_8 Fe8_8 O3_8 97.48(19)
O6_8 Fe8_8 O3_8 85.40(18)
O5_8 Fe8_8 O3_8 143.30(19)
O7_8 Fe8_8 O2_8 82.28(19)
O6_8 Fe8_8 O2_8 99.91(19)
O5_8 Fe8_8 O2_8 143.41(18)
O3_8 Fe8_8 O2_8 73.26(17)
O7_8 Fe8_8 O1_8 89.61(19)
O6_8 Fe8_8 O1_8 88.84(19)
O5_8 Fe8_8 O1_8 71.72(17)
O3_8 Fe8_8 O1_8 143.93(17)
O2_8 Fe8_8 O1_8 72.75(16)
O7_8 Fe8_8 O4_8 89.32(19)
O6_8 Fe8_8 O4_8 90.2(2)
O5_8 Fe8_8 O4_8 70.36(17)
O3_8 Fe8_8 O4_8 73.62(16)
O2_8 Fe8_8 O4_8 144.36(16)
O1_8 Fe8_8 O4_8 142.08(16)
C10_8 O1_8 C1_8 112.4(5)
C10_8 O1_8 Fe8_8 112.0(4)
C1_8 O1_8 Fe8_8 112.7(4)
C2_8 O2_8 C3_8 115.1(5)
C2_8 O2_8 Fe8_8 114.1(4)
C3_8 O2_8 Fe8_8 112.8(4)
C4_8 O3_8 C5_8 113.8(5)
C4_8 O3_8 Fe8_8 113.4(4)
C5_8 O3_8 Fe8_8 111.4(3)
C7_8 O4_8 C6_8 114.4(5)
C7_8 O4_8 Fe8_8 112.0(4)
C6_8 O4_8 Fe8_8 112.4(4)
C8_8 O5_8 C9_8 117.7(5)
C8_8 O5_8 Fe8_8 122.2(4)
C9_8 O5_8 Fe8_8 119.5(4)
O1_8 C1_8 C2_8 106.4(6)
O1_8 C1_8 H11_8 110.5
C2_8 C1_8 H11_8 110.5
O1_8 C1_8 H12_8 110.5
C2_8 C1_8 H12_8 110.5
H11_8 C1_8 H12_8 108.6
O2_8 C2_8 C1_8 105.9(5)
O2_8 C2_8 H21_8 110.6
C1_8 C2_8 H21_8 110.6
O2_8 C2_8 H22_8 110.6
C1_8 C2_8 H22_8 110.6
H21_8 C2_8 H22_8 108.7
O2_8 C3_8 C4_8 105.4(5)
O2_8 C3_8 H31_8 110.7
C4_8 C3_8 H31_8 110.7
O2_8 C3_8 H32_8 110.7
C4_8 C3_8 H32_8 110.7
H31_8 C3_8 H32_8 108.8
O3_8 C4_8 C3_8 107.0(6)
O3_8 C4_8 H41_8 110.3
C3_8 C4_8 H41_8 110.3
O3_8 C4_8 H42_8 110.3
C3_8 C4_8 H42_8 110.3
H41_8 C4_8 H42_8 108.6
O3_8 C5_8 C6_8 105.8(6)
O3_8 C5_8 H51_8 110.6
C6_8 C5_8 H51_8 110.6
O3_8 C5_8 H52_8 110.6
C6_8 C5_8 H52_8 110.6
H51_8 C5_8 H52_8 108.7
O4_8 C6_8 C5_8 106.5(6)
O4_8 C6_8 H61_8 110.4
C5_8 C6_8 H61_8 110.4
O4_8 C6_8 H62_8 110.4
C5_8 C6_8 H62_8 110.4
H61_8 C6_8 H62_8 108.6
O4_8 C7_8 C8_8 106.9(6)
O4_8 C7_8 H71_8 110.3
C8_8 C7_8 H71_8 110.3
O4_8 C7_8 H72_8 110.3
C8_8 C7_8 H72_8 110.3
H71_8 C7_8 H72_8 108.6
O5_8 C8_8 C7_8 106.5(5)
O5_8 C8_8 H81_8 110.4
C7_8 C8_8 H81_8 110.4
O5_8 C8_8 H82_8 110.4
C7_8 C8_8 H82_8 110.4
H81_8 C8_8 H82_8 108.6
O5_8 C9_8 C10_8 104.9(6)
O5_8 C9_8 H91_8 110.8
C10_8 C9_8 H91_8 110.8
O5_8 C9_8 H92_8 110.8
C10_8 C9_8 H92_8 110.8
H91_8 C9_8 H92_8 108.9
O1_8 C10_8 C9_8 106.3(6)
O1_8 C10_8 H101_8 110.5
C9_8 C10_8 H101_8 110.5
O1_8 C10_8 H102_8 110.5
C9_8 C10_8 H102_8 110.5
H101_8 C10_8 H102_8 108.7
O8_11 N1_11 O10_11 123.6(7)
O8_11 N1_11 O9_11 118.1(6)
O10_11 N1_11 O9_11 118.3(7)
O8_12 N2_12 O10_12 123.0(7)
O8_12 N2_12 O9_12 118.6(6)
O10_12 N2_12 O9_12 118.4(6)
O10_13 N3_13 O8_13 121.5(7)
O10_13 N3_13 O9_13 119.9(7)
O8_13 N3_13 O9_13 118.6(6)
O10_14 N4_14 O8_14 124.1(7)
O10_14 N4_14 O9_14 119.0(6)
O8_14 N4_14 O9_14 116.9(6)
O8_15 N5_15 O10_15 121.9(7)
O8_15 N5_15 O9_15 120.5(6)
O10_15 N5_15 O9_15 117.5(6)
O10_16 N6_16 O8_16 123.6(7)
O10_16 N6_16 O9_16 120.5(6)
O8_16 N6_16 O9_16 115.9(6)
O10_17 N7_17 O8_17 123.9(6)
O10_17 N7_17 O9_17 119.2(6)
O8_17 N7_17 O9_17 116.9(5)
O8_18 N8_18 O10_18 122.4(7)
O8_18 N8_18 O9_18 119.7(6)
O10_18 N8_18 O9_18 117.8(6)
O10_19 N9_19 O9_19 122.7(6)
O10_19 N9_19 O8_19 119.7(6)
O9_19 N9_19 O8_19 117.6(6)
O10_20 N10_20 O8_20 119.1(6)
O10_20 N10_20 O9_20 121.1(6)
O8_20 N10_20 O9_20 119.8(6)
O10_21 N11_21 O9_21 122.3(7)
O10_21 N11_21 O8_21 120.0(7)
O9_21 N11_21 O8_21 117.7(6)
O9_22 N12_22 O10_22 122.0(7)
O9_22 N12_22 O8_22 119.1(6)
O10_22 N12_22 O8_22 118.9(6)
O9_23 N13_23 O10_23 119.7(6)
O9_23 N13_23 O8_23 119.4(6)
O10_23 N13_23 O8_23 120.9(6)
O10_24 N14_24 O9_24 123.1(6)
O10_24 N14_24 O8_24 119.7(6)
O9_24 N14_24 O8_24 117.3(6)
O9_25 N15_25 O10_25 120.8(6)
O9_25 N15_25 O8_25 120.2(5)
O10_25 N15_25 O8_25 119.0(6)
O10_26 N16_26 O9_26 120.5(7)
O10_26 N16_26 O8_26 120.8(7)
O9_26 N16_26 O8_26 118.7(6)

loop_
_geom_bond_atom_site_label_1
_geom_bond_atom_site_label_2
_geom_bond_distance
O6_1 Fe1_1 2.063(5)
O6_1 H1W_1 0.767(4)
O6_1 H2W_1 0.867(5)
O7_1 Fe1_1 2.071(5)
O7_1 H3W_1 0.757(5)
O7_1 H4W_1 0.842(4)
Fe1_1 O5_1 2.187(4)
Fe1_1 O2_1 2.226(5)
Fe1_1 O4_1 2.230(5)
Fe1_1 O1_1 2.244(5)
Fe1_1 O3_1 2.246(4)
O1_1 C1_1 1.441(9)
O1_1 C10_1 1.460(7)
O2_1 C2_1 1.441(7)
O2_1 C3_1 1.450(7)
O3_1 C5_1 1.436(7)
O3_1 C4_1 1.442(8)
O4_1 C6_1 1.437(7)
O4_1 C7_1 1.451(8)
O5_1 C9_1 1.412(7)
O5_1 C8_1 1.423(8)
C1_1 C2_1 1.515(8)
C1_1 H11_1 0.9900
C1_1 H12_1 0.9900
C2_1 H21_1 0.9900
C2_1 H22_1 0.9900
C3_1 C4_1 1.499(9)
C3_1 H31_1 0.9900
C3_1 H32_1 0.9900
C4_1 H41_1 0.9900
C4_1 H42_1 0.9900
C5_1 C6_1 1.529(10)
C5_1 H51_1 0.9900
C5_1 H52_1 0.9900
C6_1 H61_1 0.9900
C6_1 H62_1 0.9900
C7_1 C8_1 1.512(9)
C7_1 H71_1 0.9900
C7_1 H72_1 0.9900
C8_1 H81_1 0.9900
C8_1 H82_1 0.9900
C9_1 C10_1 1.523(10)
C9_1 H91_1 0.9900
C9_1 H92_1 0.9900
C10_1 H101_1 0.9900
C10_1 H102_1 0.9900
O6_2 Fe2_2 2.070(5)
O6_2 H1W_2 0.794(5)
O6_2 H2W_2 0.724(4)
O7_2 Fe2_2 2.064(5)
O7_2 H3W_2 0.782(5)
O7_2 H4W_2 0.874(4)
Fe2_2 O5_2 2.185(4)
Fe2_2 O2_2 2.205(5)
Fe2_2 O4_2 2.237(5)
Fe2_2 O3_2 2.248(4)
Fe2_2 O1_2 2.252(5)
O1_2 C10_2 1.434(7)
O1_2 C1_2 1.441(9)
O2_2 C3_2 1.437(6)
O2_2 C2_2 1.451(7)
O3_2 C4_2 1.444(8)
O3_2 C5_2 1.465(7)
O4_2 C7_2 1.438(7)
O4_2 C6_2 1.456(7)
O5_2 C8_2 1.423(8)
O5_2 C9_2 1.435(7)
C1_2 C2_2 1.504(8)
C1_2 H11_2 0.9900
C1_2 H12_2 0.9900
C2_2 H21_2 0.9900
C2_2 H22_2 0.9900
C3_2 C4_2 1.513(9)
C3_2 H31_2 0.9900
C3_2 H32_2 0.9900
C4_2 H41_2 0.9900
C4_2 H42_2 0.9900
C5_2 C6_2 1.477(10)
C5_2 H51_2 0.9900
C5_2 H52_2 0.9900
C6_2 H61_2 0.9900
C6_2 H62_2 0.9900
C7_2 C8_2 1.507(8)
C7_2 H71_2 0.9900
C7_2 H72_2 0.9900
C8_2 H81_2 0.9900
C8_2 H82_2 0.9900
C9_2 C10_2 1.506(10)
C9_2 H91_2 0.9900
C9_2 H92_2 0.9900
C10_2 H101_2 0.9900
C10_2 H102_2 0.9900
O6_3 Fe3_3 2.057(6)
O6_3 Fe9_9 2.071(8)
O6_3 H1W_3 0.843(5)
O6_3 H2W_3 0.790(4)
O7_3 Fe9_9 2.065(8)
O7_3 Fe3_3 2.071(5)
O7_3 H3W_3 0.756(5)
O7_3 H4W_3 0.793(4)
Fe3_3 O5_3 2.188(4)
Fe3_3 O3_3 2.241(4)
Fe3_3 O4_3 2.241(4)
Fe3_3 O1_3 2.246(4)
Fe3_3 O2_3 2.254(4)
O1_3 C10_3 1.443(6)
O1_3 C1_3 1.448(7)
O2_3 C2_3 1.435(6)
O2_3 C3_3 1.443(6)
O3_3 C5_3 1.442(6)
O3_3 C4_3 1.451(7)
O4_3 C7_3 1.435(7)
O4_3 C6_3 1.446(6)
O5_3 C9_3 1.414(7)
O5_3 C8_3 1.440(7)
C1_3 C2_3 1.500(8)
C1_3 H11_3 0.9900
C1_3 H12_3 0.9900
C1_3 H6A_9 1.1016
C1_3 H6B_9 1.0516
C2_3 H21_3 0.9900
C2_3 H22_3 0.9900
C2_3 H7A_9 0.8337
C3_3 C4_3 1.510(8)
C3_3 H31_3 0.9900
C3_3 H32_3 0.9900
C3_3 H8A_9 0.9518
C3_3 H8B_9 1.0035
C4_3 H41_3 0.9900
C4_3 H42_3 0.9900
C4_3 H9A_9 0.8193
C4_3 H9B_9 1.0894
C5_3 C6_3 1.512(8)
C5_3 H51_3 0.9900
C5_3 H52_3 0.9900
C5_3 H10A_9 0.9321
C6_3 H61_3 0.9900
C6_3 H62_3 0.9900
C6_3 H1B_9 1.0189
C7_3 C8_3 1.518(8)
C7_3 H71_3 0.9900
C7_3 H72_3 0.9900
C7_3 H2B_9 1.1190
C8_3 H81_3 0.9900
C8_3 H82_3 0.9900
C8_3 H3A_9 0.9443
C9_3 C10_3 1.504(8)
C9_3 H91_3 0.9900
C9_3 H92_3 0.9900
C9_3 H4A_9 1.0018
C10_3 H101_3 0.9900
C10_3 H102_3 0.9900
C10_3 H5B_9 1.0070
Fe9_9 O5_9 2.0677
Fe9_9 O3_9 2.1488
Fe9_9 O2_9 2.1695
Fe9_9 O1_9 2.1878
Fe9_9 O4_9 2.2184
O1_9 C10_9 1.4153
O1_9 C1_9 1.4234
O2_9 C3_9 1.3975
O2_9 C2_9 1.4366
O3_9 C5_9 1.3854
O3_9 C4_9 1.4249
O4_9 C6_9 1.3773
O4_9 C7_9 1.4264
O5_9 C9_9 1.3976
O5_9 C8_9 1.4280
C1_9 C2_9 1.4310
C1_9 H1A_9 0.9727
C1_9 H1B_9 0.9585
C2_9 H2A_9 0.9720
C2_9 H2B_9 0.9727
C3_9 C4_9 1.4781
C3_9 H3A_9 0.9717
C3_9 H3B_9 0.9715
C4_9 H4A_9 0.9453
C4_9 H4B_9 0.9731
C5_9 C6_9 1.5218
C5_9 H5A_9 0.9719
C5_9 H5B_9 0.9454
C6_9 H6A_9 0.9715
C6_9 H6B_9 0.9668
C7_9 C8_9 1.4101
C7_9 H7A_9 0.9680
C7_9 H7B_9 0.9716
C8_9 H8A_9 0.9645
C8_9 H8B_9 0.9679
C9_9 C10_9 1.5041
C9_9 H9A_9 0.9534
C9_9 H9B_9 0.9729
C10_9 H10A_9 0.9556
C10_9 H10B_9 0.9727
O6_4 Fe4_4 2.068(5)
O6_4 H1W_4 0.819(5)
O6_4 H2W_4 0.757(4)
O7_4 Fe4_4 2.058(5)
O7_4 H3W_4 0.808(5)
O7_4 H4W_4 0.772(4)
Fe4_4 O5_4 2.187(4)
Fe4_4 O2_4 2.206(5)
Fe4_4 O3_4 2.236(4)
Fe4_4 O4_4 2.240(5)
Fe4_4 O1_4 2.247(5)
O1_4 C1_4 1.442(8)
O1_4 C10_4 1.450(6)
O2_4 C2_4 1.426(7)
O2_4 C3_4 1.444(6)
O3_4 C5_4 1.426(7)
O3_4 C4_4 1.435(7)
O4_4 C6_4 1.422(7)
O4_4 C7_4 1.450(7)
O5_4 C9_4 1.414(7)
O5_4 C8_4 1.424(7)
C1_4 C2_4 1.519(8)
C1_4 H11_4 0.9900
C1_4 H12_4 0.9900
C2_4 H21_4 0.9900
C2_4 H22_4 0.9900
C3_4 C4_4 1.504(8)
C3_4 H31_4 0.9900
C3_4 H32_4 0.9900
C4_4 H41_4 0.9900
C4_4 H42_4 0.9900
C5_4 C6_4 1.516(10)
C5_4 H51_4 0.9900
C5_4 H52_4 0.9900
C6_4 H61_4 0.9900
C6_4 H62_4 0.9900
C7_4 C8_4 1.504(8)
C7_4 H71_4 0.9900
C7_4 H72_4 0.9900
C8_4 H81_4 0.9900
C8_4 H82_4 0.9900
C9_4 C10_4 1.500(9)
C9_4 H91_4 0.9900
C9_4 H92_4 0.9900
C10_4 H101_4 0.9900
C10_4 H102_4 0.9900
O6_5 Fe5_5 2.081(5)
O6_5 H1W_5 0.708(4)
O6_5 H2W_5 0.829(5)
O7_5 Fe5_5 2.058(5)
O7_5 H3W_5 0.750(5)
O7_5 H4W_5 0.882(4)
Fe5_5 O5_5 2.177(4)
Fe5_5 O2_5 2.220(5)
Fe5_5 O4_5 2.233(5)
Fe5_5 O3_5 2.240(4)
Fe5_5 O1_5 2.250(5)
O1_5 C10_5 1.425(7)
O1_5 C1_5 1.431(9)
O2_5 C2_5 1.424(7)
O2_5 C3_5 1.443(7)
O3_5 C4_5 1.435(8)
O3_5 C5_5 1.451(7)
O4_5 C7_5 1.435(8)
O4_5 C6_5 1.446(7)
O5_5 C8_5 1.423(8)
O5_5 C9_5 1.439(7)
C1_5 C2_5 1.483(9)
C1_5 H11_5 0.9900
C1_5 H12_5 0.9900
C2_5 H21_5 0.9900
C2_5 H22_5 0.9900
C3_5 C4_5 1.497(8)
C3_5 H31_5 0.9900
C3_5 H32_5 0.9900
C4_5 H41_5 0.9900
C4_5 H42_5 0.9900
C5_5 C6_5 1.490(10)
C5_5 H51_5 0.9900
C5_5 H52_5 0.9900
C6_5 H61_5 0.9900
C6_5 H62_5 0.9900
C7_5 C8_5 1.490(9)
C7_5 H71_5 0.9900
C7_5 H72_5 0.9900
C8_5 H81_5 0.9900
C8_5 H82_5 0.9900
C9_5 C10_5 1.496(10)
C9_5 H91_5 0.9900
C9_5 H92_5 0.9900
C10_5 H101_5 0.9900
C10_5 H102_5 0.9900
O6_6 Fe6_6 2.064(5)
O6_6 H1W_6 0.831(4)
O6_6 H2W_6 0.887(5)
O7_6 Fe6_6 2.055(5)
O7_6 H3W_6 0.835(4)
O7_6 H4W_6 0.786(5)
Fe6_6 O5_6 2.192(4)
Fe6_6 O3_6 2.232(4)
Fe6_6 O4_6 2.242(5)
Fe6_6 O2_6 2.246(5)
Fe6_6 O1_6 2.249(5)
O1_6 C1_6 1.443(9)
O1_6 C10_6 1.461(7)
O2_6 C3_6 1.431(7)
O2_6 C2_6 1.451(7)
O3_6 C5_6 1.446(7)
O3_6 C4_6 1.457(8)
O4_6 C6_6 1.438(7)
O4_6 C7_6 1.444(8)
O5_6 C9_6 1.417(7)
O5_6 C8_6 1.420(8)
C1_6 C2_6 1.525(9)
C1_6 H11_6 0.9900
C1_6 H12_6 0.9900
C2_6 H21_6 0.9900
C2_6 H22_6 0.9900
C3_6 C4_6 1.503(9)
C3_6 H31_6 0.9900
C3_6 H32_6 0.9900
C4_6 H41_6 0.9900
C4_6 H42_6 0.9900
C5_6 C6_6 1.516(10)
C5_6 H51_6 0.9900
C5_6 H52_6 0.9900
C6_6 H61_6 0.9900
C6_6 H62_6 0.9900
C7_6 C8_6 1.522(9)
C7_6 H71_6 0.9900
C7_6 H72_6 0.9900
C8_6 H81_6 0.9900
C8_6 H82_6 0.9900
C9_6 C10_6 1.495(10)
C9_6 H91_6 0.9900
C9_6 H92_6 0.9900
C10_6 H101_6 0.9900
C10_6 H102_6 0.9900
O6_7 Fe7_7 2.053(5)
O6_7 Fe10_10 2.227(7)
O6_7 H1W_7 0.784(5)
O6_7 H2W_7 0.709(4)
O7_7 Fe10_10 1.908(7)
O7_7 Fe7_7 2.074(5)
O7_7 H3W_7 0.816(5)
O7_7 H4W_7 0.805(4)
Fe7_7 O5_7 2.183(4)
Fe7_7 O4_7 2.220(5)
Fe7_7 O2_7 2.228(4)
Fe7_7 O1_7 2.256(4)
Fe7_7 O3_7 2.257(4)
O1_7 C1_7 1.434(7)
O1_7 C10_7 1.444(6)
O2_7 C2_7 1.438(6)
O2_7 C3_7 1.455(6)
O3_7 C4_7 1.422(7)
O3_7 C5_7 1.433(7)
O4_7 C7_7 1.445(7)
O4_7 C6_7 1.464(6)
O5_7 C8_7 1.442(7)
O5_7 C9_7 1.456(7)
C1_7 C2_7 1.500(7)
C1_7 H11_7 0.9900
C1_7 H12_7 0.9900
C1_7 H6A_10 0.9837
C1_7 H6B_10 1.2898
C2_7 H21_7 0.9900
C2_7 H22_7 0.9900
C2_7 H7B_10 1.0155
C3_7 C4_7 1.501(8)
C3_7 H31_7 0.9900
C3_7 H32_7 0.9900
C3_7 H8A_10 0.9436
C3_7 H8B_10 1.1203
C4_7 H41_7 0.9900
C4_7 H42_7 0.9900
C4_7 H9A_10 1.0440
C4_7 H9B_10 0.8039
C5_7 C6_7 1.483(9)
C5_7 H51_7 0.9900
C5_7 H52_7 0.9900
C5_7 H10B_10 0.7946
C6_7 H61_7 0.9900
C6_7 H62_7 0.9900
C6_7 H1A_10 1.0351
C6_7 H1B_10 1.2096
C7_7 C8_7 1.497(8)
C7_7 H71_7 0.9900
C7_7 H72_7 0.9900
C7_7 H2A_10 1.1246
C8_7 H81_7 0.9900
C8_7 H82_7 0.9900
C8_7 H3B_10 0.9174
C9_7 C10_7 1.500(9)
C9_7 H91_7 0.9900
C9_7 H92_7 0.9900
C9_7 H4A_10 1.0894
C9_7 H4B_10 1.0672
C10_7 H101_7 0.9900
C10_7 H102_7 0.9900
C10_7 H5A_10 0.9853
Fe10_10 O5_10 2.0852
Fe10_10 O3_10 2.1310
Fe10_10 O2_10 2.1665
Fe10_10 O1_10 2.2012
Fe10_10 O4_10 2.2188
O1_10 C10_10 1.3884
O1_10 C1_10 1.4644
O2_10 C3_10 1.3787
O2_10 C2_10 1.3963
O3_10 C4_10 1.4407
O3_10 C5_10 1.4454
O4_10 C6_10 1.3947
O4_10 C7_10 1.4057
O5_10 C9_10 1.3812
O5_10 C8_10 1.4128
C1_10 C2_10 1.4872
C1_10 H1A_10 0.9588
C1_10 H1B_10 0.9725
C2_10 H2A_10 0.9728
C2_10 H2B_10 0.9717
C3_10 C4_10 1.4951
C3_10 H3A_10 0.9712
C3_10 H3B_10 0.9721
C4_10 H4A_10 0.9728
C4_10 H4B_10 0.9461
C5_10 C6_10 1.4788
C5_10 H5A_10 0.9455
C5_10 H5B_10 0.9711
C6_10 H6A_10 0.9671
C6_10 H6B_10 0.9709
C7_10 C8_10 1.4923
C7_10 H7A_10 0.9706
C7_10 H7B_10 0.9683
C8_10 H8A_10 0.9671
C8_10 H8B_10 0.9652
C9_10 C10_10 1.4965
C9_10 H9A_10 0.9723
C9_10 H9B_10 0.9539
C10_10 H10A_10 0.9722
C10_10 H10B_10 0.9550
O6_8 Fe8_8 2.075(6)
O6_8 H1W_8 0.818(5)
O6_8 H2W_8 0.774(4)
O7_8 Fe8_8 2.052(5)
O7_8 H3W_8 0.773(5)
O7_8 H4W_8 0.807(4)
Fe8_8 O5_8 2.171(4)
Fe8_8 O3_8 2.222(4)
Fe8_8 O2_8 2.230(5)
Fe8_8 O1_8 2.231(5)
Fe8_8 O4_8 2.246(5)
O1_8 C10_8 1.424(6)
O1_8 C1_8 1.449(8)
O2_8 C2_8 1.423(7)
O2_8 C3_8 1.451(7)
O3_8 C4_8 1.429(8)
O3_8 C5_8 1.440(7)
O4_8 C7_8 1.439(7)
O4_8 C6_8 1.447(7)
O5_8 C8_8 1.424(7)
O5_8 C9_8 1.436(7)
C1_8 C2_8 1.488(8)
C1_8 H11_8 0.9900
C1_8 H12_8 0.9900
C2_8 H21_8 0.9900
C2_8 H22_8 0.9900
C3_8 C4_8 1.494(9)
C3_8 H31_8 0.9900
C3_8 H32_8 0.9900
C4_8 H41_8 0.9900
C4_8 H42_8 0.9900
C5_8 C6_8 1.489(9)
C5_8 H51_8 0.9900
C5_8 H52_8 0.9900
C6_8 H61_8 0.9900
C6_8 H62_8 0.9900
C7_8 C8_8 1.501(8)
C7_8 H71_8 0.9900
C7_8 H72_8 0.9900
C8_8 H81_8 0.9900
C8_8 H82_8 0.9900
C9_8 C10_8 1.510(9)
C9_8 H91_8 0.9900
C9_8 H92_8 0.9900
C10_8 H101_8 0.9900
C10_8 H102_8 0.9900
N1_11 O8_11 1.230(8)
N1_11 O10_11 1.231(7)
N1_11 O9_11 1.277(7)
N2_12 O8_12 1.236(7)
N2_12 O10_12 1.236(6)
N2_12 O9_12 1.278(7)
N3_13 O10_13 1.235(7)
N3_13 O8_13 1.248(8)
N3_13 O9_13 1.270(8)
N4_14 O10_14 1.213(7)
N4_14 O8_14 1.231(8)
N4_14 O9_14 1.282(7)
N5_15 O8_15 1.233(8)
N5_15 O10_15 1.246(6)
N5_15 O9_15 1.273(7)
N6_16 O10_16 1.211(6)
N6_16 O8_16 1.250(7)
N6_16 O9_16 1.285(7)
N7_17 O10_17 1.226(6)
N7_17 O8_17 1.246(7)
N7_17 O9_17 1.279(7)
N8_18 O8_18 1.229(8)
N8_18 O10_18 1.245(7)
N8_18 O9_18 1.287(7)
N9_19 O10_19 1.232(6)
N9_19 O9_19 1.251(7)
N9_19 O8_19 1.289(8)
N10_20 O10_20 1.248(7)
N10_20 O8_20 1.258(8)
N10_20 O9_20 1.259(7)
N11_21 O10_21 1.225(7)
N11_21 O9_21 1.243(7)
N11_21 O8_21 1.283(8)
N12_22 O9_22 1.240(7)
N12_22 O10_22 1.249(6)
N12_22 O8_22 1.278(8)
N13_23 O9_23 1.247(7)
N13_23 O10_23 1.251(6)
N13_23 O8_23 1.258(8)
N14_24 O10_24 1.222(7)
N14_24 O9_24 1.250(7)
N14_24 O8_24 1.291(8)
N15_25 O9_25 1.246(7)
N15_25 O10_25 1.249(6)
N15_25 O8_25 1.262(7)
N16_26 O10_26 1.243(7)
N16_26 O9_26 1.257(7)
N16_26 O8_26 1.263(8)

loop_
_geom_torsion_atom_site_label_1
_geom_torsion_atom_site_label_2
_geom_torsion_atom_site_label_3
_geom_torsion_atom_site_label_4
_geom_torsion
O6_1 Fe1_1 O1_1 C1_1 116.2(4)
O7_1 Fe1_1 O1_1 C1_1 -65.6(4)
O5_1 Fe1_1 O1_1 C1_1 -156.9(5)
O2_1 Fe1_1 O1_1 C1_1 16.5(4)
O4_1 Fe1_1 O1_1 C1_1 -151.6(4)
O3_1 Fe1_1 O1_1 C1_1 35.4(6)
O6_1 Fe1_1 O1_1 C10_1 -117.3(5)
O7_1 Fe1_1 O1_1 C10_1 60.9(5)
O5_1 Fe1_1 O1_1 C10_1 -30.4(4)
O2_1 Fe1_1 O1_1 C10_1 142.9(5)
O4_1 Fe1_1 O1_1 C10_1 -25.2(6)
O3_1 Fe1_1 O1_1 C10_1 161.9(4)
O6_1 Fe1_1 O2_1 C2_1 -69.3(5)
O7_1 Fe1_1 O2_1 C2_1 109.0(5)
O5_1 Fe1_1 O2_1 C2_1 27.9(6)
O4_1 Fe1_1 O2_1 C2_1 -175.3(4)
O1_1 Fe1_1 O2_1 C2_1 17.2(5)
O3_1 Fe1_1 O2_1 C2_1 -151.4(5)
O6_1 Fe1_1 O2_1 C3_1 62.4(4)
O7_1 Fe1_1 O2_1 C3_1 -119.4(5)
O5_1 Fe1_1 O2_1 C3_1 159.5(4)
O4_1 Fe1_1 O2_1 C3_1 -43.6(6)
O1_1 Fe1_1 O2_1 C3_1 148.9(5)
O3_1 Fe1_1 O2_1 C3_1 -19.8(4)
O6_1 Fe1_1 O3_1 C5_1 115.9(5)
O7_1 Fe1_1 O3_1 C5_1 -63.3(5)
O5_1 Fe1_1 O3_1 C5_1 37.7(6)
O2_1 Fe1_1 O3_1 C5_1 -143.0(5)
O4_1 Fe1_1 O3_1 C5_1 22.6(5)
O1_1 Fe1_1 O3_1 C5_1 -161.9(5)
O6_1 Fe1_1 O3_1 C4_1 -115.2(4)
O7_1 Fe1_1 O3_1 C4_1 65.6(4)
O5_1 Fe1_1 O3_1 C4_1 166.5(4)
O2_1 Fe1_1 O3_1 C4_1 -14.1(4)
O4_1 Fe1_1 O3_1 C4_1 151.4(4)
O1_1 Fe1_1 O3_1 C4_1 -33.1(6)
O6_1 Fe1_1 O4_1 C6_1 -72.5(5)
O7_1 Fe1_1 O4_1 C6_1 109.7(5)
O5_1 Fe1_1 O4_1 C6_1 -158.5(5)
O2_1 Fe1_1 O4_1 C6_1 35.8(6)
O1_1 Fe1_1 O4_1 C6_1 -163.8(4)
O3_1 Fe1_1 O4_1 C6_1 12.0(5)
O6_1 Fe1_1 O4_1 C7_1 57.7(4)
O7_1 Fe1_1 O4_1 C7_1 -120.1(4)
O5_1 Fe1_1 O4_1 C7_1 -28.3(4)
O2_1 Fe1_1 O4_1 C7_1 166.0(4)
O1_1 Fe1_1 O4_1 C7_1 -33.6(5)
O3_1 Fe1_1 O4_1 C7_1 142.1(4)
O6_1 Fe1_1 O5_1 C9_1 91.8(5)
O7_1 Fe1_1 O5_1 C9_1 -87.6(5)
O2_1 Fe1_1 O5_1 C9_1 -9.4(7)
O4_1 Fe1_1 O5_1 C9_1 -175.2(5)
O1_1 Fe1_1 O5_1 C9_1 1.3(5)
O3_1 Fe1_1 O5_1 C9_1 169.5(5)
O6_1 Fe1_1 O5_1 C8_1 -92.0(5)
O7_1 Fe1_1 O5_1 C8_1 88.5(5)
O2_1 Fe1_1 O5_1 C8_1 166.8(5)
O4_1 Fe1_1 O5_1 C8_1 1.0(5)
O1_1 Fe1_1 O5_1 C8_1 177.5(5)
O3_1 Fe1_1 O5_1 C8_1 -14.3(7)
C10_1 O1_1 C1_1 C2_1 -171.7(6)
Fe1_1 O1_1 C1_1 C2_1 -45.1(6)
C3_1 O2_1 C2_1 C1_1 -176.6(7)
Fe1_1 O2_1 C2_1 C1_1 -45.8(8)
O1_1 C1_1 C2_1 O2_1 58.2(8)
C2_1 O2_1 C3_1 C4_1 179.9(7)
Fe1_1 O2_1 C3_1 C4_1 48.6(7)
C5_1 O3_1 C4_1 C3_1 171.6(6)
Fe1_1 O3_1 C4_1 C3_1 44.3(6)
O2_1 C3_1 C4_1 O3_1 -59.8(7)
C4_1 O3_1 C5_1 C6_1 -178.8(5)
Fe1_1 O3_1 C5_1 C6_1 -50.9(6)
C7_1 O4_1 C6_1 C5_1 -171.8(6)
Fe1_1 O4_1 C6_1 C5_1 -41.8(7)
O3_1 C5_1 C6_1 O4_1 60.1(7)
C6_1 O4_1 C7_1 C8_1 -179.2(5)
Fe1_1 O4_1 C7_1 C8_1 50.3(6)
C9_1 O5_1 C8_1 C7_1 -159.5(6)
Fe1_1 O5_1 C8_1 C7_1 24.2(7)
O4_1 C7_1 C8_1 O5_1 -45.9(7)
C8_1 O5_1 C9_1 C10_1 -150.5(6)
Fe1_1 O5_1 C9_1 C10_1 25.8(7)
C1_1 O1_1 C10_1 C9_1 179.8(6)
Fe1_1 O1_1 C10_1 C9_1 52.5(6)
O5_1 C9_1 C10_1 O1_1 -48.8(7)
O7_2 Fe2_2 O1_2 C10_2 -61.9(5)
O6_2 Fe2_2 O1_2 C10_2 115.5(5)
O5_2 Fe2_2 O1_2 C10_2 27.6(5)
O2_2 Fe2_2 O1_2 C10_2 -144.8(5)
O4_2 Fe2_2 O1_2 C10_2 24.9(6)
O3_2 Fe2_2 O1_2 C10_2 -163.6(4)
O7_2 Fe2_2 O1_2 C1_2 67.4(4)
O6_2 Fe2_2 O1_2 C1_2 -115.2(4)
O5_2 Fe2_2 O1_2 C1_2 156.9(5)
O2_2 Fe2_2 O1_2 C1_2 -15.5(4)
O4_2 Fe2_2 O1_2 C1_2 154.2(4)
O3_2 Fe2_2 O1_2 C1_2 -34.3(6)
O7_2 Fe2_2 O2_2 C3_2 118.3(4)
O6_2 Fe2_2 O2_2 C3_2 -63.0(4)
O5_2 Fe2_2 O2_2 C3_2 -162.3(4)
O4_2 Fe2_2 O2_2 C3_2 40.7(6)
O3_2 Fe2_2 O2_2 C3_2 18.6(4)
O1_2 Fe2_2 O2_2 C3_2 -150.3(5)
O7_2 Fe2_2 O2_2 C2_2 -108.8(5)
O6_2 Fe2_2 O2_2 C2_2 69.9(5)
O5_2 Fe2_2 O2_2 C2_2 -29.4(6)
O4_2 Fe2_2 O2_2 C2_2 173.6(4)
O3_2 Fe2_2 O2_2 C2_2 151.5(5)
O1_2 Fe2_2 O2_2 C2_2 -17.4(4)
O7_2 Fe2_2 O3_2 C4_2 -65.0(4)
O6_2 Fe2_2 O3_2 C4_2 116.8(4)
O5_2 Fe2_2 O3_2 C4_2 -163.6(4)
O2_2 Fe2_2 O3_2 C4_2 15.4(4)
O4_2 Fe2_2 O3_2 C4_2 -151.4(4)
O1_2 Fe2_2 O3_2 C4_2 34.2(6)
O7_2 Fe2_2 O3_2 C5_2 64.9(5)
O6_2 Fe2_2 O3_2 C5_2 -113.3(5)
O5_2 Fe2_2 O3_2 C5_2 -33.7(6)
O2_2 Fe2_2 O3_2 C5_2 145.4(5)
O4_2 Fe2_2 O3_2 C5_2 -21.4(5)
O1_2 Fe2_2 O3_2 C5_2 164.1(4)
O7_2 Fe2_2 O4_2 C7_2 119.9(4)
O6_2 Fe2_2 O4_2 C7_2 -57.7(4)
O5_2 Fe2_2 O4_2 C7_2 30.1(4)
O2_2 Fe2_2 O4_2 C7_2 -164.2(4)
O3_2 Fe2_2 O4_2 C7_2 -142.1(4)
O1_2 Fe2_2 O4_2 C7_2 32.8(5)
O7_2 Fe2_2 O4_2 C6_2 -109.0(5)
O6_2 Fe2_2 O4_2 C6_2 73.4(5)
O5_2 Fe2_2 O4_2 C6_2 161.2(5)
O2_2 Fe2_2 O4_2 C6_2 -33.1(6)
O3_2 Fe2_2 O4_2 C6_2 -11.0(4)
O1_2 Fe2_2 O4_2 C6_2 163.9(4)
O7_2 Fe2_2 O5_2 C8_2 -90.6(5)
O6_2 Fe2_2 O5_2 C8_2 89.1(5)
O2_2 Fe2_2 O5_2 C8_2 -167.9(5)
O4_2 Fe2_2 O5_2 C8_2 -1.9(5)
O3_2 Fe2_2 O5_2 C8_2 10.6(6)
O1_2 Fe2_2 O5_2 C8_2 179.9(5)
O7_2 Fe2_2 O5_2 C9_2 92.4(5)
O6_2 Fe2_2 O5_2 C9_2 -88.0(5)
O2_2 Fe2_2 O5_2 C9_2 15.0(6)
O4_2 Fe2_2 O5_2 C9_2 -178.9(5)
O3_2 Fe2_2 O5_2 C9_2 -166.5(5)
O1_2 Fe2_2 O5_2 C9_2 2.9(5)
C10_2 O1_2 C1_2 C2_2 172.5(6)
Fe2_2 O1_2 C1_2 C2_2 44.1(6)
C3_2 O2_2 C2_2 C1_2 177.7(6)
Fe2_2 O2_2 C2_2 C1_2 45.3(7)
O1_2 C1_2 C2_2 O2_2 -56.9(8)
C2_2 O2_2 C3_2 C4_2 179.2(7)
Fe2_2 O2_2 C3_2 C4_2 -47.7(7)
C5_2 O3_2 C4_2 C3_2 -172.0(5)
Fe2_2 O3_2 C4_2 C3_2 -44.3(6)
O2_2 C3_2 C4_2 O3_2 59.3(7)
C4_2 O3_2 C5_2 C6_2 178.7(5)
Fe2_2 O3_2 C5_2 C6_2 50.2(6)
C7_2 O4_2 C6_2 C5_2 170.7(6)
Fe2_2 O4_2 C6_2 C5_2 40.8(7)
O3_2 C5_2 C6_2 O4_2 -58.7(7)
C6_2 O4_2 C7_2 C8_2 176.1(5)
Fe2_2 O4_2 C7_2 C8_2 -52.9(6)
C9_2 O5_2 C8_2 C7_2 152.8(6)
Fe2_2 O5_2 C8_2 C7_2 -24.3(7)
O4_2 C7_2 C8_2 O5_2 47.9(7)
C8_2 O5_2 C9_2 C10_2 152.7(6)
Fe2_2 O5_2 C9_2 C10_2 -30.2(7)
C1_2 O1_2 C10_2 C9_2 179.0(6)
Fe2_2 O1_2 C10_2 C9_2 -52.1(6)
O5_2 C9_2 C10_2 O1_2 51.3(7)
Fe9_9 O6_3 Fe3_3 O5_3 8(2)
Fe9_9 O6_3 Fe3_3 O3_3 -137(2)
Fe9_9 O6_3 Fe3_3 O4_3 -63(2)
Fe9_9 O6_3 Fe3_3 O1_3 80(2)
Fe9_9 O6_3 Fe3_3 O2_3 152(2)
Fe9_9 O7_3 Fe3_3 O5_3 -8(2)
Fe9_9 O7_3 Fe3_3 O3_3 136(2)
Fe9_9 O7_3 Fe3_3 O4_3 63(2)
Fe9_9 O7_3 Fe3_3 O1_3 -79(2)
Fe9_9 O7_3 Fe3_3 O2_3 -152(2)
O6_3 Fe3_3 O1_3 C10_3 -112.9(4)
O7_3 Fe3_3 O1_3 C10_3 64.0(4)
O5_3 Fe3_3 O1_3 C10_3 -23.6(4)
O3_3 Fe3_3 O1_3 C10_3 167.0(4)
O4_3 Fe3_3 O1_3 C10_3 -25.8(5)
O2_3 Fe3_3 O1_3 C10_3 144.6(4)
O6_3 Fe3_3 O1_3 C1_3 118.7(4)
O7_3 Fe3_3 O1_3 C1_3 -64.4(4)
O5_3 Fe3_3 O1_3 C1_3 -152.1(4)
O3_3 Fe3_3 O1_3 C1_3 38.6(5)
O4_3 Fe3_3 O1_3 C1_3 -154.2(4)
O2_3 Fe3_3 O1_3 C1_3 16.2(3)
O6_3 Fe3_3 O2_3 C2_3 -68.0(4)
O7_3 Fe3_3 O2_3 C2_3 110.6(4)
O5_3 Fe3_3 O2_3 C2_3 35.7(5)
O3_3 Fe3_3 O2_3 C2_3 -149.3(4)
O4_3 Fe3_3 O2_3 C2_3 -172.9(4)
O1_3 Fe3_3 O2_3 C2_3 17.0(4)
O6_3 Fe3_3 O2_3 C3_3 63.2(4)
O7_3 Fe3_3 O2_3 C3_3 -118.2(4)
O5_3 Fe3_3 O2_3 C3_3 166.8(4)
O3_3 Fe3_3 O2_3 C3_3 -18.1(4)
O4_3 Fe3_3 O2_3 C3_3 -41.8(5)
O1_3 Fe3_3 O2_3 C3_3 148.2(4)
O6_3 Fe3_3 O3_3 C5_3 112.3(4)
O7_3 Fe3_3 O3_3 C5_3 -65.5(4)
O5_3 Fe3_3 O3_3 C5_3 30.8(5)
O4_3 Fe3_3 O3_3 C5_3 21.6(4)
O1_3 Fe3_3 O3_3 C5_3 -166.5(4)
O2_3 Fe3_3 O3_3 C5_3 -144.2(4)
O6_3 Fe3_3 O3_3 C4_3 -118.7(4)
O7_3 Fe3_3 O3_3 C4_3 63.5(4)
O5_3 Fe3_3 O3_3 C4_3 159.8(4)
O4_3 Fe3_3 O3_3 C4_3 150.6(4)
O1_3 Fe3_3 O3_3 C4_3 -37.5(5)
O2_3 Fe3_3 O3_3 C4_3 -15.1(3)
O6_3 Fe3_3 O4_3 C7_3 57.4(4)
O7_3 Fe3_3 O4_3 C7_3 -119.8(3)
O5_3 Fe3_3 O4_3 C7_3 -31.6(3)
O3_3 Fe3_3 O4_3 C7_3 142.7(4)
O1_3 Fe3_3 O4_3 C7_3 -29.4(5)
O2_3 Fe3_3 O4_3 C7_3 166.2(4)
O6_3 Fe3_3 O4_3 C6_3 -73.2(4)
O7_3 Fe3_3 O4_3 C6_3 109.6(4)
O5_3 Fe3_3 O4_3 C6_3 -162.2(4)
O3_3 Fe3_3 O4_3 C6_3 12.1(4)
O1_3 Fe3_3 O4_3 C6_3 -160.0(4)
O2_3 Fe3_3 O4_3 C6_3 35.6(5)
O6_3 Fe3_3 O5_3 C9_3 82.2(4)
O7_3 Fe3_3 O5_3 C9_3 -98.3(4)
O3_3 Fe3_3 O5_3 C9_3 162.5(4)
O4_3 Fe3_3 O5_3 C9_3 171.9(5)
O1_3 Fe3_3 O5_3 C9_3 -6.7(4)
O2_3 Fe3_3 O5_3 C9_3 -25.5(6)
O6_3 Fe3_3 O5_3 C8_3 -83.8(4)
O7_3 Fe3_3 O5_3 C8_3 95.7(4)
O3_3 Fe3_3 O5_3 C8_3 -3.4(6)
O4_3 Fe3_3 O5_3 C8_3 5.9(4)
O1_3 Fe3_3 O5_3 C8_3 -172.7(5)
O2_3 Fe3_3 O5_3 C8_3 168.5(4)
C10_3 O1_3 C1_3 C2_3 -173.2(5)
Fe3_3 O1_3 C1_3 C2_3 -45.1(5)
C3_3 O2_3 C2_3 C1_3 -176.3(5)
Fe3_3 O2_3 C2_3 C1_3 -45.7(6)
O1_3 C1_3 C2_3 O2_3 58.8(6)
C2_3 O2_3 C3_3 C4_3 176.9(6)
Fe3_3 O2_3 C3_3 C4_3 46.4(6)
C5_3 O3_3 C4_3 C3_3 171.6(5)
Fe3_3 O3_3 C4_3 C3_3 43.9(5)
O2_3 C3_3 C4_3 O3_3 -57.8(6)
C4_3 O3_3 C5_3 C6_3 -179.4(4)
Fe3_3 O3_3 C5_3 C6_3 -50.2(5)
C7_3 O4_3 C6_3 C5_3 -171.2(5)
Fe3_3 O4_3 C6_3 C5_3 -41.6(6)
O3_3 C5_3 C6_3 O4_3 59.8(6)
C6_3 O4_3 C7_3 C8_3 -178.0(5)
Fe3_3 O4_3 C7_3 C8_3 52.0(5)
C9_3 O5_3 C8_3 C7_3 -147.9(5)
Fe3_3 O5_3 C8_3 C7_3 18.4(6)
O4_3 C7_3 C8_3 O5_3 -43.8(6)
C8_3 O5_3 C9_3 C10_3 -160.0(5)
Fe3_3 O5_3 C9_3 C10_3 33.4(6)
C1_3 O1_3 C10_3 C9_3 176.7(5)
Fe3_3 O1_3 C10_3 C9_3 48.4(5)
O5_3 C9_3 C10_3 O1_3 -51.2(6)
Fe3_3 O7_3 Fe9_9 O5_9 -7(2)
Fe3_3 O7_3 Fe9_9 O3_9 136(2)
Fe3_3 O7_3 Fe9_9 O2_9 -151(2)
Fe3_3 O7_3 Fe9_9 O1_9 -81(2)
Fe3_3 O7_3 Fe9_9 O4_9 64(2)
Fe3_3 O6_3 Fe9_9 O5_9 7(2)
Fe3_3 O6_3 Fe9_9 O3_9 -136(2)
Fe3_3 O6_3 Fe9_9 O2_9 152(2)
Fe3_3 O6_3 Fe9_9 O1_9 81(2)
Fe3_3 O6_3 Fe9_9 O4_9 -64(2)
O7_3 Fe9_9 O1_9 C10_9 111.2(3)
O5_9 Fe9_9 O1_9 C10_9 26.5
O6_3 Fe9_9 O1_9 C10_9 -61.3(3)
O3_9 Fe9_9 O1_9 C10_9 -162.3
O2_9 Fe9_9 O1_9 C10_9 -147.7
O4_9 Fe9_9 O1_9 C10_9 26.1
O7_3 Fe9_9 O1_9 C1_9 -119.4(3)
O5_9 Fe9_9 O1_9 C1_9 156.0
O6_3 Fe9_9 O1_9 C1_9 68.1(3)
O3_9 Fe9_9 O1_9 C1_9 -32.8
O2_9 Fe9_9 O1_9 C1_9 -18.3
O4_9 Fe9_9 O1_9 C1_9 155.5
O7_3 Fe9_9 O2_9 C3_9 -69.3(4)
O5_9 Fe9_9 O2_9 C3_9 -164.0
O6_3 Fe9_9 O2_9 C3_9 114.4(3)
O3_9 Fe9_9 O2_9 C3_9 16.4
O1_9 Fe9_9 O2_9 C3_9 -154.5
O4_9 Fe9_9 O2_9 C3_9 31.7
O7_3 Fe9_9 O2_9 C2_9 72.3(4)
O5_9 Fe9_9 O2_9 C2_9 -22.4
O6_3 Fe9_9 O2_9 C2_9 -104.0(3)
O3_9 Fe9_9 O2_9 C2_9 158.0
O1_9 Fe9_9 O2_9 C2_9 -12.9
O4_9 Fe9_9 O2_9 C2_9 173.3
O7_3 Fe9_9 O3_9 C5_9 -107.7(3)
O5_9 Fe9_9 O3_9 C5_9 -28.2
O6_3 Fe9_9 O3_9 C5_9 67.0(3)
O2_9 Fe9_9 O3_9 C5_9 151.4
O1_9 Fe9_9 O3_9 C5_9 165.8
O4_9 Fe9_9 O3_9 C5_9 -19.3
O7_3 Fe9_9 O3_9 C4_9 116.8(3)
O5_9 Fe9_9 O3_9 C4_9 -163.8
O6_3 Fe9_9 O3_9 C4_9 -68.5(3)
O2_9 Fe9_9 O3_9 C4_9 15.9
O1_9 Fe9_9 O3_9 C4_9 30.3
O4_9 Fe9_9 O3_9 C4_9 -154.8
O7_3 Fe9_9 O4_9 C6_9 75.6(3)
O5_9 Fe9_9 O4_9 C6_9 160.5
O6_3 Fe9_9 O4_9 C6_9 -111.2(3)
O3_9 Fe9_9 O4_9 C6_9 -13.8
O2_9 Fe9_9 O4_9 C6_9 -29.1
O1_9 Fe9_9 O4_9 C6_9 160.9
O7_3 Fe9_9 O4_9 C7_9 -58.6(3)
O5_9 Fe9_9 O4_9 C7_9 26.2
O6_3 Fe9_9 O4_9 C7_9 114.5(3)
O3_9 Fe9_9 O4_9 C7_9 -148.1
O2_9 Fe9_9 O4_9 C7_9 -163.4
O1_9 Fe9_9 O4_9 C7_9 26.6
O7_3 Fe9_9 O5_9 C9_9 -87.1(3)
O6_3 Fe9_9 O5_9 C9_9 93.8(3)
O3_9 Fe9_9 O5_9 C9_9 -168.0
O2_9 Fe9_9 O5_9 C9_9 12.6
O1_9 Fe9_9 O5_9 C9_9 3.2
O4_9 Fe9_9 O5_9 C9_9 -177.1
O7_3 Fe9_9 O5_9 C8_9 89.0(3)
O6_3 Fe9_9 O5_9 C8_9 -90.1(4)
O3_9 Fe9_9 O5_9 C8_9 8.1
O2_9 Fe9_9 O5_9 C8_9 -171.3
O1_9 Fe9_9 O5_9 C8_9 179.3
O4_9 Fe9_9 O5_9 C8_9 -0.9
C10_9 O1_9 C1_9 C2_9 174.7
Fe9_9 O1_9 C1_9 C2_9 46.0
O1_9 C1_9 C2_9 O2_9 -53.0
C3_9 O2_9 C2_9 C1_9 -177.9
Fe9_9 O2_9 C2_9 C1_9 40.4
C2_9 O2_9 C3_9 C4_9 174.7
Fe9_9 O2_9 C3_9 C4_9 -43.0
C5_9 O3_9 C4_9 C3_9 -178.8
Fe9_9 O3_9 C4_9 C3_9 -43.2
O2_9 C3_9 C4_9 O3_9 53.9
C4_9 O3_9 C5_9 C6_9 -178.8
Fe9_9 O3_9 C5_9 C6_9 45.8
C7_9 O4_9 C6_9 C5_9 172.9
Fe9_9 O4_9 C6_9 C5_9 39.8
O3_9 C5_9 C6_9 O4_9 -54.5
C6_9 O4_9 C7_9 C8_9 178.7
Fe9_9 O4_9 C7_9 C8_9 -47.1
O4_9 C7_9 C8_9 O5_9 43.9
C9_9 O5_9 C8_9 C7_9 152.2
Fe9_9 O5_9 C8_9 C7_9 -24.0
C8_9 O5_9 C9_9 C10_9 153.9
Fe9_9 O5_9 C9_9 C10_9 -29.8
C1_9 O1_9 C10_9 C9_9 -178.9
Fe9_9 O1_9 C10_9 C9_9 -48.4
O5_9 C9_9 C10_9 O1_9 49.4
O7_4 Fe4_4 O1_4 C1_4 -65.7(4)
O6_4 Fe4_4 O1_4 C1_4 115.8(4)
O5_4 Fe4_4 O1_4 C1_4 -153.8(4)
O2_4 Fe4_4 O1_4 C1_4 16.9(4)
O3_4 Fe4_4 O1_4 C1_4 38.3(6)
O4_4 Fe4_4 O1_4 C1_4 -154.8(4)
O7_4 Fe4_4 O1_4 C10_4 62.4(4)
O6_4 Fe4_4 O1_4 C10_4 -116.1(4)
O5_4 Fe4_4 O1_4 C10_4 -25.7(4)
O2_4 Fe4_4 O1_4 C10_4 144.9(4)
O3_4 Fe4_4 O1_4 C10_4 166.4(4)
O4_4 Fe4_4 O1_4 C10_4 -26.7(5)
O7_4 Fe4_4 O2_4 C2_4 110.6(4)
O6_4 Fe4_4 O2_4 C2_4 -68.6(4)
O5_4 Fe4_4 O2_4 C2_4 32.4(6)
O3_4 Fe4_4 O2_4 C2_4 -149.6(5)
O4_4 Fe4_4 O2_4 C2_4 -171.2(4)
O1_4 Fe4_4 O2_4 C2_4 17.5(4)
O7_4 Fe4_4 O2_4 C3_4 -116.8(4)
O6_4 Fe4_4 O2_4 C3_4 63.9(4)
O5_4 Fe4_4 O2_4 C3_4 164.9(4)
O3_4 Fe4_4 O2_4 C3_4 -17.0(4)
O4_4 Fe4_4 O2_4 C3_4 -38.7(6)
O1_4 Fe4_4 O2_4 C3_4 150.1(4)
O7_4 Fe4_4 O3_4 C5_4 -65.9(5)
O6_4 Fe4_4 O3_4 C5_4 113.0(5)
O5_4 Fe4_4 O3_4 C5_4 31.5(6)
O2_4 Fe4_4 O3_4 C5_4 -146.5(5)
O4_4 Fe4_4 O3_4 C5_4 20.4(5)
O1_4 Fe4_4 O3_4 C5_4 -167.9(4)
O7_4 Fe4_4 O3_4 C4_4 63.8(4)
O6_4 Fe4_4 O3_4 C4_4 -117.3(4)
O5_4 Fe4_4 O3_4 C4_4 161.3(4)
O2_4 Fe4_4 O3_4 C4_4 -16.8(4)
O4_4 Fe4_4 O3_4 C4_4 150.2(4)
O1_4 Fe4_4 O3_4 C4_4 -38.2(5)
O7_4 Fe4_4 O4_4 C6_4 111.5(4)
O6_4 Fe4_4 O4_4 C6_4 -69.9(5)
O5_4 Fe4_4 O4_4 C6_4 -159.6(5)
O2_4 Fe4_4 O4_4 C6_4 35.1(6)
O3_4 Fe4_4 O4_4 C6_4 13.4(4)
O1_4 Fe4_4 O4_4 C6_4 -158.6(4)
O7_4 Fe4_4 O4_4 C7_4 -119.3(4)
O6_4 Fe4_4 O4_4 C7_4 59.3(4)
O5_4 Fe4_4 O4_4 C7_4 -30.4(4)
O2_4 Fe4_4 O4_4 C7_4 164.3(4)
O3_4 Fe4_4 O4_4 C7_4 142.6(4)
O1_4 Fe4_4 O4_4 C7_4 -29.4(5)
O7_4 Fe4_4 O5_4 C9_4 -96.0(5)
O6_4 Fe4_4 O5_4 C9_4 84.1(5)
O2_4 Fe4_4 O5_4 C9_4 -19.5(6)
O3_4 Fe4_4 O5_4 C9_4 163.6(4)
O4_4 Fe4_4 O5_4 C9_4 174.8(5)
O1_4 Fe4_4 O5_4 C9_4 -4.5(5)
O7_4 Fe4_4 O5_4 C8_4 92.9(5)
O6_4 Fe4_4 O5_4 C8_4 -86.9(5)
O2_4 Fe4_4 O5_4 C8_4 169.5(4)
O3_4 Fe4_4 O5_4 C8_4 -7.5(6)
O4_4 Fe4_4 O5_4 C8_4 3.8(4)
O1_4 Fe4_4 O5_4 C8_4 -175.6(5)
C10_4 O1_4 C1_4 C2_4 -173.3(5)
Fe4_4 O1_4 C1_4 C2_4 -45.3(6)
C3_4 O2_4 C2_4 C1_4 -179.2(6)
Fe4_4 O2_4 C2_4 C1_4 -46.6(7)
O1_4 C1_4 C2_4 O2_4 58.7(7)
C2_4 O2_4 C3_4 C4_4 178.4(6)
Fe4_4 O2_4 C3_4 C4_4 45.6(6)
C5_4 O3_4 C4_4 C3_4 175.2(5)
Fe4_4 O3_4 C4_4 C3_4 46.1(6)
O2_4 C3_4 C4_4 O3_4 -59.0(7)
C4_4 O3_4 C5_4 C6_4 -176.7(5)
Fe4_4 O3_4 C5_4 C6_4 -48.0(6)
C7_4 O4_4 C6_4 C5_4 -171.4(5)
Fe4_4 O4_4 C6_4 C5_4 -42.7(6)
O3_4 C5_4 C6_4 O4_4 58.8(7)
C6_4 O4_4 C7_4 C8_4 -179.7(5)
Fe4_4 O4_4 C7_4 C8_4 51.3(6)
C9_4 O5_4 C8_4 C7_4 -149.5(6)
Fe4_4 O5_4 C8_4 C7_4 21.6(7)
O4_4 C7_4 C8_4 O5_4 -45.4(7)
C8_4 O5_4 C9_4 C10_4 -156.8(5)
Fe4_4 O5_4 C9_4 C10_4 32.0(7)
C1_4 O1_4 C10_4 C9_4 178.1(6)
Fe4_4 O1_4 C10_4 C9_4 49.8(6)
O5_4 C9_4 C10_4 O1_4 -51.1(7)
O7_5 Fe5_5 O1_5 C10_5 -62.3(5)
O6_5 Fe5_5 O1_5 C10_5 115.2(5)
O5_5 Fe5_5 O1_5 C10_5 29.1(5)
O2_5 Fe5_5 O1_5 C10_5 -145.1(5)
O4_5 Fe5_5 O1_5 C10_5 22.9(6)
O3_5 Fe5_5 O1_5 C10_5 -162.1(4)
O7_5 Fe5_5 O1_5 C1_5 67.5(4)
O6_5 Fe5_5 O1_5 C1_5 -114.9(4)
O5_5 Fe5_5 O1_5 C1_5 158.9(5)
O2_5 Fe5_5 O1_5 C1_5 -15.2(4)
O4_5 Fe5_5 O1_5 C1_5 152.8(4)
O3_5 Fe5_5 O1_5 C1_5 -32.2(6)
O7_5 Fe5_5 O2_5 C2_5 -107.5(5
O6_5 Fe5_5 O2_5 C2_5 69.8(5)
O5_5 Fe5_5 O2_5 C2_5 -26.6(6)
O4_5 Fe5_5 O2_5 C2_5 175.7(4)
O3_5 Fe5_5 O2_5 C2_5 152.6(5)
O1_5 Fe5_5 O2_5 C2_5 -17.3(5)
O7_5 Fe5_5 O2_5 C3_5 119.2(4)
O6_5 Fe5_5 O2_5 C3_5 -63.5(4)
O5_5 Fe5_5 O2_5 C3_5 -160.0(4)
O4_5 Fe5_5 O2_5 C3_5 42.4(6)
O3_5 Fe5_5 O2_5 C3_5 19.2(4)
O1_5 Fe5_5 O2_5 C3_5 -150.7(5)
O7_5 Fe5_5 O3_5 C4_5 -66.0(4)
O6_5 Fe5_5 O3_5 C4_5 114.9(4)
O5_5 Fe5_5 O3_5 C4_5 -166.8(4)
O2_5 Fe5_5 O3_5 C4_5 13.9(4)
O4_5 Fe5_5 O3_5 C4_5 -152.4(4)
O1_5 Fe5_5 O3_5 C4_5 30.8(6)
O7_5 Fe5_5 O3_5 C5_5 63.7(5)
O6_5 Fe5_5 O3_5 C5_5 -115.4(5)
O5_5 Fe5_5 O3_5 C5_5 -37.2(6)
O2_5 Fe5_5 O3_5 C5_5 143.6(5)
O4_5 Fe5_5 O3_5 C5_5 -22.7(5)
O1_5 Fe5_5 O3_5 C5_5 160.5(5)
O7_5 Fe5_5 O4_5 C7_5 119.5(4)
O6_5 Fe5_5 O4_5 C7_5 -57.3(4)
O5_5 Fe5_5 O4_5 C7_5 28.3(4)
O2_5 Fe5_5 O4_5 C7_5 -165.7(4)
O3_5 Fe5_5 O4_5 C7_5 -142.6(4)
O1_5 Fe5_5 O4_5 C7_5 34.5(5)
O7_5 Fe5_5 O4_5 C6_5 -107.8(5)
O6_5 Fe5_5 O4_5 C6_5 75.4(5)
O5_5 Fe5_5 O4_5 C6_5 161.1(5)
O2_5 Fe5_5 O4_5 C6_5 -32.9(6)
O3_5 Fe5_5 O4_5 C6_5 -9.8(5)
O1_5 Fe5_5 O4_5 C6_5 167.3(4)
O7_5 Fe5_5 O5_5 C8_5 -89.3(5)
O6_5 Fe5_5 O5_5 C8_5 91.8(5)
O2_5 Fe5_5 O5_5 C8_5 -167.5(5)
O4_5 Fe5_5 O5_5 C8_5 -1.0(5)
O3_5 Fe5_5 O5_5 C8_5 13.7(7)
O1_5 Fe5_5 O5_5 C8_5 -176.9(5)
O7_5 Fe5_5 O5_5 C9_5 88.3(5)
O6_5 Fe5_5 O5_5 C9_5 -90.6(5)
O2_5 Fe5_5 O5_5 C9_5 10.1(6)
O4_5 Fe5_5 O5_5 C9_5 176.6(5)
O3_5 Fe5_5 O5_5 C9_5 -168.6(4)
O1_5 Fe5_5 O5_5 C9_5 0.7(5)
C10_5 O1_5 C1_5 C2_5 171.6(6)
Fe5_5 O1_5 C1_5 C2_5 43.5(7)
C3_5 O2_5 C2_5 C1_5 177.2(7)
Fe5_5 O2_5 C2_5 C1_5 45.6(8)
O1_5 C1_5 C2_5 O2_5 -57.5(8)
C2_5 O2_5 C3_5 C4_5 179.9(7)
Fe5_5 O2_5 C3_5 C4_5 -47.8(7)
C5_5 O3_5 C4_5 C3_5 -170.3(6)
Fe5_5 O3_5 C4_5 C3_5 -43.0(6)
O2_5 C3_5 C4_5 O3_5 58.8(7)
C4_5 O3_5 C5_5 C6_5 179.5(5)
Fe5_5 O3_5 C5_5 C6_5 50.9(6)
C7_5 O4_5 C6_5 C5_5 171.5(6)
Fe5_5 O4_5 C6_5 C5_5 39.3(7)
O3_5 C5_5 C6_5 O4_5 -58.8(7)
C6_5 O4_5 C7_5 C8_5 177.7(6)
Fe5_5 O4_5 C7_5 C8_5 -49.9(6)
C9_5 O5_5 C8_5 C7_5 158.1(6)
Fe5_5 O5_5 C8_5 C7_5 -24.2(8)
O4_5 C7_5 C8_5 O5_5 45.7(8)
C8_5 O5_5 C9_5 C10_5 149.9(6)
Fe5_5 O5_5 C9_5 C10_5 -27.9(7)
C1_5 O1_5 C10_5 C9_5 177.6(6)
Fe5_5 O1_5 C10_5 C9_5 -53.4(6)
O5_5 C9_5 C10_5 O1_5 51.0(7)
O7_6 Fe6_6 O1_6 C1_6 -65.5(4)
O6_6 Fe6_6 O1_6 C1_6 117.4(4)
O5_6 Fe6_6 O1_6 C1_6 -155.9(5)
O3_6 Fe6_6 O1_6 C1_6 35.0(6)
O4_6 Fe6_6 O1_6 C1_6 -152.0(4)
O2_6 Fe6_6 O1_6 C1_6 15.9(4)
O7_6 Fe6_6 O1_6 C10_6 62.7(5)
O6_6 Fe6_6 O1_6 C10_6 -114.4(5)
O5_6 Fe6_6 O1_6 C10_6 -27.7(4)
O3_6 Fe6_6 O1_6 C10_6 163.2(4)
O4_6 Fe6_6 O1_6 C10_6 -23.8(6)
O2_6 Fe6_6 O1_6 C10_6 144.1(5)
O7_6 Fe6_6 O2_6 C3_6 -118.6(4)
O6_6 Fe6_6 O2_6 C3_6 62.7(4)
O5_6 Fe6_6 O2_6 C3_6 162.4(4)
O3_6 Fe6_6 O2_6 C3_6 -19.4(4)
O4_6 Fe6_6 O2_6 C3_6 -43.5(6)
O1_6 Fe6_6 O2_6 C3_6 149.1(5)
O7_6 Fe6_6 O2_6 C2_6 110.1(5)
O6_6 Fe6_6 O2_6 C2_6 -68.7(5)
O5_6 Fe6_6 O2_6 C2_6 31.0(6)
O3_6 Fe6_6 O2_6 C2_6 -150.7(5)
O4_6 Fe6_6 O2_6 C2_6 -174.8(4)
O1_6 Fe6_6 O2_6 C2_6 17.8(5)
O7_6 Fe6_6 O3_6 C5_6 -64.4(5)
O6_6 Fe6_6 O3_6 C5_6 113.4(5)
O5_6 Fe6_6 O3_6 C5_6 34.5(6)
O4_6 Fe6_6 O3_6 C5_6 21.6(5)
O2_6 Fe6_6 O3_6 C5_6 -143.8(5)
O1_6 Fe6_6 O3_6 C5_6 -162.9(5)
O7_6 Fe6_6 O3_6 C4_6 65.6(4)
O6_6 Fe6_6 O3_6 C4_6 -116.5(4)
O5_6 Fe6_6 O3_6 C4_6 164.5(4)
O4_6 Fe6_6 O3_6 C4_6 151.7(4)
O2_6 Fe6_6 O3_6 C4_6 -13.8(4)
O1_6 Fe6_6 O3_6 C4_6 -32.8(6)
O7_6 Fe6_6 O4_6 C6_6 109.0(5)
O6_6 Fe6_6 O4_6 C6_6 -73.5(5)
O5_6 Fe6_6 O4_6 C6_6 -160.0(5)
O3_6 Fe6_6 O4_6 C6_6 11.9(5)
O2_6 Fe6_6 O4_6 C6_6 35.9(6)
O1_6 Fe6_6 O4_6 C6_6 -163.8(4)
O7_6 Fe6_6 O4_6 C7_6 -121.5(4)
O6_6 Fe6_6 O4_6 C7_6 56.0(4)
O5_6 Fe6_6 O4_6 C7_6 -30.5(4)
O3_6 Fe6_6 O4_6 C7_6 141.4(4)
O2_6 Fe6_6 O4_6 C7_6 165.4(4)
O1_6 Fe6_6 O4_6 C7_6 -34.3(5)
O7_6 Fe6_6 O5_6 C9_6 -91.4(5)
O6_6 Fe6_6 O5_6 C9_6 89.1(5)
O3_6 Fe6_6 O5_6 C9_6 167.7(4)
O4_6 Fe6_6 O5_6 C9_6 -179.2(5)
O2_6 Fe6_6 O5_6 C9_6 -15.1(6)
O1_6 Fe6_6 O5_6 C9_6 -1.7(5)
O7_6 Fe6_6 O5_6 C8_6 89.9(5)
O6_6 Fe6_6 O5_6 C8_6 -89.5(5)
O3_6 Fe6_6 O5_6 C8_6 -11.0(7)
O4_6 Fe6_6 O5_6 C8_6 2.1(5)
O2_6 Fe6_6 O5_6 C8_6 166.3(5)
O1_6 Fe6_6 O5_6 C8_6 179.6(5)
C10_6 O1_6 C1_6 C2_6 -172.1(6)
Fe6_6 O1_6 C1_6 C2_6 -44.8(6)
C3_6 O2_6 C2_6 C1_6 -176.6(6)
Fe6_6 O2_6 C2_6 C1_6 -45.8(7)
O1_6 C1_6 C2_6 O2_6 58.1(8)
C2_6 O2_6 C3_6 C4_6 178.7(7)
Fe6_6 O2_6 C3_6 C4_6 47.6(7)
C5_6 O3_6 C4_6 C3_6 171.6(5)
Fe6_6 O3_6 C4_6 C3_6 42.5(6)
O2_6 C3_6 C4_6 O3_6 -57.9(7)
C4_6 O3_6 C5_6 C6_6 -179.6(5)
Fe6_6 O3_6 C5_6 C6_6 -49.6(6)
C7_6 O4_6 C6_6 C5_6 -170.4(6)
Fe6_6 O4_6 C6_6 C5_6 -41.3(7)
O3_6 C5_6 C6_6 O4_6 58.9(7)
C6_6 O4_6 C7_6 C8_6 -177.9(6)
Fe6_6 O4_6 C7_6 C8_6 52.5(6)
C9_6 O5_6 C8_6 C7_6 -154.7(6)
Fe6_6 O5_6 C8_6 C7_6 24.0(8)
O4_6 C7_6 C8_6 O5_6 -47.3(7)
C8_6 O5_6 C9_6 C10_6 -151.9(6)
Fe6_6 O5_6 C9_6 C10_6 29.4(7)
C1_6 O1_6 C10_6 C9_6 179.8(6)
Fe6_6 O1_6 C10_6 C9_6 51.4(6)
O5_6 C9_6 C10_6 O1_6 -50.8(7)
Fe10_10 O6_7 Fe7_7 O5_7 10.5(18)
Fe10_10 O6_7 Fe7_7 O4_7 81.4(19)
Fe10_10 O6_7 Fe7_7 O2_7 -132.7(19)
Fe10_10 O6_7 Fe7_7 O1_7 -60.9(19)
Fe10_10 O6_7 Fe7_7 O3_7 155.2(19)
Fe10_10 O7_7 Fe7_7 O5_7 -11.8(19)
Fe10_10 O7_7 Fe7_7 O4_7 -82.8(19)
Fe10_10 O7_7 Fe7_7 O2_7 131.5(19)
Fe10_10 O7_7 Fe7_7 O1_7 59.5(19)
Fe10_10 O7_7 Fe7_7 O3_7 -156(2)
O6_7 Fe7_7 O1_7 C1_7 -115.9(4)
O7_7 Fe7_7 O1_7 C1_7 66.6(4)
O5_7 Fe7_7 O1_7 C1_7 151.9(4)
O4_7 Fe7_7 O1_7 C1_7 156.7(4)
O2_7 Fe7_7 O1_7 C1_7 -15.5(4)
O3_7 Fe7_7 O1_7 C1_7 -38.3(5)
O6_7 Fe7_7 O1_7 C10_7 115.0(4)
O7_7 Fe7_7 O1_7 C10_7 -62.5(4)
O5_7 Fe7_7 O1_7 C10_7 22.7(4)
O4_7 Fe7_7 O1_7 C10_7 27.6(5)
O2_7 Fe7_7 O1_7 C10_7 -144.6(4)
O3_7 Fe7_7 O1_7 C10_7 -167.5(4)
O6_7 Fe7_7 O2_7 C2_7 67.3(4)
O7_7 Fe7_7 O2_7 C2_7 -112.1(4)
O5_7 Fe7_7 O2_7 C2_7 -37.6(5)
O4_7 Fe7_7 O2_7 C2_7 170.4(4)
O1_7 Fe7_7 O2_7 C2_7 -17.9(4)
O3_7 Fe7_7 O2_7 C2_7 148.0(4)
O6_7 Fe7_7 O2_7 C3_7 -65.5(4)
O7_7 Fe7_7 O2_7 C3_7 115.1(4)
O5_7 Fe7_7 O2_7 C3_7 -170.4(4)
O4_7 Fe7_7 O2_7 C3_7 37.6(5)
O1_7 Fe7_7 O2_7 C3_7 -150.7(4)
O3_7 Fe7_7 O2_7 C3_7 15.2(3)
O6_7 Fe7_7 O3_7 C4_7 119.9(4)
O7_7 Fe7_7 O3_7 C4_7 -62.2(4)
O5_7 Fe7_7 O3_7 C4_7 -155.8(4)
O4_7 Fe7_7 O3_7 C4_7 -148.6(4)
O2_7 Fe7_7 O3_7 C4_7 18.2(4)
O1_7 Fe7_7 O3_7 C4_7 40.9(5)
O6_7 Fe7_7 O3_7 C5_7 -109.7(4)
O7_7 Fe7_7 O3_7 C5_7 68.2(4)
O5_7 Fe7_7 O3_7 C5_7 -25.4(5)
O4_7 Fe7_7 O3_7 C5_7 -18.2(4)
O2_7 Fe7_7 O3_7 C5_7 148.6(4)
O1_7 Fe7_7 O3_7 C5_7 171.3(4)
O6_7 Fe7_7 O4_7 C7_7 -59.2(4)
O7_7 Fe7_7 O4_7 C7_7 118.9(3)
O5_7 Fe7_7 O4_7 C7_7 32.6(3)
O2_7 Fe7_7 O4_7 C7_7 -165.3(3)
O1_7 Fe7_7 O4_7 C7_7 27.7(5)
O3_7 Fe7_7 O4_7 C7_7 -143.0(4)
O6_7 Fe7_7 O4_7 C6_7 69.6(4)
O7_7 Fe7_7 O4_7 C6_7 -112.2(4)
O5_7 Fe7_7 O4_7 C6_7 161.4(4)
O2_7 Fe7_7 O4_7 C6_7 -36.4(5)
O1_7 Fe7_7 O4_7 C6_7 156.6(4)
O3_7 Fe7_7 O4_7 C6_7 -14.1(4)
O6_7 Fe7_7 O5_7 C8_7 82.1(4)
O7_7 Fe7_7 O5_7 C8_7 -97.0(4)
O4_7 Fe7_7 O5_7 C8_7 -7.1(4)
O2_7 Fe7_7 O5_7 C8_7 -170.5(4)
O1_7 Fe7_7 O5_7 C8_7 169.8(4)
O3_7 Fe7_7 O5_7 C8_7 0.2(6)
O6_7 Fe7_7 O5_7 C9_7 -78.1(4)
O7_7 Fe7_7 O5_7 C9_7 102.8(4)
O4_7 Fe7_7 O5_7 C9_7 -167.3(4)
O2_7 Fe7_7 O5_7 C9_7 29.3(5)
O1_7 Fe7_7 O5_7 C9_7 9.6(4)
O3_7 Fe7_7 O5_7 C9_7 -159.9(4)
C10_7 O1_7 C1_7 C2_7 173.7(5)
Fe7_7 O1_7 C1_7 C2_7 44.5(6)
C3_7 O2_7 C2_7 C1_7 177.8(5)
Fe7_7 O2_7 C2_7 C1_7 45.9(6)
O1_7 C1_7 C2_7 O2_7 -57.7(6)
C2_7 O2_7 C3_7 C4_7 -177.2(5)
Fe7_7 O2_7 C3_7 C4_7 -44.4(6)
C5_7 O3_7 C4_7 C3_7 -175.1(5)
Fe7_7 O3_7 C4_7 C3_7 -47.0(5)
O2_7 C3_7 C4_7 O3_7 59.4(6)
C4_7 O3_7 C5_7 C6_7 175.9(5)
Fe7_7 O3_7 C5_7 C6_7 47.3(6)
C7_7 O4_7 C6_7 C5_7 170.9(5)
Fe7_7 O4_7 C6_7 C5_7 42.7(6)
O3_7 C5_7 C6_7 O4_7 -58.6(6)
C6_7 O4_7 C7_7 C8_7 178.1(5)
Fe7_7 O4_7 C7_7 C8_7 -53.0(5)
C9_7 O5_7 C8_7 C7_7 142.5(5)
Fe7_7 O5_7 C8_7 C7_7 -17.9(6)
O4_7 C7_7 C8_7 O5_7 44.0(6)
C8_7 O5_7 C9_7 C10_7 161.5(5)
Fe7_7 O5_7 C9_7 C10_7 -37.6(6)
C1_7 O1_7 C10_7 C9_7 -178.7(5)
Fe7_7 O1_7 C10_7 C9_7 -49.5(5)
O5_7 C9_7 C10_7 O1_7 53.9(6)
Fe7_7 O7_7 Fe10_10 O5_10 -13(2)
Fe7_7 O7_7 Fe10_10 O3_10 -156(2)
Fe7_7 O7_7 Fe10_10 O2_10 131(2)
Fe7_7 O7_7 Fe10_10 O1_10 60(2)
Fe7_7 O7_7 Fe10_10 O4_10 -83(2)
Fe7_7 O6_7 Fe10_10 O5_10 11.3(19)
Fe7_7 O6_7 Fe10_10 O3_10 154.5(19)
Fe7_7 O6_7 Fe10_10 O2_10 -133.3(19)
Fe7_7 O6_7 Fe10_10 O1_10 -61.4(19)
Fe7_7 O6_7 Fe10_10 O4_10 81.7(19)
O7_7 Fe10_10 O1_10 C10_10 -112.5(3)
O5_10 Fe10_10 O1_10 C10_10 -25.6
O3_10 Fe10_10 O1_10 C10_10 163.2
O2_10 Fe10_10 O1_10 C10_10 148.4
O4_10 Fe10_10 O1_10 C10_10 -23.8
O6_7 Fe10_10 O1_10 C10_10 61.5(3)
O7_7 Fe10_10 O1_10 C1_10 116.5(3)
O5_10 Fe10_10 O1_10 C1_10 -156.6
O3_10 Fe10_10 O1_10 C1_10 32.2
O2_10 Fe10_10 O1_10 C1_10 17.4
O4_10 Fe10_10 O1_10 C1_10 -154.8
O6_7 Fe10_10 O1_10 C1_10 -69.5(3)
O7_7 Fe10_10 O2_10 C3_10 68.8(3)
O5_10 Fe10_10 O2_10 C3_10 163.8
O3_10 Fe10_10 O2_10 C3_10 -16.8
O1_10 Fe10_10 O2_10 C3_10 154.1
O4_10 Fe10_10 O2_10 C3_10 -34.2
O6_7 Fe10_10 O2_10 C3_10 -117.8(3)
O7_7 Fe10_10 O2_10 C2_10 -70.0(3)
O5_10 Fe10_10 O2_10 C2_10 25.0
O3_10 Fe10_10 O2_10 C2_10 -155.7
O1_10 Fe10_10 O2_10 C2_10 15.2
O4_10 Fe10_10 O2_10 C2_10 -173.0
O6_7 Fe10_10 O2_10 C2_10 103.4(3)
O7_7 Fe10_10 O3_10 C4_10 -114.3(3)
O5_10 Fe10_10 O3_10 C4_10 164.0
O2_10 Fe10_10 O3_10 C4_10 -15.4
O1_10 Fe10_10 O3_10 C4_10 -30.1
O4_10 Fe10_10 O3_10 C4_10 154.3
O6_7 Fe10_10 O3_10 C4_10 67.6(3)
O7_7 Fe10_10 O3_10 C5_10 110.6(3)
O5_10 Fe10_10 O3_10 C5_10 28.9
O2_10 Fe10_10 O3_10 C5_10 -150.4
O1_10 Fe10_10 O3_10 C5_10 -165.2
O4_10 Fe10_10 O3_10 C5_10 19.2
O6_7 Fe10_10 O3_10 C5_10 -67.4(3)
O7_7 Fe10_10 O4_10 C6_10 -73.9(3)
O5_10 Fe10_10 O4_10 C6_10 -159.9
O3_10 Fe10_10 O4_10 C6_10 14.0
O2_10 Fe10_10 O4_10 C6_10 31.3
O1_10 Fe10_10 O4_10 C6_10 -161.7
O6_7 Fe10_10 O4_10 C6_10 113.9(3)
O7_7 Fe10_10 O4_10 C7_10 56.5(3)
O5_10 Fe10_10 O4_10 C7_10 -29.4
O3_10 Fe10_10 O4_10 C7_10 144.4
O2_10 Fe10_10 O4_10 C7_10 161.7
O1_10 Fe10_10 O4_10 C7_10 -31.2
O6_7 Fe10_10 O4_10 C7_10 -115.7(3)
O7_7 Fe10_10 O5_10 C9_10 85.9(3)
O3_10 Fe10_10 O5_10 C9_10 168.3
O2_10 Fe10_10 O5_10 C9_10 -12.8
O1_10 Fe10_10 O5_10 C9_10 -3.1
O4_10 Fe10_10 O5_10 C9_10 178.1
O6_7 Fe10_10 O5_10 C9_10 -91.1(3)
O7_7 Fe10_10 O5_10 C8_10 -89.2(3)
O3_10 Fe10_10 O5_10 C8_10 -6.9
O2_10 Fe10_10 O5_10 C8_10 172.0
O1_10 Fe10_10 O5_10 C8_10 -178.2
O4_10 Fe10_10 O5_10 C8_10 2.9
O6_7 Fe10_10 O5_10 C8_10 93.8(3)
C10_10 O1_10 C1_10 C2_10 -173.7
Fe10_10 O1_10 C1_10 C2_10 -44.4
C3_10 O2_10 C2_10 C1_10 176.9
Fe10_10 O2_10 C2_10 C1_10 -42.7
O1_10 C1_10 C2_10 O2_10 53.5
C2_10 O2_10 C3_10 C4_10 -175.7
Fe10_10 O2_10 C3_10 C4_10 42.9
C5_10 O3_10 C4_10 C3_10 176.5
Fe10_10 O3_10 C4_10 C3_10 42.0
O2_10 C3_10 C4_10 O3_10 -52.8
C4_10 O3_10 C5_10 C6_10 177.5
Fe10_10 O3_10 C5_10 C6_10 -47.5
C7_10 O4_10 C6_10 C5_10 -174.0
Fe10_10 O4_10 C6_10 C5_10 -42.5
O3_10 C5_10 C6_10 O4_10 57.0
C6_10 O4_10 C7_10 C8_10 179.4
Fe10_10 O4_10 C7_10 C8_10 48.1
C9_10 O5_10 C8_10 C7_10 -154.2
Fe10_10 O5_10 C8_10 C7_10 21.1
O4_10 C7_10 C8_10 O5_10 -42.4
C8_10 O5_10 C9_10 C10_10 -156.3
Fe10_10 O5_10 C9_10 C10_10 28.2
C1_10 O1_10 C10_10 C9_10 178.1
Fe10_10 O1_10 C10_10 C9_10 47.7
O5_10 C9_10 C10_10 O1_10 -48.1
O7_8 Fe8_8 O1_8 C10_8 -62.7(4)
O6_8 Fe8_8 O1_8 C10_8 114.5(4)
O5_8 Fe8_8 O1_8 C10_8 26.3(4)
O3_8 Fe8_8 O1_8 C10_8 -165.0(4)
O2_8 Fe8_8 O1_8 C10_8 -144.8(5)
O4_8 Fe8_8 O1_8 C10_8 25.7(6)
O7_8 Fe8_8 O1_8 C1_8 65.2(4)
O6_8 Fe8_8 O1_8 C1_8 -117.6(4)
O5_8 Fe8_8 O1_8 C1_8 154.3(4)
O3_8 Fe8_8 O1_8 C1_8 -37.0(6)
O2_8 Fe8_8 O1_8 C1_8 -16.8(4)
O4_8 Fe8_8 O1_8 C1_8 153.6(4)
O7_8 Fe8_8 O2_8 C2_8 -108.2(5)
O6_8 Fe8_8 O2_8 C2_8 69.5(5)
O5_8 Fe8_8 O2_8 C2_8 -30.4(6)
O3_8 Fe8_8 O2_8 C2_8 151.6(5)
O1_8 Fe8_8 O2_8 C2_8 -16.2(4)
O4_8 Fe8_8 O2_8 C2_8 173.9(4)
O7_8 Fe8_8 O2_8 C3_8 118.0(4)
O6_8 Fe8_8 O2_8 C3_8 -64.3(4)
O5_8 Fe8_8 O2_8 C3_8 -164.2(4)
O3_8 Fe8_8 O2_8 C3_8 17.8(4)
O1_8 Fe8_8 O2_8 C3_8 -150.0(4)
O4_8 Fe8_8 O2_8 C3_8 40.1(6)
O7_8 Fe8_8 O3_8 C4_8 -64.5(4)
O6_8 Fe8_8 O3_8 C4_8 116.9(4)
O5_8 Fe8_8 O3_8 C4_8 -162.9(4)
O2_8 Fe8_8 O3_8 C4_8 15.1(4)
O1_8 Fe8_8 O3_8 C4_8 35.2(6)
O4_8 Fe8_8 O3_8 C4_8 -151.6(4)
O7_8 Fe8_8 O3_8 C5_8 65.4(5)
O6_8 Fe8_8 O3_8 C5_8 -113.3(5)
O5_8 Fe8_8 O3_8 C5_8 -33.1(6)
O2_8 Fe8_8 O3_8 C5_8 144.9(5)
O1_8 Fe8_8 O3_8 C5_8 165.1(4)
O4_8 Fe8_8 O3_8 C5_8 -21.7(5)
O7_8 Fe8_8 O4_8 C7_8 120.0(4)
O6_8 Fe8_8 O4_8 C7_8 -56.8(4)
O5_8 Fe8_8 O4_8 C7_8 30.9(4)
O3_8 Fe8_8 O4_8 C7_8 -142.0(4)
O2_8 Fe8_8 O4_8 C7_8 -164.3(4)
O1_8 Fe8_8 O4_8 C7_8 31.5(5)
O7_8 Fe8_8 O4_8 C6_8 -109.6(4)
O6_8 Fe8_8 O4_8 C6_8 73.5(4)
O5_8 Fe8_8 O4_8 C6_8 161.2(5)
O3_8 Fe8_8 O4_8 C6_8 -11.6(4)
O2_8 Fe8_8 O4_8 C6_8 -33.9(6)
O1_8 Fe8_8 O4_8 C6_8 161.9(4)
O7_8 Fe8_8 O5_8 C8_8 -94.4(5)
O6_8 Fe8_8 O5_8 C8_8 86.2(5)
O3_8 Fe8_8 O5_8 C8_8 6.8(6)
O2_8 Fe8_8 O5_8 C8_8 -170.0(5)
O1_8 Fe8_8 O5_8 C8_8 175.7(5)
O4_8 Fe8_8 O5_8 C8_8 -4.8(5)
O7_8 Fe8_8 O5_8 C9_8 94.7(5)
O6_8 Fe8_8 O5_8 C9_8 -84.7(5)
O3_8 Fe8_8 O5_8 C9_8 -164.1(4)
O2_8 Fe8_8 O5_8 C9_8 19.2(6)
O1_8 Fe8_8 O5_8 C9_8 4.8(4)
O4_8 Fe8_8 O5_8 C9_8 -175.6(5)
C10_8 O1_8 C1_8 C2_8 173.1(6)
Fe8_8 O1_8 C1_8 C2_8 45.4(6)
C3_8 O2_8 C2_8 C1_8 177.5(6)
Fe8_8 O2_8 C2_8 C1_8 44.8(7)
O1_8 C1_8 C2_8 O2_8 -57.7(7)
C2_8 O2_8 C3_8 C4_8 -178.9(7)
Fe8_8 O2_8 C3_8 C4_8 -45.6(7)
C5_8 O3_8 C4_8 C3_8 -172.7(5)
Fe8_8 O3_8 C4_8 C3_8 -44.1(6)
O2_8 C3_8 C4_8 O3_8 57.6(7)
C4_8 O3_8 C5_8 C6_8 -179.8(5)
Fe8_8 O3_8 C5_8 C6_8 50.5(6)
C7_8 O4_8 C6_8 C5_8 170.6(6)
Fe8_8 O4_8 C6_8 C5_8 41.5(6)
O3_8 C5_8 C6_8 O4_8 -59.8(6)
C6_8 O4_8 C7_8 C8_8 179.3(5)
Fe8_8 O4_8 C7_8 C8_8 -51.4(6)
C9_8 O5_8 C8_8 C7_8 150.8(6)
Fe8_8 O5_8 C8_8 C7_8 -20.2(7)
O4_8 C7_8 C8_8 O5_8 44.5(7)
C8_8 O5_8 C9_8 C10_8 156.8(6)
Fe8_8 O5_8 C9_8 C10_8 -32.0(6)
C1_8 O1_8 C10_8 C9_8 -179.5(6)
Fe8_8 O1_8 C10_8 C9_8 -51.4(6)
O5_8 C9_8 C10_8 O1_8 52.0(6)
